data_1557656
loop_
_publ_author_name
'Latendresse, Trevor P.'
'Vieru, Veacheslav'
'Upadhyay, Apoorva'
'Bhuvanesh, Nattamai S.'
'Chibotaru, Liviu F.'
'Nippe, Michael'

_publ_section_title
;
 Trends in trigonal prismatic Ln-[1]ferrocenophane complexes and discovery
 of a Ho3+ single-molecule magnet
;
_journal_issue 15
_journal_name_full 'Chemical Science'
_journal_page_first 3936
_journal_page_last 3951
_journal_paper_doi 10.1039/D0SC01197E
_journal_volume 11
_journal_year 2020
_chemical_absolute_configuration ad
_chemical_formula_moiety 'C38 H40 Fe3 Li2 O2 Yb, C16 H32 Li O4, C4 H8 O'
_chemical_formula_sum 'C58 H80 Fe3 Li3 O7 Yb'
_chemical_formula_weight 1250.63
_space_group_crystal_system monoclinic
_space_group_IT_number 9
_space_group_name_Hall 'C -2yc'
_space_group_name_H-M_alt 'C 1 c 1'
_atom_sites_solution_hydrogens geom
_atom_sites_solution_primary dual
_audit_creation_date 2019-02-12
_audit_creation_method
;
Olex2 1.2
(compiled 2018.05.29 svn.r3508 for OlexSys, GUI svn.r5506)
;
_audit_update_record
;
2020-02-27 deposited with the CCDC.	2020-03-24 downloaded from the CCDC.
;
_cell_angle_alpha 90
_cell_angle_beta 120.475(2)
_cell_angle_gamma 90
_cell_formula_units_Z 12
_cell_length_a 28.077(3)
_cell_length_b 32.756(4)
_cell_length_c 20.619(2)
_cell_measurement_reflns_used 9857
_cell_measurement_temperature 110.0
_cell_measurement_theta_max 33.128
_cell_measurement_theta_min 3.220
_cell_volume 16343(3)
_computing_cell_refinement 'SAINT V8.38A (Bruker AXS, 2016)'
_computing_data_reduction 'SAINT V8.38A (Bruker AXS, 2016)'
_computing_molecular_graphics 'Olex2 (Dolomanov et al., 2009)'
_computing_publication_material 'Olex2 (Dolomanov et al., 2009)'
_computing_structure_refinement 'ShelXL (Sheldrick, 2015)'
_computing_structure_solution 'ShelXT (Sheldrick, 2015)'
_diffrn_ambient_temperature 110.0
_diffrn_measured_fraction_theta_full 0.998
_diffrn_measured_fraction_theta_max 0.999
_diffrn_measurement_device_type 'Bruker APEX-II CCD'
_diffrn_measurement_method '\f and \w scans'
_diffrn_radiation_type MoK\a
_diffrn_radiation_wavelength 0.71073
_diffrn_reflns_av_R_equivalents 0.0699
_diffrn_reflns_av_unetI/netI 0.0371
_diffrn_reflns_Laue_measured_fraction_full 0.998
_diffrn_reflns_Laue_measured_fraction_max 0.999
_diffrn_reflns_limit_h_max 36
_diffrn_reflns_limit_h_min -36
_diffrn_reflns_limit_k_max 42
_diffrn_reflns_limit_k_min -42
_diffrn_reflns_limit_l_max 26
_diffrn_reflns_limit_l_min -26
_diffrn_reflns_number 397333
_diffrn_reflns_point_group_measured_fraction_full 0.995
_diffrn_reflns_point_group_measured_fraction_max 0.996
_diffrn_reflns_theta_full 25.242
_diffrn_reflns_theta_max 27.500
_diffrn_reflns_theta_min 2.093
_diffrn_standards_number 0
_exptl_absorpt_coefficient_mu 2.535
_exptl_absorpt_correction_T_max 0.2851
_exptl_absorpt_correction_T_min 0.1042
_exptl_absorpt_correction_type multi-scan
_exptl_absorpt_process_details
'SADABS-2016/2 (Bruker,2016/2) was used for absorption correction. wR2(int) was 0.1624 before and 0.1066 after correction. The Ratio of minimum to maximum transmission is 0.3655. The \l/2 correction factor is Not present.'
_exptl_crystal_colour yellow
_exptl_crystal_colour_primary yellow
_exptl_crystal_density_diffrn 1.525
_exptl_crystal_description block
_exptl_crystal_F_000 7692
_exptl_crystal_size_max 0.416
_exptl_crystal_size_mid 0.342
_exptl_crystal_size_min 0.258
_refine_diff_density_max 1.659
_refine_diff_density_min -1.819
_refine_diff_density_rms 0.123
_refine_ls_abs_structure_details
;
 Flack x determined using 15532 quotients [(I+)-(I-)]/[(I+)+(I-)]
 (Parsons, Flack and Wagner, Acta Cryst. B69 (2013) 249-259).
;
_refine_ls_abs_structure_Flack 0.064(3)
_refine_ls_extinction_method none
_refine_ls_goodness_of_fit_ref 1.109
_refine_ls_hydrogen_treatment constr
_refine_ls_matrix_type full
_refine_ls_number_parameters 1945
_refine_ls_number_reflns 37402
_refine_ls_number_restraints 662
_refine_ls_restrained_S_all 1.114
_refine_ls_R_factor_all 0.0485
_refine_ls_R_factor_gt 0.0414
_refine_ls_shift/su_max 0.003
_refine_ls_shift/su_mean 0.000
_refine_ls_structure_factor_coef Fsqd
_refine_ls_weighting_details 'w=1/[\s^2^(Fo^2^)+(0.0334P)^2^+131.7620P] where P=(Fo^2^+2Fc^2^)/3'
_refine_ls_weighting_scheme calc
_refine_ls_wR_factor_gt 0.0963
_refine_ls_wR_factor_ref 0.1054
_reflns_Friedel_coverage 0.994
_reflns_Friedel_fraction_full 0.992
_reflns_Friedel_fraction_max 0.994
_reflns_number_gt 34214
_reflns_number_total 37402
_reflns_threshold_expression 'I > 2\s(I)'
_cod_data_source_file d0sc01197e2.cif
_cod_data_source_block tl078
_cod_depositor_comments
;Adding full bibliography for 1557647--1557656.cif.

 Adding full bibliography for 1557647--1557656.cif.
;
_cod_original_cell_volume 16344(3)
_cod_database_code 1557656
_shelx_shelxl_version_number 2018/3
_shelx_space_group_comment
;
The symmetry employed for this shelxl refinement is uniquely defined
by the following loop, which should always be used as a source of
symmetry information in preference to the above space-group names.
They are only intended as comments.
;
_shelx_estimated_absorpt_t_max 0.561
_shelx_estimated_absorpt_t_min 0.419
_olex2_refinement_description
;
1. Fixed Uiso
 At 1.2 times of:
  All C(H) groups, All C(H,H) groups
2. Uiso/Uaniso restraints and constraints
O1 \\sim O2 \\sim C31 \\sim C32 \\sim C33 \\sim C34 \\sim C35 \\sim C36 \\sim
C37 \\sim C38 \\sim O5 \\sim O6 \\sim C107 \\sim C108 \\sim C109 \\sim C110
\\sim C111 \\sim C112 \\sim C113 \\sim C114 \\sim O2C \\sim O4C \\sim C5C \\sim
C6C \\sim C7C \\sim C8C \\sim C13C \\sim C14C \\sim C15C \\sim C16C \\sim O8C
\\sim C29C \\sim C30C \\sim C31C \\sim C32C \\sim O6S \\sim C7S \\sim C8S \\sim
C9S \\sim C10S \\sim O10C \\sim O11C \\sim C37C \\sim C38C \\sim C39C \\sim
C40C \\sim C41C \\sim C42C \\sim C43C \\sim C44C \\sim O11S \\sim C12S \\sim
C13S \\sim C14S \\sim C15S: within 2A with sigma of 0.01 and sigma for terminal
atoms of 0.02
3. Rigid body (RIGU) restrains
 O1, O2, C31, C32, C33, C34, C35, C36, C37, C38, O5, O6, C107, C108, C109,
 C110, C111, C112, C113, C114, O2C, O4C, C5C, C6C, C7C, C8C, C13C, C14C, C15C,
 C16C, O8C, C29C, C30C, C31C, C32C, O6S, C7S, C8S, C9S, C10S, O10C, O11C, C37C,
 C38C, C39C, C40C, C41C, C42C, C43C, C44C, O11S, C12S, C13S, C14S, C15S
 with sigma for 1-2 distances of 0.01 and sigma for 1-3 distances of 0.01
4.a Ternary CH refined with riding coordinates:
 C7(H7), C68(H68), C103(H103), C104(H104)
4.b Secondary CH2 refined with riding coordinates:
 C31(H31A,H31B), C32(H32A,H32B), C33(H33A,H33B), C34(H34A,H34B), C35(H35A,
 H35B), C36(H36A,H36B), C37(H37A,H37B), C38(H38A,H38B), C69(H69A,H69B),
 C70(H70A,H70B), C71(H71A,H71B), C72(H72A,H72B), C73(H73A,H73B), C74(H74A,H74B),
  C75(H75A,H75B), C76(H76A,H76B), C105(H10A,H10B), C107(H10C,H10D), C108(H10E,
 H10F), C109(H10G,H10H), C110(H11A,H11B), C111(H11C,H11D), C112(H11E,H11F),
 C113(H11G,H11H), C114(H11I,H11J), C1C(H1CA,H1CB), C2C(H2CA,H2CB), C3C(H3CA,
 H3CB), C4C(H4CA,H4CB), C5C(H5CA,H5CB), C6C(H6CA,H6CB), C7C(H7CA,H7CB),
 C8C(H8CA,H8CB), C9C(H9CA,H9CB), C10C(H10I,H10J), C11C(H11K,H11L), C12C(H12A,
 H12B), C13C(H13A,H13B), C14C(H14A,H14B), C15C(H15A,H15B), C16C(H16A,H16B),
 C2S(H2SA,H2SB), C3S(H3SA,H3SB), C4S(H4SA,H4SB), C5S(H5SA,H5SB), C17C(H17A,
 H17B), C18C(H18A,H18B), C19C(H19A,H19B), C20C(H20A,H20B), C21C(H21A,H21B),
 C22C(H22A,H22B), C23C(H23A,H23B), C24C(H24A,H24B), C25C(H25A,H25B), C26C(H26A,
 H26B), C27C(H27A,H27B), C28C(H28A,H28B), C29C(H29A,H29B), C30C(H30A,H30B),
 C31C(H31C,H31D), C32C(H32C,H32D), C7S(H7SA,H7SB), C8S(H8SA,H8SB), C9S(H9SA,
 H9SB), C10S(H10K,H10L), C33C(H33C,H33D), C34C(H34C,H34D), C35C(H35C,H35D),
 C36C(H36C,H36D), C37C(H37C,H37D), C38C(H38C,H38D), C39C(H39A,H39B), C40C(H40A,
 H40B), C41C(H41A,H41B), C42C(H42A,H42B), C43C(H43A,H43B), C44C(H44A,H44B),
 C45C(H45A,H45B), C46C(H46A,H46B), C47C(H47A,H47B), C48C(H48A,H48B), C12S(H12C,
 H12D), C13S(H13C,H13D), C14S(H14C,H14D), C15S(H15C,H15D)
4.c Aromatic/amide H refined with riding coordinates:
 C2(H2), C3(H3), C4(H4), C5(H5), C8(H8), C9(H9), C10(H10), C12(H12), C13(H13),
 C14(H14), C15(H15), C17(H17), C18(H18), C19(H19), C20(H20), C22(H22), C23(H23),
  C24(H24), C25(H25), C27(H27), C28(H28), C29(H29), C30(H30), C40(H40),
 C41(H41), C42(H42), C43(H43), C45(H45), C46(H46), C47(H47), C48(H48), C50(H50),
  C51(H51), C52(H52), C53(H53), C55(H55), C56(H56), C57(H57), C58(H58),
 C60(H60), C61(H61), C62(H62), C63(H63), C65(H65), C66(H66), C67(H67), C78(H78),
  C79(H79), C80(H80), C81(H81), C83(H83), C84(H84), C85(H85), C86(H86),
 C88(H88), C89(H89), C90(H90), C91(H91), C93(H93), C94(H94), C95(H95), C96(H96),
  C98(H98), C99(H99), C100(H100), C101(H101)
;
_olex2_submission_special_instructions 'No special instructions were received'

loop_
_space_group_symop_operation_xyz
'x, y, z'
'x, -y, z+1/2'
'x+1/2, y+1/2, z'
'x+1/2, -y+1/2, z+1/2'

loop_
_atom_site_label
_atom_site_type_symbol
_atom_site_fract_x
_atom_site_fract_y
_atom_site_fract_z
_atom_site_U_iso_or_equiv
_atom_site_adp_type
_atom_site_occupancy
_atom_site_site_symmetry_order
_atom_site_calc_flag
_atom_site_refinement_flags_posn
_atom_site_refinement_flags_adp
_atom_site_refinement_flags_occupancy
_atom_site_disorder_assembly
_atom_site_disorder_group
Yb1 Yb 0.55202(2) 0.21841(2) -0.00591(2) 0.01101(6) Uani 1 1 d . . . . .
Fe1 Fe 0.46138(4) 0.14853(3) -0.06059(5) 0.01131(19) Uani 1 1 d . . . . .
Fe2 Fe 0.51621(4) 0.31152(3) -0.01212(6) 0.0136(2) Uani 1 1 d . . . . .
Fe3 Fe 0.67908(4) 0.19508(4) 0.05778(6) 0.0209(2) Uani 1 1 d . . . . .
O1 O 0.5292(3) 0.2407(2) -0.2385(4) 0.0324(14) Uani 1 1 d . U . . .
O2 O 0.5636(3) 0.21329(19) 0.2233(4) 0.0314(14) Uani 1 1 d . U . . .
C1 C 0.4790(3) 0.1871(2) -0.1263(4) 0.0153(14) Uani 1 1 d . . . . .
C2 C 0.4819(3) 0.1443(2) -0.1421(4) 0.0164(14) Uani 1 1 d . . . . .
H2 H 0.513842 0.131460 -0.137456 0.020 Uiso 1 1 calc R . . . .
C3 C 0.4309(3) 0.1240(2) -0.1654(4) 0.0179(14) Uani 1 1 d . . . . .
H3 H 0.423317 0.096012 -0.178335 0.022 Uiso 1 1 calc R . . . .
C4 C 0.3934(3) 0.1534(2) -0.1657(4) 0.0181(14) Uani 1 1 d . . . . .
H4 H 0.356204 0.148799 -0.178685 0.022 Uiso 1 1 calc R . . . .
C5 C 0.4232(3) 0.1913(2) -0.1423(4) 0.0156(14) Uani 1 1 d . . . . .
H5 H 0.407736 0.216217 -0.137935 0.019 Uiso 1 1 calc R . . . .
C6 C 0.5187(3) 0.1659(2) 0.0490(4) 0.0139(13) Uani 1 1 d . . . . .
C7 C 0.5243(3) 0.1236(2) 0.0361(4) 0.0164(14) Uani 1 1 d . . . . .
H7 H 0.558350 0.111185 0.040518 0.020 Uiso 1 1 calc R . . . .
C8 C 0.4737(3) 0.1019(2) 0.0121(4) 0.0194(15) Uani 1 1 d . . . . .
H8 H 0.467331 0.073745 -0.000738 0.023 Uiso 1 1 calc R . . . .
C9 C 0.4350(3) 0.1301(2) 0.0109(4) 0.0184(15) Uani 1 1 d . . . . .
H9 H 0.397978 0.124363 -0.002405 0.022 Uiso 1 1 calc R . . . .
C10 C 0.4623(3) 0.1686(2) 0.0337(4) 0.0143(14) Uani 1 1 d . . . . .
H10 H 0.445662 0.192908 0.038183 0.017 Uiso 1 1 calc R . . . .
C11 C 0.5310(4) 0.2798(2) -0.0873(4) 0.0193(16) Uani 1 1 d . . . . .
C12 C 0.4770(4) 0.2982(2) -0.1239(4) 0.0226(16) Uani 1 1 d . . . . .
H12 H 0.443352 0.283471 -0.151803 0.027 Uiso 1 1 calc R . . . .
C13 C 0.4805(4) 0.3412(3) -0.1129(4) 0.0264(18) Uani 1 1 d . . . . .
H13 H 0.450250 0.359599 -0.131117 0.032 Uiso 1 1 calc R . . . .
C14 C 0.5370(4) 0.3514(2) -0.0699(5) 0.0251(18) Uani 1 1 d . . . . .
H14 H 0.551725 0.378019 -0.053791 0.030 Uiso 1 1 calc R . . . .
C15 C 0.5679(4) 0.3147(3) -0.0551(5) 0.0245(17) Uani 1 1 d . . . . .
H15 H 0.607116 0.313200 -0.028086 0.029 Uiso 1 1 calc R . . . .
C16 C 0.5290(3) 0.2666(2) 0.0668(4) 0.0151(14) Uani 1 1 d . . . . .
C17 C 0.4739(4) 0.2837(2) 0.0313(5) 0.0191(15) Uani 1 1 d . . . . .
H17 H 0.441067 0.268090 0.003795 0.023 Uiso 1 1 calc R . . . .
C18 C 0.4745(3) 0.3267(2) 0.0422(4) 0.0185(15) Uani 1 1 d . . . . .
H18 H 0.443332 0.344199 0.023841 0.022 Uiso 1 1 calc R . . . .
C19 C 0.5312(3) 0.3382(2) 0.0861(4) 0.0194(15) Uani 1 1 d . . . . .
H19 H 0.544881 0.365056 0.102195 0.023 Uiso 1 1 calc R . . . .
C20 C 0.5635(3) 0.3022(2) 0.1013(4) 0.0187(15) Uani 1 1 d . . . . .
H20 H 0.602681 0.301590 0.130450 0.022 Uiso 1 1 calc R . . . .
C21 C 0.6141(3) 0.1977(3) -0.0534(4) 0.0205(16) Uani 1 1 d . . . . .
C22 C 0.6630(4) 0.2190(3) -0.0418(5) 0.030(2) Uani 1 1 d . . . . .
H22 H 0.664019 0.247173 -0.051728 0.036 Uiso 1 1 calc R . . . .
C23 C 0.7094(4) 0.1923(4) -0.0136(5) 0.039(3) Uani 1 1 d . . . . .
H23 H 0.745600 0.199496 -0.002105 0.047 Uiso 1 1 calc R . . . .
C24 C 0.6914(4) 0.1529(3) -0.0057(5) 0.033(2) Uani 1 1 d . . . . .
H24 H 0.713131 0.128810 0.012431 0.039 Uiso 1 1 calc R . . . .
C25 C 0.6344(4) 0.1569(3) -0.0306(5) 0.0255(19) Uani 1 1 d . . . . .
H25 H 0.611890 0.134844 -0.032132 0.031 Uiso 1 1 calc R . . . .
C26 C 0.6410(3) 0.2128(3) 0.1176(4) 0.0208(16) Uani 1 1 d . . . . .
C27 C 0.6835(3) 0.2423(3) 0.1265(5) 0.0266(18) Uani 1 1 d . . . . .
H27 H 0.676571 0.270452 0.113993 0.032 Uiso 1 1 calc R . . . .
C28 C 0.7354(4) 0.2239(4) 0.1554(6) 0.040(3) Uani 1 1 d . . . . .
H28 H 0.768428 0.236776 0.164164 0.048 Uiso 1 1 calc R . . . .
C29 C 0.7292(4) 0.1827(4) 0.1692(5) 0.039(3) Uani 1 1 d . . . . .
H29 H 0.757796 0.162792 0.190150 0.047 Uiso 1 1 calc R . . . .
C30 C 0.6716(4) 0.1758(3) 0.1459(5) 0.030(2) Uani 1 1 d . . . . .
H30 H 0.656518 0.150379 0.148959 0.036 Uiso 1 1 calc R . . . .
C31 C 0.5510(5) 0.2158(4) -0.2724(7) 0.052(3) Uani 1 1 d . U . . .
H31A H 0.525611 0.214551 -0.327575 0.062 Uiso 1 1 calc R . . . .
H31B H 0.557511 0.187801 -0.251701 0.062 Uiso 1 1 calc R . . . .
C32 C 0.6053(6) 0.2365(5) -0.2534(8) 0.066(3) Uani 1 1 d . U . . .
H32A H 0.636882 0.221457 -0.212548 0.080 Uiso 1 1 calc R . . . .
H32B H 0.609664 0.236900 -0.298090 0.080 Uiso 1 1 calc R . . . .
C33 C 0.6032(7) 0.2789(5) -0.2289(8) 0.071(4) Uani 1 1 d . U . . .
H33A H 0.610985 0.299219 -0.257832 0.086 Uiso 1 1 calc R . . . .
H33B H 0.629664 0.282657 -0.174495 0.086 Uiso 1 1 calc R . . . .
C34 C 0.5425(6) 0.2817(4) -0.2470(7) 0.053(3) Uani 1 1 d . U . . .
H34A H 0.539307 0.300201 -0.211427 0.063 Uiso 1 1 calc R . . . .
H34B H 0.517840 0.291568 -0.298974 0.063 Uiso 1 1 calc R . . . .
C35 C 0.6053(5) 0.2287(3) 0.2945(6) 0.041(2) Uani 1 1 d . U . . .
H35A H 0.640991 0.231234 0.295936 0.049 Uiso 1 1 calc R . . . .
H35B H 0.610381 0.210290 0.335544 0.049 Uiso 1 1 calc R . . . .
C36 C 0.5852(4) 0.2703(4) 0.3029(7) 0.051(3) Uani 1 1 d . U . . .
H36A H 0.591908 0.274021 0.354493 0.061 Uiso 1 1 calc R . . . .
H36B H 0.604458 0.292370 0.292235 0.061 Uiso 1 1 calc R . . . .
C37 C 0.5238(4) 0.2708(3) 0.2458(6) 0.038(2) Uani 1 1 d . U . . .
H37A H 0.514998 0.291737 0.206647 0.045 Uiso 1 1 calc R . . . .
H37B H 0.502174 0.276574 0.270548 0.045 Uiso 1 1 calc R . . . .
C38 C 0.5112(4) 0.2282(3) 0.2116(5) 0.0329(19) Uani 1 1 d . U . . .
H38A H 0.497257 0.210453 0.237199 0.039 Uiso 1 1 calc R . . . .
H38B H 0.483248 0.229348 0.157310 0.039 Uiso 1 1 calc R . . . .
Li1 Li 0.5356(6) 0.2251(4) -0.1447(8) 0.017(3) Uani 1 1 d . . . . .
Li2 Li 0.5695(6) 0.2118(4) 0.1344(8) 0.018(3) Uani 1 1 d . . . . .
Yb2 Yb 0.55456(2) 0.44997(2) 0.49149(2) 0.01150(9) Uani 1 1 d . . . . .
Fe4 Fe 0.68133(4) 0.47445(4) 0.55165(6) 0.0189(2) Uani 1 1 d . . . . .
Fe5 Fe 0.51947(5) 0.35723(3) 0.49096(6) 0.0141(2) Uani 1 1 d . . . . .
Fe6 Fe 0.46409(4) 0.51936(3) 0.43403(6) 0.0137(2) Uani 1 1 d . . . . .
O3 O 0.5243(3) 0.42342(18) 0.2565(3) 0.0241(12) Uani 1 1 d . . . . .
O4 O 0.5927(3) 0.45314(18) 0.7347(3) 0.0249(12) Uani 1 1 d . . . . .
C39 C 0.6162(3) 0.4687(3) 0.4412(4) 0.0193(15) Uani 1 1 d . . . . .
C40 C 0.6365(4) 0.5100(3) 0.4581(5) 0.0248(18) Uani 1 1 d . . . . .
H40 H 0.614607 0.533081 0.453719 0.030 Uiso 1 1 calc R . . . .
C41 C 0.6942(4) 0.5117(3) 0.4822(5) 0.033(2) Uani 1 1 d . . . . .
H41 H 0.716729 0.535421 0.496709 0.039 Uiso 1 1 calc R . . . .
C42 C 0.7112(4) 0.4711(4) 0.4802(5) 0.035(2) Uani 1 1 d . . . . .
H42 H 0.747421 0.462713 0.493463 0.042 Uiso 1 1 calc R . . . .
C43 C 0.6642(4) 0.4453(3) 0.4548(4) 0.0284(19) Uani 1 1 d . . . . .
H43 H 0.664303 0.416698 0.447757 0.034 Uiso 1 1 calc R . . . .
C44 C 0.6442(3) 0.4586(3) 0.6130(4) 0.0194(15) Uani 1 1 d . . . . .
C45 C 0.6714(3) 0.4973(3) 0.6358(4) 0.0224(16) Uani 1 1 d . . . . .
H45 H 0.653602 0.522244 0.634666 0.027 Uiso 1 1 calc R . . . .
C46 C 0.7290(4) 0.4935(4) 0.6605(5) 0.035(2) Uani 1 1 d . . . . .
H46 H 0.755280 0.515082 0.677932 0.042 Uiso 1 1 calc R . . . .
C47 C 0.7398(4) 0.4522(3) 0.6544(5) 0.034(2) Uani 1 1 d . . . . .
H47 H 0.774259 0.440704 0.666113 0.041 Uiso 1 1 calc R . . . .
C48 C 0.6885(4) 0.4309(3) 0.6271(5) 0.0269(18) Uani 1 1 d . . . . .
H48 H 0.684158 0.402227 0.619266 0.032 Uiso 1 1 calc R . . . .
C49 C 0.5357(4) 0.3870(2) 0.4150(4) 0.0189(15) Uani 1 1 d . . . . .
C50 C 0.5721(4) 0.3522(2) 0.4498(5) 0.0231(17) Uani 1 1 d . . . . .
H50 H 0.611298 0.353640 0.478060 0.028 Uiso 1 1 calc R . . . .
C51 C 0.5407(4) 0.3158(2) 0.4357(4) 0.0222(17) Uani 1 1 d . . . . .
H51 H 0.555264 0.289242 0.452971 0.027 Uiso 1 1 calc R . . . .
C52 C 0.4846(4) 0.3258(2) 0.3920(4) 0.0244(17) Uani 1 1 d . . . . .
H52 H 0.454504 0.307343 0.374723 0.029 Uiso 1 1 calc R . . . .
C53 C 0.4808(4) 0.3684(2) 0.3781(4) 0.0215(16) Uani 1 1 d . . . . .
H53 H 0.447196 0.382837 0.348739 0.026 Uiso 1 1 calc R . . . .
C54 C 0.5316(3) 0.4034(2) 0.5669(4) 0.0166(14) Uani 1 1 d . . . . .
C55 C 0.5660(3) 0.3685(2) 0.6034(4) 0.0191(15) Uani 1 1 d . . . . .
H55 H 0.605248 0.369418 0.632290 0.023 Uiso 1 1 calc R . . . .
C56 C 0.5342(4) 0.3324(2) 0.5907(4) 0.0234(17) Uani 1 1 d . . . . .
H56 H 0.548066 0.305809 0.608891 0.028 Uiso 1 1 calc R . . . .
C57 C 0.4780(4) 0.3436(2) 0.5462(5) 0.0222(16) Uani 1 1 d . . . . .
H57 H 0.447221 0.325764 0.529149 0.027 Uiso 1 1 calc R . . . .
C58 C 0.4756(3) 0.3866(2) 0.5312(4) 0.0180(15) Uani 1 1 d . . . . .
H58 H 0.442639 0.401881 0.502386 0.022 Uiso 1 1 calc R . . . .
C59 C 0.4816(3) 0.4797(2) 0.3704(4) 0.0181(15) Uani 1 1 d . . . . .
C60 C 0.4255(3) 0.4753(2) 0.3549(4) 0.0181(15) Uani 1 1 d . . . . .
H60 H 0.410518 0.450425 0.360566 0.022 Uiso 1 1 calc R . . . .
C61 C 0.3954(3) 0.5125(3) 0.3303(5) 0.0240(17) Uani 1 1 d . . . . .
H61 H 0.358296 0.516936 0.318000 0.029 Uiso 1 1 calc R . . . .
C62 C 0.4318(4) 0.5418(2) 0.3278(5) 0.0251(17) Uani 1 1 d . . . . .
H62 H 0.423336 0.569608 0.313293 0.030 Uiso 1 1 calc R . . . .
C63 C 0.4834(3) 0.5220(2) 0.3511(4) 0.0201(15) Uani 1 1 d . . . . .
H63 H 0.514577 0.534826 0.353559 0.024 Uiso 1 1 calc R . . . .
C64 C 0.5219(3) 0.5033(2) 0.5454(4) 0.0142(13) Uani 1 1 d . . . . .
C65 C 0.4655(3) 0.5019(2) 0.5298(4) 0.0163(15) Uani 1 1 d . . . . .
H65 H 0.448469 0.478250 0.535654 0.020 Uiso 1 1 calc R . . . .
C66 C 0.4386(3) 0.5405(3) 0.5045(4) 0.0218(16) Uani 1 1 d . . . . .
H66 H 0.401666 0.546723 0.490927 0.026 Uiso 1 1 calc R . . . .
C67 C 0.4776(4) 0.5678(2) 0.5036(5) 0.0223(16) Uani 1 1 d . . . . .
H67 H 0.471388 0.595699 0.488930 0.027 Uiso 1 1 calc R . . . .
C68 C 0.5279(3) 0.5458(2) 0.5287(4) 0.0196(15) Uani 1 1 d . . . . .
H68 H 0.561916 0.557458 0.531893 0.024 Uiso 1 1 calc R . . . .
C69 C 0.5426(4) 0.3831(3) 0.2511(6) 0.033(2) Uani 1 1 d . . . . .
H69A H 0.518349 0.371372 0.200428 0.039 Uiso 1 1 calc R . . . .
H69B H 0.542792 0.364630 0.289188 0.039 Uiso 1 1 calc R . . . .
C70 C 0.6008(4) 0.3895(3) 0.2655(6) 0.036(2) Uani 1 1 d . . . . .
H70A H 0.609427 0.369646 0.236633 0.043 Uiso 1 1 calc R . . . .
H70B H 0.628482 0.386658 0.319679 0.043 Uiso 1 1 calc R . . . .
C71 C 0.5995(4) 0.4333(4) 0.2381(7) 0.040(2) Uani 1 1 d . . . . .
H71A H 0.629033 0.450035 0.278471 0.048 Uiso 1 1 calc R . . . .
H71B H 0.604363 0.433477 0.193830 0.048 Uiso 1 1 calc R . . . .
C72 C 0.5432(4) 0.4494(3) 0.2176(5) 0.0276(19) Uani 1 1 d . . . . .
H72A H 0.545697 0.478138 0.234039 0.033 Uiso 1 1 calc R . . . .
H72B H 0.517581 0.448010 0.162514 0.033 Uiso 1 1 calc R . . . .
C73 C 0.5558(4) 0.4275(3) 0.7481(5) 0.032(2) Uani 1 1 d . . . . .
H73A H 0.532494 0.410316 0.703466 0.039 Uiso 1 1 calc R . . . .
H73B H 0.531419 0.444636 0.758442 0.039 Uiso 1 1 calc R . . . .
C74 C 0.5918(4) 0.4011(3) 0.8149(6) 0.034(2) Uani 1 1 d . . . . .
H74A H 0.576327 0.373263 0.808281 0.041 Uiso 1 1 calc R . . . .
H74B H 0.596161 0.413067 0.861665 0.041 Uiso 1 1 calc R . . . .
C75 C 0.6471(4) 0.4005(3) 0.8166(6) 0.035(2) Uani 1 1 d . . . . .
H75A H 0.678464 0.395272 0.867947 0.043 Uiso 1 1 calc R . . . .
H75B H 0.647170 0.379768 0.781660 0.043 Uiso 1 1 calc R . . . .
C76 C 0.6489(4) 0.4435(3) 0.7906(5) 0.0289(19) Uani 1 1 d . . . . .
H76A H 0.663020 0.462931 0.833200 0.035 Uiso 1 1 calc R . . . .
H76B H 0.673143 0.444747 0.768646 0.035 Uiso 1 1 calc R . . . .
Li5 Li 0.5367(6) 0.4402(5) 0.3522(7) 0.018(3) Uani 1 1 d . . . . .
Li6 Li 0.5731(6) 0.4588(4) 0.6313(7) 0.016(2) Uani 1 1 d . . . . .
Yb3 Yb 0.54978(2) 0.11200(2) 0.49680(2) 0.01205(9) Uani 1 1 d . . . . .
Fe7 Fe 0.68111(4) 0.12753(4) 0.56562(6) 0.0192(2) Uani 1 1 d . . . . .
Fe8 Fe 0.50570(5) 0.02146(3) 0.49073(6) 0.0147(2) Uani 1 1 d . . . . .
Fe9 Fe 0.46654(4) 0.18705(3) 0.44077(6) 0.0128(2) Uani 1 1 d . . . . .
O5 O 0.5335(3) 0.0853(2) 0.2690(3) 0.0296(13) Uani 1 1 d . U . . .
O6 O 0.5886(3) 0.1166(2) 0.7415(4) 0.0334(15) Uani 1 1 d . U . . .
C77 C 0.6173(3) 0.1238(3) 0.4537(4) 0.0213(16) Uani 1 1 d . . . . .
C78 C 0.6454(4) 0.1627(3) 0.4715(5) 0.0254(18) Uani 1 1 d . . . . .
H78 H 0.627624 0.188197 0.465817 0.031 Uiso 1 1 calc R . . . .
C79 C 0.7030(4) 0.1582(3) 0.4988(5) 0.0297(19) Uani 1 1 d . . . . .
H79 H 0.729480 0.179539 0.514380 0.036 Uiso 1 1 calc R . . . .
C80 C 0.7135(4) 0.1161(3) 0.4983(5) 0.030(2) Uani 1 1 d . . . . .
H80 H 0.748248 0.103863 0.513389 0.036 Uiso 1 1 calc R . . . .
C81 C 0.6622(4) 0.0954(3) 0.4710(4) 0.0254(17) Uani 1 1 d . . . . .
H81 H 0.657850 0.066683 0.464731 0.030 Uiso 1 1 calc R . . . .
C82 C 0.6375(3) 0.1167(2) 0.6205(4) 0.0182(15) Uani 1 1 d . . . . .
C83 C 0.6664(3) 0.1554(3) 0.6422(4) 0.0218(16) Uani 1 1 d . . . . .
H83 H 0.649059 0.181138 0.636359 0.026 Uiso 1 1 calc R . . . .
C84 C 0.7242(4) 0.1497(3) 0.6736(5) 0.0294(19) Uani 1 1 d . . . . .
H84 H 0.751383 0.170644 0.691168 0.035 Uiso 1 1 calc R . . . .
C85 C 0.7339(3) 0.1074(3) 0.6738(5) 0.030(2) Uani 1 1 d . . . . .
H85 H 0.768675 0.094592 0.691652 0.036 Uiso 1 1 calc R . . . .
C86 C 0.6818(3) 0.0878(3) 0.6424(5) 0.0243(17) Uani 1 1 d . . . . .
H86 H 0.676696 0.059038 0.636425 0.029 Uiso 1 1 calc R . . . .
C87 C 0.5227(3) 0.0506(2) 0.4152(4) 0.0185(15) Uani 1 1 d . . . . .
C88 C 0.5568(4) 0.0138(2) 0.4477(5) 0.0241(17) Uani 1 1 d . . . . .
H88 H 0.596027 0.013360 0.474705 0.029 Uiso 1 1 calc R . . . .
C89 C 0.5225(4) -0.0208(3) 0.4328(5) 0.0271(18) Uani 1 1 d . . . . .
H89 H 0.534850 -0.047941 0.448931 0.032 Uiso 1 1 calc R . . . .
C90 C 0.4670(4) -0.0082(3) 0.3899(4) 0.0258(18) Uani 1 1 d . . . . .
H90 H 0.435329 -0.025160 0.371816 0.031 Uiso 1 1 calc R . . . .
C91 C 0.4672(3) 0.0346(2) 0.3788(4) 0.0201(15) Uani 1 1 d . . . . .
H91 H 0.434833 0.050666 0.351007 0.024 Uiso 1 1 calc R . . . .
C92 C 0.5217(3) 0.0669(2) 0.5699(4) 0.0177(15) Uani 1 1 d . . . . .
C93 C 0.5534(3) 0.0305(2) 0.6041(4) 0.0210(15) Uani 1 1 d . . . . .
H93 H 0.592573 0.029713 0.633205 0.025 Uiso 1 1 calc R . . . .
C94 C 0.5188(4) -0.0043(3) 0.5892(4) 0.0266(18) Uani 1 1 d . . . . .
H94 H 0.530532 -0.031493 0.605410 0.032 Uiso 1 1 calc R . . . .
C95 C 0.4633(4) 0.0098(3) 0.5451(5) 0.0270(18) Uani 1 1 d . . . . .
H95 H 0.431011 -0.006543 0.526726 0.032 Uiso 1 1 calc R . . . .
C96 C 0.4647(4) 0.0526(2) 0.5333(5) 0.0214(16) Uani 1 1 d . . . . .
H96 H 0.433013 0.069407 0.505579 0.026 Uiso 1 1 calc R . . . .
C97 C 0.4830(3) 0.1473(2) 0.3761(4) 0.0173(14) Uani 1 1 d . . . . .
C98 C 0.4262(3) 0.1462(2) 0.3566(4) 0.0203(16) Uani 1 1 d . . . . .
H98 H 0.407692 0.122391 0.358557 0.024 Uiso 1 1 calc R . . . .
C99 C 0.4010(3) 0.1853(2) 0.3338(4) 0.0211(15) Uani 1 1 d . . . . .
H99 H 0.363788 0.192136 0.318298 0.025 Uiso 1 1 calc R . . . .
C100 C 0.4427(4) 0.2123(2) 0.3390(4) 0.0228(16) Uani 1 1 d . . . . .
H100 H 0.438594 0.240716 0.327937 0.027 Uiso 1 1 calc R . . . .
C101 C 0.4917(3) 0.1890(2) 0.3638(4) 0.0196(15) Uani 1 1 d . . . . .
H101 H 0.525534 0.199599 0.371129 0.023 Uiso 1 1 calc R . . . .
C102 C 0.5198(3) 0.1677(2) 0.5511(4) 0.0164(14) Uani 1 1 d . . . . .
C103 C 0.4627(3) 0.1688(2) 0.5331(4) 0.0170(15) Uani 1 1 d . . . . .
H103 H 0.441583 0.144496 0.534115 0.020 Uiso 1 1 calc R . . . .
C104 C 0.4398(4) 0.2083(3) 0.5102(5) 0.0226(16) Uani 1 1 d . . . . .
H104 H 0.401210 0.216671 0.494652 0.027 Uiso 1 1 calc R . . . .
C105 C 0.4819(3) 0.2341(2) 0.5139(5) 0.0219(16) Uani 1 1 d . . . . .
H10A H 0.469953 0.246017 0.463790 0.026 Uiso 1 1 calc R . . . .
H10B H 0.489809 0.256613 0.549951 0.026 Uiso 1 1 calc R . . . .
C106 C 0.5297(3) 0.2097(2) 0.5378(4) 0.0183(15) Uani 1 1 d . . . . .
C107 C 0.5617(6) 0.0475(3) 0.2737(6) 0.047(2) Uani 1 1 d . U . . .
H10C H 0.537773 0.029319 0.230999 0.056 Uiso 1 1 calc R . . . .
H10D H 0.572151 0.033036 0.321312 0.056 Uiso 1 1 calc R . . . .
C108 C 0.6124(6) 0.0596(5) 0.2710(8) 0.060(3) Uani 1 1 d . U . . .
H10E H 0.646088 0.055929 0.320847 0.072 Uiso 1 1 calc R . . . .
H10F H 0.615913 0.042853 0.233622 0.072 Uiso 1 1 calc R . . . .
C109 C 0.6046(6) 0.1026(5) 0.2491(9) 0.070(3) Uani 1 1 d . U . . .
H10G H 0.610435 0.107102 0.206119 0.084 Uiso 1 1 calc R . . . .
H10H H 0.630860 0.119972 0.291617 0.084 Uiso 1 1 calc R . . . .
C110 C 0.5468(5) 0.1126(3) 0.2274(7) 0.044(2) Uani 1 1 d . U . . .
H11A H 0.543934 0.141207 0.240357 0.052 Uiso 1 1 calc R . . . .
H11B H 0.521685 0.108618 0.172703 0.052 Uiso 1 1 calc R . . . .
C111 C 0.5557(5) 0.0896(4) 0.7597(6) 0.043(2) Uani 1 1 d . U . . .
H11C H 0.536509 0.069046 0.719422 0.051 Uiso 1 1 calc R . . . .
H11D H 0.527473 0.105589 0.763990 0.051 Uiso 1 1 calc R . . . .
C112 C 0.5926(5) 0.0694(4) 0.8310(7) 0.050(2) Uani 1 1 d . U . . .
H11E H 0.580213 0.041144 0.831694 0.060 Uiso 1 1 calc R . . . .
H11F H 0.595228 0.084733 0.874042 0.060 Uiso 1 1 calc R . . . .
C113 C 0.6456(6) 0.0696(5) 0.8324(8) 0.062(3) Uani 1 1 d . U . . .
H11G H 0.677083 0.067412 0.884589 0.075 Uiso 1 1 calc R . . . .
H11H H 0.647461 0.046756 0.802342 0.075 Uiso 1 1 calc R . . . .
C114 C 0.6465(5) 0.1092(4) 0.7990(6) 0.051(3) Uani 1 1 d . U . . .
H11I H 0.660530 0.131066 0.837487 0.061 Uiso 1 1 calc R . . . .
H11J H 0.670032 0.107847 0.776077 0.061 Uiso 1 1 calc R . . . .
Li3 Li 0.5356(6) 0.1028(5) 0.3593(7) 0.018(3) Uani 1 1 d . . . . .
Li4 Li 0.5664(6) 0.1205(4) 0.6368(8) 0.018(3) Uani 1 1 d . . . . .
O1C O 0.8387(3) 0.75552(19) 0.1003(4) 0.0356(15) Uani 1 1 d . . . . .
O2C O 0.7434(3) 0.7000(2) 0.0726(4) 0.0349(14) Uani 1 1 d . U . . .
O3C O 0.8443(3) 0.65528(18) 0.0901(4) 0.0278(13) Uani 1 1 d . . . . .
O4C O 0.7808(3) 0.7071(2) -0.0525(4) 0.0382(15) Uani 1 1 d . U . . .
C1C C 0.8659(5) 0.7822(3) 0.0754(7) 0.045(3) Uani 1 1 d . . . . .
H1CA H 0.844149 0.785190 0.019953 0.054 Uiso 1 1 calc R . . . .
H1CB H 0.902896 0.771434 0.089669 0.054 Uiso 1 1 calc R . . . .
C2C C 0.8711(5) 0.8222(3) 0.1123(6) 0.040(2) Uani 1 1 d . . . . .
H2CA H 0.839993 0.840506 0.079268 0.048 Uiso 1 1 calc R . . . .
H2CB H 0.906303 0.835799 0.125199 0.048 Uiso 1 1 calc R . . . .
C3C C 0.8695(5) 0.8112(3) 0.1830(7) 0.043(2) Uani 1 1 d . . . . .
H3CA H 0.907363 0.808428 0.226848 0.051 Uiso 1 1 calc R . . . .
H3CB H 0.849380 0.832143 0.194313 0.051 Uiso 1 1 calc R . . . .
C4C C 0.8403(7) 0.7719(4) 0.1648(7) 0.060(4) Uani 1 1 d . . . . .
H4CA H 0.859694 0.752884 0.207682 0.072 Uiso 1 1 calc R . . . .
H4CB H 0.802254 0.775972 0.154926 0.072 Uiso 1 1 calc R . . . .
C5C C 0.6959(5) 0.7261(4) 0.0439(7) 0.050(3) Uani 1 1 d . U . . .
H5CA H 0.664795 0.714679 -0.002925 0.060 Uiso 1 1 calc R . . . .
H5CB H 0.704661 0.753659 0.033076 0.060 Uiso 1 1 calc R . . . .
C6C C 0.6818(6) 0.7279(5) 0.1046(9) 0.073(4) Uani 1 1 d . U . . .
H6CA H 0.692918 0.754675 0.130461 0.087 Uiso 1 1 calc R . . . .
H6CB H 0.641378 0.724805 0.082561 0.087 Uiso 1 1 calc R . . . .
C7C C 0.7099(7) 0.6961(5) 0.1564(9) 0.067(3) Uani 1 1 d . U . . .
H7CA H 0.683441 0.674781 0.151895 0.080 Uiso 1 1 calc R . . . .
H7CB H 0.728751 0.706897 0.208498 0.080 Uiso 1 1 calc R . . . .
C8C C 0.7511(5) 0.6788(4) 0.1390(7) 0.050(2) Uani 1 1 d . U . . .
H8CA H 0.789045 0.683083 0.181713 0.059 Uiso 1 1 calc R . . . .
H8CB H 0.744907 0.649108 0.129146 0.059 Uiso 1 1 calc R . . . .
C9C C 0.8949(3) 0.6464(3) 0.1599(5) 0.0250(17) Uani 1 1 d . . . . .
H9CA H 0.899527 0.665182 0.200319 0.030 Uiso 1 1 calc R . . . .
H9CB H 0.927388 0.648986 0.153456 0.030 Uiso 1 1 calc R . . . .
C10C C 0.8882(4) 0.6027(3) 0.1784(5) 0.033(2) Uani 1 1 d . . . . .
H10I H 0.866387 0.601322 0.203874 0.040 Uiso 1 1 calc R . . . .
H10J H 0.924462 0.589406 0.210315 0.040 Uiso 1 1 calc R . . . .
C11C C 0.8572(4) 0.5838(3) 0.1002(5) 0.0288(18) Uani 1 1 d . . . . .
H11K H 0.882731 0.576447 0.082197 0.035 Uiso 1 1 calc R . . . .
H11L H 0.836604 0.559118 0.099681 0.035 Uiso 1 1 calc R . . . .
C12C C 0.8183(4) 0.6176(3) 0.0532(5) 0.0288(18) Uani 1 1 d . . . . .
H12A H 0.812244 0.616958 0.001566 0.035 Uiso 1 1 calc R . . . .
H12B H 0.782168 0.614467 0.050249 0.035 Uiso 1 1 calc R . . . .
C13C C 0.7259(5) 0.7087(6) -0.1092(8) 0.076(4) Uani 1 1 d . U . . .
H13A H 0.709681 0.735449 -0.108633 0.091 Uiso 1 1 calc R . . . .
H13B H 0.704579 0.686993 -0.101815 0.091 Uiso 1 1 calc R . . . .
C14C C 0.7235(6) 0.7026(6) -0.1849(8) 0.078(4) Uani 1 1 d . U . . .
H14A H 0.716539 0.673680 -0.201026 0.093 Uiso 1 1 calc R . . . .
H14B H 0.694683 0.719936 -0.224805 0.093 Uiso 1 1 calc R . . . .
C15C C 0.7790(5) 0.7154(5) -0.1662(7) 0.055(3) Uani 1 1 d . U . . .
H15A H 0.780391 0.745260 -0.172936 0.067 Uiso 1 1 calc R . . . .
H15B H 0.790833 0.701094 -0.197951 0.067 Uiso 1 1 calc R . . . .
C16C C 0.8139(5) 0.7040(4) -0.0869(6) 0.047(2) Uani 1 1 d . U . . .
H16A H 0.827441 0.675643 -0.082765 0.057 Uiso 1 1 calc R . . . .
H16B H 0.846142 0.722422 -0.061545 0.057 Uiso 1 1 calc R . . . .
Li1C Li 0.8037(6) 0.7050(5) 0.0527(9) 0.030(3) Uani 1 1 d . . . . .
O1S O 0.7922(3) 0.4029(3) 0.3523(6) 0.058(2) Uani 1 1 d . . . . .
C2S C 0.7422(4) 0.4234(4) 0.3360(8) 0.052(3) Uani 1 1 d . . . . .
H2SA H 0.730024 0.414325 0.371104 0.062 Uiso 1 1 calc R . . . .
H2SB H 0.712488 0.417397 0.283954 0.062 Uiso 1 1 calc R . . . .
C3S C 0.7547(4) 0.4683(3) 0.3453(6) 0.038(2) Uani 1 1 d . . . . .
H3SA H 0.739160 0.481620 0.373618 0.045 Uiso 1 1 calc R . . . .
H3SB H 0.739939 0.481937 0.295896 0.045 Uiso 1 1 calc R . . . .
C4S C 0.8174(5) 0.4689(3) 0.3894(7) 0.046(3) Uani 1 1 d . . . . .
H4SA H 0.831882 0.494569 0.380547 0.055 Uiso 1 1 calc R . . . .
H4SB H 0.831796 0.465830 0.444046 0.055 Uiso 1 1 calc R . . . .
C5S C 0.8317(4) 0.4334(3) 0.3588(6) 0.036(2) Uani 1 1 d . . . . .
H5SA H 0.827367 0.439640 0.309072 0.043 Uiso 1 1 calc R . . . .
H5SB H 0.870098 0.424259 0.393454 0.043 Uiso 1 1 calc R . . . .
O5C O 0.3563(2) 0.59217(19) 0.1185(4) 0.0367(16) Uani 1 1 d . . . . .
O6C O 0.2468(3) 0.5527(2) 0.0945(4) 0.0345(15) Uani 1 1 d . . . . .
O7C O 0.3439(3) 0.49668(18) 0.1274(4) 0.0301(14) Uani 1 1 d . . . . .
O8C O 0.2856(3) 0.5408(2) -0.0260(4) 0.0461(17) Uani 1 1 d . U . . .
C17C C 0.4158(3) 0.5883(3) 0.1565(5) 0.0241(16) Uani 1 1 d . . . . .
H17A H 0.427790 0.582518 0.119744 0.029 Uiso 1 1 calc R . . . .
H17B H 0.428610 0.565822 0.193659 0.029 Uiso 1 1 calc R . . . .
C18C C 0.4392(4) 0.6286(3) 0.1954(6) 0.033(2) Uani 1 1 d . . . . .
H18A H 0.455325 0.644236 0.170030 0.039 Uiso 1 1 calc R . . . .
H18B H 0.467864 0.624534 0.248883 0.039 Uiso 1 1 calc R . . . .
C19C C 0.3879(5) 0.6504(4) 0.1880(8) 0.068(4) Uani 1 1 d . . . . .
H19A H 0.383681 0.644551 0.232002 0.082 Uiso 1 1 calc R . . . .
H19B H 0.390486 0.680347 0.183686 0.082 Uiso 1 1 calc R . . . .
C20C C 0.3431(5) 0.6340(3) 0.1213(10) 0.068(5) Uani 1 1 d . . . . .
H20A H 0.338562 0.648918 0.076705 0.082 Uiso 1 1 calc R . . . .
H20B H 0.308363 0.636252 0.122354 0.082 Uiso 1 1 calc R . . . .
C21C C 0.2584(5) 0.5625(4) 0.1705(6) 0.046(3) Uani 1 1 d . . . . .
H21A H 0.261047 0.592399 0.178578 0.055 Uiso 1 1 calc R . . . .
H21B H 0.293464 0.549768 0.208904 0.055 Uiso 1 1 calc R . . . .
C22C C 0.2109(5) 0.5455(4) 0.1748(7) 0.051(3) Uani 1 1 d . . . . .
H22A H 0.204227 0.561156 0.210593 0.061 Uiso 1 1 calc R . . . .
H22B H 0.216847 0.516433 0.189943 0.061 Uiso 1 1 calc R . . . .
C23C C 0.1634(4) 0.5506(3) 0.0943(6) 0.039(2) Uani 1 1 d . . . . .
H23A H 0.132509 0.531850 0.082892 0.046 Uiso 1 1 calc R . . . .
H23B H 0.149525 0.579076 0.084140 0.046 Uiso 1 1 calc R . . . .
C24C C 0.1911(4) 0.5396(3) 0.0505(6) 0.037(2) Uani 1 1 d . . . . .
H24A H 0.189417 0.509806 0.041991 0.044 Uiso 1 1 calc R . . . .
H24B H 0.172779 0.553588 0.001081 0.044 Uiso 1 1 calc R . . . .
C25C C 0.3181(4) 0.4644(3) 0.1482(5) 0.0289(18) Uani 1 1 d . . . . .
H25A H 0.280429 0.458557 0.105924 0.035 Uiso 1 1 calc R . . . .
H25B H 0.315418 0.472842 0.192382 0.035 Uiso 1 1 calc R . . . .
C26C C 0.3548(4) 0.4268(3) 0.1670(5) 0.0314(19) Uani 1 1 d . . . . .
H26A H 0.379454 0.423746 0.222014 0.038 Uiso 1 1 calc R . . . .
H26B H 0.332338 0.401664 0.146683 0.038 Uiso 1 1 calc R . . . .
C27C C 0.3875(4) 0.4355(3) 0.1286(6) 0.036(2) Uani 1 1 d . . . . .
H27A H 0.422930 0.420385 0.152426 0.043 Uiso 1 1 calc R . . . .
H27B H 0.366097 0.428861 0.074251 0.043 Uiso 1 1 calc R . . . .
C28C C 0.3965(4) 0.4809(3) 0.1417(6) 0.0302(19) Uani 1 1 d . . . . .
H28A H 0.425889 0.486680 0.194088 0.036 Uiso 1 1 calc R . . . .
H28B H 0.406937 0.493211 0.106848 0.036 Uiso 1 1 calc R . . . .
C29C C 0.2699(6) 0.5018(4) -0.0643(8) 0.061(3) Uani 1 1 d . U . . .
H29A H 0.233112 0.493331 -0.073380 0.073 Uiso 1 1 calc R . . . .
H29B H 0.297163 0.480487 -0.033773 0.073 Uiso 1 1 calc R . . . .
C30C C 0.2683(7) 0.5079(5) -0.1378(9) 0.073(3) Uani 1 1 d . U . . .
H30A H 0.283130 0.483718 -0.150602 0.088 Uiso 1 1 calc R . . . .
H30B H 0.230162 0.513175 -0.179348 0.088 Uiso 1 1 calc R . . . .
C31C C 0.3030(8) 0.5429(6) -0.1237(10) 0.081(4) Uani 1 1 d . U . . .
H31C H 0.289239 0.559165 -0.170383 0.097 Uiso 1 1 calc R . . . .
H31D H 0.341263 0.534163 -0.106874 0.097 Uiso 1 1 calc R . . . .
C32C C 0.3019(7) 0.5677(5) -0.0649(8) 0.074(3) Uani 1 1 d . U . . .
H32C H 0.338906 0.579294 -0.030302 0.089 Uiso 1 1 calc R . . . .
H32D H 0.275137 0.590454 -0.087661 0.089 Uiso 1 1 calc R . . . .
Li2C Li 0.3077(6) 0.5461(4) 0.0787(9) 0.028(3) Uani 1 1 d . . . . .
O6S O 0.8419(5) 0.7834(5) 0.3557(10) 0.115(4) Uani 1 1 d . U . . .
C7S C 0.7995(6) 0.7574(7) 0.3346(15) 0.122(6) Uani 1 1 d . U . . .
H7SA H 0.812530 0.733524 0.368812 0.147 Uiso 1 1 calc R . . . .
H7SB H 0.787521 0.747344 0.283248 0.147 Uiso 1 1 calc R . . . .
C8S C 0.7548(8) 0.7740(7) 0.3348(15) 0.114(5) Uani 1 1 d . U . . .
H8SA H 0.745906 0.758009 0.367967 0.136 Uiso 1 1 calc R . . . .
H8SB H 0.722185 0.773728 0.283268 0.136 Uiso 1 1 calc R . . . .
C9S C 0.7680(7) 0.8143(7) 0.3610(11) 0.095(4) Uani 1 1 d . U . . .
H9SA H 0.756388 0.820568 0.397921 0.113 Uiso 1 1 calc R . . . .
H9SB H 0.750721 0.834180 0.319040 0.113 Uiso 1 1 calc R . . . .
C10S C 0.8287(8) 0.8143(8) 0.3966(14) 0.120(6) Uani 1 1 d . U . . .
H10K H 0.846318 0.807151 0.450571 0.144 Uiso 1 1 calc R . . . .
H10L H 0.842124 0.841583 0.392245 0.144 Uiso 1 1 calc R . . . .
O9C O 0.8603(2) 0.4242(2) 0.1108(4) 0.0310(14) Uani 1 1 d . . . . .
O10C O 0.7567(3) 0.3795(3) 0.0746(4) 0.0464(18) Uani 1 1 d . U . . .
O11C O 0.8492(3) 0.3246(2) 0.0888(4) 0.0394(16) Uani 1 1 d . U . . .
O12C O 0.7967(3) 0.38576(19) -0.0512(4) 0.0328(14) Uani 1 1 d . . . . .
C33C C 0.9191(3) 0.4236(3) 0.1624(5) 0.0258(17) Uani 1 1 d . . . . .
H33C H 0.939204 0.419143 0.135145 0.031 Uiso 1 1 calc R . . . .
H33D H 0.928974 0.401509 0.199931 0.031 Uiso 1 1 calc R . . . .
C34C C 0.9333(4) 0.4652(3) 0.2008(6) 0.037(2) Uani 1 1 d . . . . .
H34C H 0.945849 0.484371 0.175418 0.044 Uiso 1 1 calc R . . . .
H34D H 0.962326 0.462882 0.254500 0.044 Uiso 1 1 calc R . . . .
C35C C 0.8783(4) 0.4789(3) 0.1923(6) 0.036(2) Uani 1 1 d . . . . .
H35C H 0.871688 0.466152 0.230539 0.043 Uiso 1 1 calc R . . . .
H35D H 0.876313 0.508998 0.195225 0.043 Uiso 1 1 calc R . . . .
C36C C 0.8392(5) 0.4636(3) 0.1157(6) 0.043(3) Uani 1 1 d . . . . .
H36C H 0.801572 0.460830 0.108185 0.052 Uiso 1 1 calc R . . . .
H36D H 0.837561 0.482418 0.077068 0.052 Uiso 1 1 calc R . . . .
C37C C 0.7763(6) 0.3763(5) 0.1542(7) 0.065(3) Uani 1 1 d . U . . .
H37C H 0.792629 0.402517 0.179866 0.078 Uiso 1 1 calc R . . . .
H37D H 0.804639 0.354659 0.177456 0.078 Uiso 1 1 calc R . . . .
C38C C 0.7267(6) 0.3660(5) 0.1596(7) 0.060(3) Uani 1 1 d . U . . .
H38C H 0.724162 0.336201 0.165008 0.072 Uiso 1 1 calc R . . . .
H38D H 0.728043 0.379948 0.203074 0.072 Uiso 1 1 calc R . . . .
C39C C 0.6790(5) 0.3809(4) 0.0875(7) 0.051(3) Uani 1 1 d . U . . .
H39A H 0.645390 0.364557 0.073007 0.061 Uiso 1 1 calc R . . . .
H39B H 0.671170 0.409988 0.091044 0.061 Uiso 1 1 calc R . . . .
C40C C 0.6987(4) 0.3749(4) 0.0334(6) 0.048(2) Uani 1 1 d . U . . .
H40A H 0.688639 0.347336 0.010717 0.057 Uiso 1 1 calc R . . . .
H40B H 0.681850 0.395430 -0.007381 0.057 Uiso 1 1 calc R . . . .
C41C C 0.8984(4) 0.3130(3) 0.1580(5) 0.0295(18) Uani 1 1 d . U . . .
H41A H 0.905161 0.331915 0.199307 0.035 Uiso 1 1 calc R . . . .
H41B H 0.931129 0.313267 0.151726 0.035 Uiso 1 1 calc R . . . .
C42C C 0.8869(5) 0.2699(3) 0.1747(7) 0.048(3) Uani 1 1 d . U . . .
H42A H 0.921431 0.253881 0.202346 0.058 Uiso 1 1 calc R . . . .
H42B H 0.868191 0.270502 0.204523 0.058 Uiso 1 1 calc R . . . .
C43C C 0.8504(5) 0.2528(4) 0.0993(7) 0.051(3) Uani 1 1 d . U . . .
H43A H 0.826928 0.230665 0.100772 0.061 Uiso 1 1 calc R . . . .
H43B H 0.871944 0.242095 0.077042 0.061 Uiso 1 1 calc R . . . .
C44C C 0.8165(6) 0.2889(4) 0.0566(8) 0.064(4) Uani 1 1 d . U . . .
H44A H 0.805559 0.286657 0.002911 0.076 Uiso 1 1 calc R . . . .
H44B H 0.782604 0.290328 0.059920 0.076 Uiso 1 1 calc R . . . .
C45C C 0.8005(5) 0.3565(3) -0.1006(6) 0.042(2) Uani 1 1 d . . . . .
H45A H 0.776176 0.332829 -0.108988 0.050 Uiso 1 1 calc R . . . .
H45B H 0.838987 0.346648 -0.078762 0.050 Uiso 1 1 calc R . . . .
C46C C 0.7826(4) 0.3785(3) -0.1728(6) 0.036(2) Uani 1 1 d . . . . .
H46A H 0.741813 0.378521 -0.205054 0.043 Uiso 1 1 calc R . . . .
H46B H 0.798875 0.366024 -0.200858 0.043 Uiso 1 1 calc R . . . .
C47C C 0.8044(5) 0.4213(3) -0.1472(6) 0.040(2) Uani 1 1 d . . . . .
H47A H 0.782004 0.441707 -0.186251 0.048 Uiso 1 1 calc R . . . .
H47B H 0.843485 0.423591 -0.134063 0.048 Uiso 1 1 calc R . . . .
C48C C 0.7987(4) 0.4262(3) -0.0778(5) 0.0295(18) Uani 1 1 d . . . . .
H48A H 0.830619 0.441560 -0.038154 0.035 Uiso 1 1 calc R . . . .
H48B H 0.764489 0.441438 -0.090931 0.035 Uiso 1 1 calc R . . . .
Li3C Li 0.8178(7) 0.3780(5) 0.0544(9) 0.035(3) Uani 1 1 d . . . . .
O11S O 0.3395(6) 0.3796(4) -0.1365(10) 0.111(4) Uani 1 1 d . U . . .
C12S C 0.3287(7) 0.3359(6) -0.1242(11) 0.088(4) Uani 1 1 d . U . . .
H12C H 0.357581 0.325884 -0.074256 0.106 Uiso 1 1 calc R . . . .
H12D H 0.327046 0.317779 -0.163684 0.106 Uiso 1 1 calc R . . . .
C13S C 0.2698(8) 0.3387(6) -0.1295(11) 0.087(4) Uani 1 1 d . U . . .
H13C H 0.241663 0.321642 -0.170849 0.104 Uiso 1 1 calc R . . . .
H13D H 0.272240 0.330828 -0.081510 0.104 Uiso 1 1 calc R . . . .
C14S C 0.2590(9) 0.3813(6) -0.1447(12) 0.094(4) Uani 1 1 d . U . . .
H14C H 0.222317 0.384006 -0.190923 0.113 Uiso 1 1 calc R . . . .
H14D H 0.255856 0.393352 -0.103027 0.113 Uiso 1 1 calc R . . . .
C15S C 0.2955(7) 0.4046(6) -0.1541(12) 0.086(4) Uani 1 1 d . U . . .
H15C H 0.307355 0.428600 -0.120202 0.103 Uiso 1 1 calc R . . . .
H15D H 0.278410 0.414293 -0.206701 0.103 Uiso 1 1 calc R . . . .

loop_
_atom_site_aniso_label
_atom_site_aniso_U_11
_atom_site_aniso_U_22
_atom_site_aniso_U_33
_atom_site_aniso_U_23
_atom_site_aniso_U_13
_atom_site_aniso_U_12
Yb1 0.01046(13) 0.01281(12) 0.00854(12) -0.00146(11) 0.00393(10) -0.00145(11)
Fe1 0.0112(5) 0.0100(4) 0.0109(5) -0.0004(4) 0.0043(4) -0.0015(4)
Fe2 0.0190(5) 0.0108(4) 0.0118(5) -0.0008(4) 0.0085(4) -0.0025(4)
Fe3 0.0104(5) 0.0347(6) 0.0156(5) -0.0057(5) 0.0052(4) 0.0004(4)
O1 0.046(4) 0.036(3) 0.024(3) 0.004(3) 0.025(3) 0.006(3)
O2 0.045(4) 0.030(3) 0.027(3) -0.002(2) 0.024(3) -0.002(3)
C1 0.020(4) 0.018(4) 0.007(3) 0.000(3) 0.006(3) -0.006(3)
C2 0.018(4) 0.019(4) 0.011(3) -0.004(3) 0.006(3) -0.002(3)
C3 0.026(4) 0.014(3) 0.012(3) -0.002(3) 0.008(3) -0.003(3)
C4 0.016(3) 0.017(3) 0.017(3) 0.000(3) 0.005(3) -0.005(3)
C5 0.016(3) 0.014(3) 0.012(3) 0.005(3) 0.003(3) 0.004(3)
C6 0.012(3) 0.014(3) 0.010(3) -0.003(3) 0.001(3) -0.003(3)
C7 0.018(4) 0.016(3) 0.011(3) 0.006(3) 0.004(3) 0.009(3)
C8 0.023(4) 0.013(3) 0.016(4) 0.003(3) 0.006(3) -0.001(3)
C9 0.017(3) 0.021(4) 0.018(4) 0.002(3) 0.009(3) -0.004(3)
C10 0.016(3) 0.018(3) 0.012(3) 0.000(3) 0.009(3) 0.003(3)
C11 0.030(4) 0.018(4) 0.015(4) 0.001(3) 0.015(3) -0.005(3)
C12 0.034(5) 0.017(4) 0.014(3) 0.003(3) 0.009(3) 0.004(3)
C13 0.039(5) 0.025(4) 0.013(4) 0.005(3) 0.011(4) 0.003(4)
C14 0.045(5) 0.016(4) 0.022(4) -0.003(3) 0.022(4) -0.009(3)
C15 0.032(4) 0.027(4) 0.024(4) -0.006(3) 0.021(4) -0.011(4)
C16 0.019(4) 0.017(3) 0.014(3) 0.004(3) 0.012(3) 0.003(3)
C17 0.025(4) 0.015(4) 0.022(4) -0.003(3) 0.016(3) -0.003(3)
C18 0.026(4) 0.015(3) 0.021(4) 0.000(3) 0.017(3) 0.003(3)
C19 0.028(4) 0.018(3) 0.017(4) -0.006(3) 0.014(3) -0.003(3)
C20 0.023(4) 0.021(4) 0.012(3) -0.002(3) 0.008(3) 0.000(3)
C21 0.015(4) 0.033(4) 0.011(3) -0.007(3) 0.005(3) -0.003(3)
C22 0.020(4) 0.051(6) 0.019(4) 0.000(4) 0.011(3) -0.005(4)
C23 0.016(4) 0.079(8) 0.028(5) -0.014(5) 0.015(4) 0.001(4)
C24 0.018(4) 0.046(6) 0.032(5) -0.013(4) 0.011(4) 0.005(4)
C25 0.017(4) 0.037(5) 0.023(4) -0.013(4) 0.010(3) -0.004(3)
C26 0.016(4) 0.031(4) 0.016(4) -0.007(3) 0.008(3) -0.003(3)
C27 0.020(4) 0.033(5) 0.027(4) -0.013(4) 0.012(4) -0.007(3)
C28 0.015(4) 0.068(7) 0.030(5) -0.026(5) 0.006(4) -0.011(4)
C29 0.018(4) 0.065(7) 0.018(4) -0.003(4) -0.003(3) 0.022(4)
C30 0.033(5) 0.039(5) 0.017(4) 0.000(4) 0.013(4) 0.008(4)
C31 0.053(6) 0.073(7) 0.039(5) -0.023(5) 0.030(5) 0.002(5)
C32 0.043(6) 0.108(8) 0.049(6) -0.009(6) 0.024(5) 0.000(6)
C33 0.067(7) 0.088(8) 0.045(6) 0.011(6) 0.019(6) -0.030(6)
C34 0.081(7) 0.051(6) 0.039(5) 0.011(4) 0.040(5) 0.004(5)
C35 0.037(5) 0.048(5) 0.029(4) -0.010(4) 0.011(4) -0.001(4)
C36 0.031(5) 0.050(6) 0.063(6) -0.028(5) 0.018(5) -0.005(4)
C37 0.034(5) 0.038(5) 0.045(5) -0.015(4) 0.023(4) -0.004(4)
C38 0.033(4) 0.040(5) 0.029(4) -0.005(4) 0.018(4) -0.008(4)
Li1 0.018(6) 0.018(6) 0.015(6) -0.006(5) 0.008(5) -0.004(5)
Li2 0.018(6) 0.017(6) 0.017(6) -0.005(5) 0.007(6) -0.005(5)
Yb2 0.01244(18) 0.01220(13) 0.00879(16) -0.00099(13) 0.00460(12) 0.00060(13)
Fe4 0.0130(5) 0.0317(6) 0.0125(5) 0.0007(4) 0.0068(4) -0.0023(5)
Fe5 0.0213(5) 0.0091(4) 0.0126(5) 0.0002(4) 0.0091(4) 0.0011(4)
Fe6 0.0158(5) 0.0108(4) 0.0116(5) 0.0004(4) 0.0050(4) 0.0015(4)
O3 0.031(3) 0.027(3) 0.022(3) -0.003(2) 0.019(3) -0.005(2)
O4 0.027(3) 0.029(3) 0.022(3) -0.003(2) 0.014(3) -0.004(2)
C39 0.015(3) 0.030(4) 0.010(3) 0.000(3) 0.004(3) -0.004(3)
C40 0.023(4) 0.030(5) 0.019(4) 0.004(3) 0.009(3) -0.002(4)
C41 0.022(4) 0.053(6) 0.020(4) 0.002(4) 0.009(4) -0.015(4)
C42 0.016(4) 0.073(7) 0.022(4) 0.008(4) 0.014(4) 0.002(4)
C43 0.028(4) 0.050(6) 0.012(4) -0.002(3) 0.013(3) 0.005(4)
C44 0.017(4) 0.032(4) 0.012(3) 0.005(3) 0.009(3) 0.002(3)
C45 0.022(4) 0.031(4) 0.011(3) -0.001(3) 0.006(3) -0.002(3)
C46 0.023(4) 0.062(7) 0.017(4) -0.010(4) 0.008(4) -0.018(4)
C47 0.013(4) 0.068(7) 0.019(4) 0.017(4) 0.006(3) 0.016(4)
C48 0.027(4) 0.034(5) 0.022(4) 0.011(4) 0.015(4) 0.012(4)
C49 0.031(4) 0.016(4) 0.015(3) -0.002(3) 0.016(3) 0.002(3)
C50 0.035(5) 0.019(4) 0.024(4) -0.001(3) 0.022(4) 0.007(3)
C51 0.045(5) 0.014(3) 0.010(3) -0.001(3) 0.016(4) 0.004(3)
C52 0.042(5) 0.018(4) 0.014(4) -0.002(3) 0.014(4) -0.002(3)
C53 0.033(4) 0.016(4) 0.012(3) -0.003(3) 0.008(3) -0.004(3)
C54 0.019(4) 0.019(4) 0.012(3) -0.003(3) 0.008(3) 0.000(3)
C55 0.024(4) 0.017(4) 0.017(3) -0.001(3) 0.011(3) 0.000(3)
C56 0.043(5) 0.013(3) 0.018(4) 0.004(3) 0.018(4) 0.001(3)
C57 0.034(4) 0.017(4) 0.023(4) -0.004(3) 0.020(4) -0.007(3)
C58 0.022(4) 0.017(4) 0.019(4) -0.007(3) 0.013(3) -0.003(3)
C59 0.025(4) 0.018(4) 0.007(3) -0.001(3) 0.006(3) 0.002(3)
C60 0.018(4) 0.015(3) 0.015(3) -0.003(3) 0.004(3) -0.004(3)
C61 0.020(4) 0.027(4) 0.016(4) 0.000(3) 0.003(3) 0.007(3)
C62 0.036(5) 0.018(4) 0.019(4) 0.006(3) 0.012(4) 0.012(3)
C63 0.024(4) 0.022(4) 0.014(3) 0.003(3) 0.010(3) 0.001(3)
C64 0.018(3) 0.013(3) 0.009(3) 0.003(2) 0.005(3) 0.003(3)
C65 0.017(4) 0.016(3) 0.016(3) -0.002(3) 0.008(3) 0.001(3)
C66 0.021(4) 0.024(4) 0.019(4) 0.001(3) 0.009(3) 0.005(3)
C67 0.031(4) 0.010(3) 0.021(4) 0.000(3) 0.010(3) 0.003(3)
C68 0.024(4) 0.017(4) 0.014(3) -0.007(3) 0.007(3) -0.007(3)
C69 0.048(6) 0.028(4) 0.030(5) -0.011(4) 0.025(5) -0.006(4)
C70 0.035(5) 0.039(5) 0.024(5) -0.004(4) 0.009(4) 0.004(4)
C71 0.025(5) 0.053(6) 0.047(6) 0.007(5) 0.021(5) 0.001(4)
C72 0.023(4) 0.036(5) 0.025(4) 0.011(4) 0.013(4) -0.002(3)
C73 0.029(5) 0.048(6) 0.027(4) 0.003(4) 0.019(4) 0.000(4)
C74 0.029(5) 0.034(5) 0.039(5) 0.006(4) 0.017(4) -0.004(4)
C75 0.023(4) 0.043(6) 0.032(5) 0.009(4) 0.008(4) 0.003(4)
C76 0.022(4) 0.040(5) 0.018(4) 0.004(3) 0.005(3) -0.006(4)
Li5 0.018(7) 0.029(7) 0.006(6) -0.002(5) 0.005(5) -0.002(6)
Li6 0.018(6) 0.015(6) 0.013(6) 0.008(5) 0.006(5) 0.005(5)
Yb3 0.01141(17) 0.01392(13) 0.00933(17) -0.00180(14) 0.00416(12) 0.00057(14)
Fe7 0.0126(5) 0.0287(6) 0.0168(5) -0.0037(5) 0.0080(4) -0.0020(5)
Fe8 0.0192(6) 0.0119(5) 0.0106(5) -0.0015(4) 0.0057(4) -0.0009(4)
Fe9 0.0129(5) 0.0111(4) 0.0132(5) -0.0001(4) 0.0056(4) 0.0004(4)
O5 0.039(3) 0.033(3) 0.026(3) -0.001(2) 0.023(3) -0.001(3)
O6 0.033(3) 0.047(4) 0.018(3) -0.003(3) 0.011(3) 0.000(3)
C77 0.020(4) 0.034(4) 0.007(3) -0.004(3) 0.005(3) -0.004(3)
C78 0.027(4) 0.029(4) 0.023(4) 0.001(3) 0.014(4) -0.004(4)
C79 0.018(4) 0.044(5) 0.028(4) -0.002(4) 0.013(4) -0.009(4)
C80 0.017(4) 0.053(6) 0.023(4) -0.004(4) 0.011(3) 0.002(4)
C81 0.026(4) 0.037(5) 0.015(4) -0.008(3) 0.012(3) -0.005(4)
C82 0.019(4) 0.026(4) 0.013(3) 0.001(3) 0.010(3) 0.003(3)
C83 0.017(4) 0.030(4) 0.017(4) -0.009(3) 0.008(3) -0.007(3)
C84 0.020(4) 0.048(5) 0.018(4) -0.006(4) 0.008(3) -0.012(4)
C85 0.014(4) 0.055(6) 0.018(4) 0.008(4) 0.005(3) 0.012(4)
C86 0.023(4) 0.026(4) 0.023(4) 0.001(3) 0.011(3) 0.008(3)
C87 0.021(4) 0.025(4) 0.011(3) -0.001(3) 0.009(3) 0.004(3)
C88 0.036(5) 0.022(4) 0.020(4) 0.004(3) 0.018(4) 0.014(3)
C89 0.042(5) 0.022(4) 0.020(4) 0.003(3) 0.017(4) 0.009(4)
C90 0.040(5) 0.020(4) 0.013(3) -0.008(3) 0.011(4) -0.007(3)
C91 0.023(4) 0.017(4) 0.013(3) -0.003(3) 0.004(3) 0.000(3)
C92 0.021(4) 0.020(4) 0.009(3) 0.001(3) 0.005(3) 0.002(3)
C93 0.027(4) 0.018(4) 0.012(3) -0.002(3) 0.005(3) 0.000(3)
C94 0.047(5) 0.020(4) 0.014(4) -0.002(3) 0.016(4) -0.006(4)
C95 0.041(5) 0.023(4) 0.025(4) -0.005(3) 0.023(4) -0.014(4)
C96 0.025(4) 0.022(4) 0.022(4) -0.004(3) 0.016(4) -0.005(3)
C97 0.021(4) 0.019(4) 0.013(3) -0.003(3) 0.009(3) -0.001(3)
C98 0.021(4) 0.019(4) 0.016(4) -0.004(3) 0.005(3) -0.001(3)
C99 0.018(4) 0.021(4) 0.014(3) 0.000(3) 0.001(3) 0.003(3)
C100 0.034(5) 0.017(4) 0.017(4) 0.002(3) 0.013(4) 0.002(3)
C101 0.022(4) 0.020(4) 0.018(4) -0.004(3) 0.011(3) -0.001(3)
C102 0.013(3) 0.017(3) 0.017(3) -0.001(3) 0.006(3) 0.003(3)
C103 0.021(4) 0.017(3) 0.016(3) -0.001(3) 0.011(3) 0.000(3)
C104 0.027(4) 0.025(4) 0.022(4) 0.001(3) 0.017(4) 0.007(3)
C105 0.029(4) 0.017(4) 0.020(4) -0.005(3) 0.013(3) 0.000(3)
C106 0.019(4) 0.015(3) 0.020(4) -0.008(3) 0.010(3) -0.007(3)
C107 0.076(7) 0.037(5) 0.034(5) -0.004(4) 0.033(5) 0.005(5)
C108 0.051(6) 0.076(7) 0.052(6) -0.014(5) 0.026(5) 0.018(5)
C109 0.049(6) 0.092(8) 0.071(7) 0.035(6) 0.031(6) 0.009(6)
C110 0.055(6) 0.043(5) 0.043(5) 0.019(4) 0.033(5) 0.006(4)
C111 0.038(5) 0.065(6) 0.032(5) -0.004(4) 0.023(4) -0.005(4)
C112 0.058(6) 0.048(6) 0.051(6) 0.008(5) 0.033(5) 0.003(5)
C113 0.057(6) 0.080(7) 0.048(6) 0.016(5) 0.026(5) 0.028(6)
C114 0.037(5) 0.085(7) 0.028(5) 0.000(5) 0.014(4) -0.016(5)
Li3 0.019(6) 0.029(7) 0.008(6) -0.003(5) 0.008(5) -0.003(6)
Li4 0.023(7) 0.019(6) 0.010(6) 0.002(5) 0.008(6) 0.001(5)
O1C 0.053(4) 0.022(3) 0.044(4) -0.004(3) 0.033(4) -0.007(3)
O2C 0.028(3) 0.034(3) 0.046(4) 0.012(3) 0.021(3) 0.008(3)
O3C 0.025(3) 0.022(3) 0.029(3) 0.000(2) 0.009(3) -0.001(2)
O4C 0.026(3) 0.059(4) 0.028(3) 0.005(3) 0.012(3) 0.012(3)
C1C 0.056(7) 0.038(6) 0.060(7) -0.003(5) 0.044(6) -0.011(5)
C2C 0.045(6) 0.030(5) 0.049(6) 0.003(4) 0.026(5) -0.006(4)
C3C 0.053(7) 0.035(5) 0.053(7) -0.008(5) 0.035(6) -0.006(5)
C4C 0.109(12) 0.041(6) 0.043(6) -0.006(5) 0.048(8) -0.021(7)
C5C 0.029(5) 0.049(5) 0.060(6) 0.017(5) 0.014(5) 0.016(4)
C6C 0.063(7) 0.085(8) 0.065(7) -0.001(6) 0.029(6) 0.042(6)
C7C 0.077(7) 0.070(7) 0.080(7) 0.020(6) 0.060(6) 0.024(6)
C8C 0.050(5) 0.044(5) 0.068(6) 0.020(5) 0.039(5) 0.008(4)
C9C 0.017(4) 0.026(4) 0.024(4) -0.004(3) 0.003(3) -0.001(3)
C10C 0.031(5) 0.031(5) 0.030(5) 0.004(4) 0.011(4) -0.003(4)
C11C 0.027(4) 0.024(4) 0.029(4) 0.002(3) 0.010(4) -0.003(3)
C12C 0.026(4) 0.028(4) 0.026(4) -0.004(3) 0.009(4) -0.005(3)
C13C 0.032(5) 0.139(9) 0.046(6) 0.000(7) 0.012(5) 0.015(6)
C14C 0.042(6) 0.140(10) 0.043(6) 0.001(7) 0.015(5) 0.018(7)
C15C 0.051(6) 0.081(7) 0.036(5) 0.010(5) 0.023(5) 0.016(5)
C16C 0.037(5) 0.070(6) 0.039(5) 0.000(5) 0.022(4) 0.010(5)
Li1C 0.028(8) 0.034(8) 0.031(8) -0.003(6) 0.015(7) -0.001(6)
O1S 0.034(4) 0.042(4) 0.098(7) -0.013(5) 0.033(5) -0.001(3)
C2S 0.027(5) 0.062(8) 0.063(8) -0.009(6) 0.021(5) 0.008(5)
C3S 0.036(5) 0.052(6) 0.034(5) 0.011(4) 0.025(5) 0.022(5)
C4S 0.036(6) 0.035(5) 0.057(7) 0.000(5) 0.016(5) 0.004(4)
C5S 0.020(4) 0.043(5) 0.044(6) 0.010(5) 0.014(4) 0.014(4)
O5C 0.015(3) 0.022(3) 0.058(5) -0.003(3) 0.007(3) -0.002(2)
O6C 0.019(3) 0.043(4) 0.033(4) -0.001(3) 0.007(3) -0.001(3)
O7C 0.021(3) 0.022(3) 0.044(4) 0.000(3) 0.013(3) -0.002(2)
O8C 0.045(4) 0.050(4) 0.041(4) 0.002(3) 0.020(3) 0.003(3)
C17C 0.014(4) 0.029(4) 0.029(4) 0.002(3) 0.010(3) -0.001(3)
C18C 0.027(4) 0.027(5) 0.036(5) -0.002(4) 0.010(4) -0.004(4)
C19C 0.046(7) 0.040(6) 0.072(9) -0.024(6) -0.004(6) 0.016(5)
C20C 0.035(6) 0.029(6) 0.122(13) -0.016(7) 0.026(8) 0.003(5)
C21C 0.035(5) 0.057(7) 0.035(6) -0.014(5) 0.010(5) 0.004(5)
C22C 0.055(7) 0.064(8) 0.036(6) -0.005(5) 0.025(6) -0.013(6)
C23C 0.021(4) 0.044(6) 0.047(6) -0.008(5) 0.014(4) -0.002(4)
C24C 0.016(4) 0.046(6) 0.040(5) -0.012(5) 0.008(4) -0.011(4)
C25C 0.025(4) 0.026(4) 0.039(5) -0.002(4) 0.019(4) -0.003(3)
C26C 0.036(5) 0.027(4) 0.034(5) 0.000(4) 0.020(4) 0.002(4)
C27C 0.032(5) 0.028(5) 0.058(6) -0.004(4) 0.030(5) 0.000(4)
C28C 0.024(4) 0.020(4) 0.050(6) -0.008(4) 0.022(4) -0.005(3)
C29C 0.063(7) 0.056(6) 0.054(6) -0.008(5) 0.023(5) 0.003(5)
C30C 0.072(7) 0.092(8) 0.061(7) -0.009(6) 0.038(6) 0.019(6)
C31C 0.086(8) 0.107(9) 0.074(7) -0.007(7) 0.059(6) -0.002(7)
C32C 0.065(7) 0.097(8) 0.055(6) 0.009(6) 0.027(6) -0.016(7)
Li2C 0.014(6) 0.019(7) 0.039(9) -0.001(6) 0.005(6) -0.003(5)
O6S 0.056(6) 0.121(9) 0.157(10) -0.020(8) 0.046(7) 0.023(6)
C7S 0.033(6) 0.105(10) 0.195(12) -0.025(10) 0.033(8) 0.016(7)
C8S 0.048(7) 0.133(11) 0.153(12) 0.018(10) 0.046(8) 0.018(8)
C9S 0.072(7) 0.142(11) 0.097(9) 0.015(9) 0.063(7) 0.042(8)
C10S 0.074(8) 0.135(11) 0.133(11) -0.020(9) 0.040(8) 0.033(8)
O9C 0.021(3) 0.031(3) 0.031(3) -0.004(3) 0.006(3) 0.006(2)
O10C 0.024(3) 0.083(5) 0.023(3) 0.010(3) 0.005(3) -0.004(3)
O11C 0.034(3) 0.033(3) 0.034(3) 0.008(3) 0.005(3) 0.000(3)
O12C 0.042(4) 0.028(3) 0.024(3) 0.000(2) 0.014(3) 0.003(3)
C33C 0.018(4) 0.031(4) 0.026(4) 0.005(3) 0.010(3) 0.001(3)
C34C 0.030(5) 0.045(6) 0.036(5) -0.001(4) 0.017(4) -0.013(4)
C35C 0.037(5) 0.030(5) 0.033(5) -0.002(4) 0.013(4) 0.006(4)
C36C 0.040(6) 0.030(5) 0.041(6) -0.002(4) 0.007(5) 0.017(4)
C37C 0.048(6) 0.106(8) 0.036(5) 0.011(6) 0.016(5) -0.001(6)
C38C 0.057(6) 0.085(8) 0.043(5) -0.008(5) 0.029(5) -0.016(6)
C39C 0.033(5) 0.065(6) 0.055(6) -0.022(5) 0.023(4) -0.007(5)
C40C 0.025(4) 0.077(7) 0.032(5) 0.001(5) 0.009(4) -0.014(5)
C41C 0.022(4) 0.028(4) 0.031(4) -0.002(3) 0.007(3) 0.001(3)
C42C 0.042(5) 0.033(5) 0.046(5) 0.003(4) 0.004(5) -0.005(4)
C43C 0.053(6) 0.045(5) 0.044(5) -0.003(4) 0.017(5) -0.015(5)
C44C 0.056(6) 0.048(6) 0.049(6) 0.010(5) -0.001(5) -0.016(5)
C45C 0.052(6) 0.030(5) 0.036(5) -0.001(4) 0.017(5) 0.007(5)
C46C 0.036(5) 0.035(5) 0.038(5) -0.003(4) 0.019(5) 0.006(4)
C47C 0.046(6) 0.040(6) 0.036(5) -0.002(4) 0.023(5) -0.002(5)
C48C 0.035(5) 0.027(4) 0.029(4) -0.002(4) 0.019(4) 0.002(4)
Li3C 0.034(9) 0.034(8) 0.029(8) 0.001(7) 0.012(7) 0.003(7)
O11S 0.073(7) 0.099(8) 0.125(9) 0.017(7) 0.024(7) 0.017(6)
C12S 0.063(7) 0.092(9) 0.089(9) 0.023(8) 0.023(7) 0.000(7)
C13S 0.086(8) 0.112(9) 0.075(8) 0.012(8) 0.050(7) -0.008(8)
C14S 0.089(9) 0.114(10) 0.092(9) 0.014(8) 0.054(7) 0.008(8)
C15S 0.059(7) 0.088(9) 0.103(9) 0.011(8) 0.034(7) 0.015(7)

loop_
_atom_type_symbol
_atom_type_description
_atom_type_scat_dispersion_real
_atom_type_scat_dispersion_imag
_atom_type_scat_source
C C 0.0033 0.0016 'International Tables Vol C Tables 4.2.6.8 and 6.1.1.4'
H H 0.0000 0.0000 'International Tables Vol C Tables 4.2.6.8 and 6.1.1.4'
Fe Fe 0.3463 0.8444 'International Tables Vol C Tables 4.2.6.8 and 6.1.1.4'
Li Li -0.0003 0.0001 'International Tables Vol C Tables 4.2.6.8 and 6.1.1.4'
O O 0.0106 0.0060 'International Tables Vol C Tables 4.2.6.8 and 6.1.1.4'
Yb Yb -0.3850 5.5486 'International Tables Vol C Tables 4.2.6.8 and 6.1.1.4'

loop_
_geom_angle_atom_site_label_1
_geom_angle_atom_site_label_2
_geom_angle_atom_site_label_3
_geom_angle
_geom_angle_site_symmetry_1
_geom_angle_site_symmetry_3
_geom_angle_publ_flag
Fe1 Yb1 Fe2 119.67(3) . . ?
Fe1 Yb1 Fe3 119.90(3) . . ?
Fe2 Yb1 Fe3 120.42(3) . . ?
C1 Yb1 Fe1 41.04(16) . . ?
C1 Yb1 Fe2 105.62(18) . . ?
C1 Yb1 Fe3 119.35(18) . . ?
C1 Yb1 C26 150.4(3) . . ?
C1 Yb1 Li1 50.2(3) . . ?
C1 Yb1 Li2 130.2(3) . . ?
C6 Yb1 Fe1 40.92(16) . . ?
C6 Yb1 Fe2 119.70(17) . . ?
C6 Yb1 Fe3 104.21(17) . . ?
C6 Yb1 C1 81.9(2) . . ?
C6 Yb1 C11 148.2(3) . . ?
C6 Yb1 C26 84.1(2) . . ?
C6 Yb1 Li1 130.1(3) . . ?
C6 Yb1 Li2 50.2(3) . . ?
C11 Yb1 Fe1 118.00(19) . . ?
C11 Yb1 Fe2 40.51(18) . . ?
C11 Yb1 Fe3 107.62(19) . . ?
C11 Yb1 C1 82.4(2) . . ?
C11 Yb1 C26 121.1(3) . . ?
C11 Yb1 Li1 50.1(3) . . ?
C11 Yb1 Li2 130.0(3) . . ?
C16 Yb1 Fe1 105.43(17) . . ?
C16 Yb1 Fe2 40.77(16) . . ?
C16 Yb1 Fe3 118.77(18) . . ?
C16 Yb1 C1 121.9(3) . . ?
C16 Yb1 C6 83.8(2) . . ?
C16 Yb1 C11 81.3(2) . . ?
C16 Yb1 C21 149.5(3) . . ?
C16 Yb1 C26 82.1(2) . . ?
C16 Yb1 Li1 129.9(3) . . ?
C16 Yb1 Li2 50.3(3) . . ?
C21 Yb1 Fe1 105.02(19) . . ?
C21 Yb1 Fe2 120.9(2) . . ?
C21 Yb1 Fe3 40.54(18) . . ?
C21 Yb1 C1 83.3(2) . . ?
C21 Yb1 C6 119.4(3) . . ?
C21 Yb1 C11 85.9(3) . . ?
C21 Yb1 C26 81.0(2) . . ?
C21 Yb1 Li1 51.3(4) . . ?
C21 Yb1 Li2 128.3(4) . . ?
C26 Yb1 Fe1 120.9(2) . . ?
C26 Yb1 Fe2 103.96(19) . . ?
C26 Yb1 Fe3 40.50(17) . . ?
C26 Yb1 Li1 129.5(3) . . ?
C26 Yb1 Li2 50.0(3) . . ?
Li1 Yb1 Fe1 90.4(3) . . ?
Li1 Yb1 Fe2 90.0(3) . . ?
Li1 Yb1 Fe3 90.6(3) . . ?
Li1 Yb1 Li2 179.5(5) . . ?
Li2 Yb1 Fe1 90.0(3) . . ?
Li2 Yb1 Fe2 90.1(3) . . ?
Li2 Yb1 Fe3 89.0(3) . . ?
C1 Fe1 Yb1 51.9(2) . . ?
C2 Fe1 Yb1 80.2(2) . . ?
C2 Fe1 C1 41.1(3) . . ?
C2 Fe1 C3 40.8(3) . . ?
C2 Fe1 C4 68.5(3) . . ?
C2 Fe1 C6 121.8(3) . . ?
C2 Fe1 C7 108.1(3) . . ?
C2 Fe1 C8 122.7(3) . . ?
C2 Fe1 C9 158.4(3) . . ?
C2 Fe1 C10 159.2(3) . . ?
C3 Fe1 Yb1 119.3(2) . . ?
C3 Fe1 C1 70.1(3) . . ?
C3 Fe1 C6 159.1(3) . . ?
C3 Fe1 C7 124.4(3) . . ?
C3 Fe1 C8 107.8(3) . . ?
C3 Fe1 C9 122.4(3) . . ?
C4 Fe1 Yb1 118.1(2) . . ?
C4 Fe1 C1 70.5(3) . . ?
C4 Fe1 C3 40.8(3) . . ?
C4 Fe1 C6 157.4(3) . . ?
C4 Fe1 C7 160.9(3) . . ?
C4 Fe1 C8 123.8(3) . . ?
C4 Fe1 C9 107.6(3) . . ?
C5 Fe1 Yb1 77.8(2) . . ?
C5 Fe1 C1 40.8(3) . . ?
C5 Fe1 C2 67.3(3) . . ?
C5 Fe1 C3 68.4(3) . . ?
C5 Fe1 C4 41.3(3) . . ?
C5 Fe1 C6 120.3(3) . . ?
C5 Fe1 C7 156.3(3) . . ?
C5 Fe1 C8 161.2(3) . . ?
C5 Fe1 C9 124.8(3) . . ?
C5 Fe1 C10 108.3(3) . . ?
C6 Fe1 Yb1 51.5(2) . . ?
C6 Fe1 C1 103.4(3) . . ?
C7 Fe1 Yb1 78.6(2) . . ?
C7 Fe1 C1 120.2(3) . . ?
C7 Fe1 C6 40.7(3) . . ?
C7 Fe1 C9 68.2(3) . . ?
C8 Fe1 Yb1 118.1(2) . . ?
C8 Fe1 C1 157.0(3) . . ?
C8 Fe1 C6 70.0(3) . . ?
C8 Fe1 C7 41.0(3) . . ?
C8 Fe1 C9 40.5(3) . . ?
C9 Fe1 Yb1 118.3(2) . . ?
C9 Fe1 C1 159.6(3) . . ?
C9 Fe1 C6 70.3(3) . . ?
C10 Fe1 Yb1 79.0(2) . . ?
C10 Fe1 C1 122.1(3) . . ?
C10 Fe1 C3 158.6(3) . . ?
C10 Fe1 C4 122.6(3) . . ?
C10 Fe1 C6 41.3(3) . . ?
C10 Fe1 C7 67.3(3) . . ?
C10 Fe1 C8 68.1(3) . . ?
C10 Fe1 C9 40.9(3) . . ?
C11 Fe2 Yb1 51.2(2) . . ?
C11 Fe2 C16 102.1(3) . . ?
C12 Fe2 Yb1 79.6(2) . . ?
C12 Fe2 C11 41.0(3) . . ?
C12 Fe2 C13 40.9(3) . . ?
C12 Fe2 C14 68.1(3) . . ?
C12 Fe2 C15 67.5(4) . . ?
C12 Fe2 C16 120.8(3) . . ?
C12 Fe2 C18 122.6(3) . . ?
C12 Fe2 C19 159.2(3) . . ?
C12 Fe2 C20 158.2(3) . . ?
C13 Fe2 Yb1 118.6(2) . . ?
C13 Fe2 C11 70.0(3) . . ?
C13 Fe2 C14 40.5(4) . . ?
C13 Fe2 C15 68.0(4) . . ?
C13 Fe2 C16 158.9(3) . . ?
C13 Fe2 C18 108.6(3) . . ?
C13 Fe2 C19 123.6(3) . . ?
C13 Fe2 C20 159.4(3) . . ?
C14 Fe2 Yb1 117.2(2) . . ?
C14 Fe2 C11 70.1(3) . . ?
C14 Fe2 C15 40.6(4) . . ?
C14 Fe2 C16 156.8(3) . . ?
C14 Fe2 C18 125.1(3) . . ?
C14 Fe2 C19 109.2(3) . . ?
C14 Fe2 C20 123.5(3) . . ?
C15 Fe2 Yb1 77.8(2) . . ?
C15 Fe2 C11 41.4(3) . . ?
C15 Fe2 C16 119.6(3) . . ?
C16 Fe2 Yb1 50.9(2) . . ?
C17 Fe2 Yb1 78.3(2) . . ?
C17 Fe2 C11 119.2(3) . . ?
C17 Fe2 C12 107.5(3) . . ?
C17 Fe2 C13 124.6(4) . . ?
C17 Fe2 C14 161.5(4) . . ?
C17 Fe2 C15 156.1(3) . . ?
C17 Fe2 C16 41.2(3) . . ?
C17 Fe2 C18 40.8(3) . . ?
C17 Fe2 C19 68.1(3) . . ?
C17 Fe2 C20 67.3(3) . . ?
C18 Fe2 Yb1 117.7(2) . . ?
C18 Fe2 C11 156.3(3) . . ?
C18 Fe2 C15 161.6(3) . . ?
C18 Fe2 C16 70.4(3) . . ?
C19 Fe2 Yb1 117.8(2) . . ?
C19 Fe2 C11 159.3(3) . . ?
C19 Fe2 C15 124.8(3) . . ?
C19 Fe2 C16 70.2(3) . . ?
C19 Fe2 C18 40.8(3) . . ?
C19 Fe2 C20 40.7(3) . . ?
C20 Fe2 Yb1 78.7(2) . . ?
C20 Fe2 C11 121.4(3) . . ?
C20 Fe2 C15 108.1(3) . . ?
C20 Fe2 C16 41.1(3) . . ?
C20 Fe2 C18 68.3(3) . . ?
C21 Fe3 Yb1 50.8(2) . . ?
C22 Fe3 Yb1 82.1(3) . . ?
C22 Fe3 C21 41.2(3) . . ?
C22 Fe3 C23 41.0(4) . . ?
C22 Fe3 C24 68.6(4) . . ?
C22 Fe3 C25 67.0(4) . . ?
C22 Fe3 C26 125.1(4) . . ?
C22 Fe3 C27 108.2(4) . . ?
C22 Fe3 C28 118.8(4) . . ?
C22 Fe3 C29 153.3(4) . . ?
C22 Fe3 C30 163.1(4) . . ?
C23 Fe3 Yb1 119.9(3) . . ?
C23 Fe3 C21 70.2(3) . . ?
C23 Fe3 C24 40.8(4) . . ?
C23 Fe3 C26 165.0(4) . . ?
C23 Fe3 C27 128.9(4) . . ?
C23 Fe3 C28 109.4(4) . . ?
C24 Fe3 Yb1 114.3(3) . . ?
C24 Fe3 C21 70.3(3) . . ?
C24 Fe3 C26 150.4(4) . . ?
C24 Fe3 C27 167.2(4) . . ?
C24 Fe3 C28 129.9(4) . . ?
C25 Fe3 Yb1 74.2(2) . . ?
C25 Fe3 C21 40.7(4) . . ?
C25 Fe3 C23 67.7(4) . . ?
C25 Fe3 C24 40.6(3) . . ?
C25 Fe3 C26 115.7(3) . . ?
C25 Fe3 C27 150.8(3) . . ?
C25 Fe3 C28 168.3(4) . . ?
C25 Fe3 C29 130.4(4) . . ?
C26 Fe3 Yb1 51.5(2) . . ?
C26 Fe3 C21 102.3(3) . . ?
C27 Fe3 Yb1 76.7(2) . . ?
C27 Fe3 C21 116.0(3) . . ?
C27 Fe3 C26 41.7(3) . . ?
C28 Fe3 Yb1 115.8(3) . . ?
C28 Fe3 C21 150.2(4) . . ?
C28 Fe3 C26 70.2(3) . . ?
C28 Fe3 C27 39.8(4) . . ?
C29 Fe3 Yb1 119.9(3) . . ?
C29 Fe3 C21 165.3(4) . . ?
C29 Fe3 C23 120.2(4) . . ?
C29 Fe3 C24 110.0(4) . . ?
C29 Fe3 C26 69.9(3) . . ?
C29 Fe3 C27 66.9(4) . . ?
C29 Fe3 C28 40.3(5) . . ?
C30 Fe3 Yb1 81.0(3) . . ?
C30 Fe3 C21 124.5(4) . . ?
C30 Fe3 C23 154.2(4) . . ?
C30 Fe3 C24 119.2(4) . . ?
C30 Fe3 C25 108.3(4) . . ?
C30 Fe3 C26 40.6(4) . . ?
C30 Fe3 C27 67.5(4) . . ?
C30 Fe3 C28 69.1(4) . . ?
C30 Fe3 C29 41.8(4) . . ?
C31 O1 C34 106.2(9) . . ?
C31 O1 Li1 120.4(8) . . ?
C34 O1 Li1 118.6(7) . . ?
C35 O2 C38 106.6(7) . . ?
C35 O2 Li2 124.5(7) . . ?
C38 O2 Li2 114.9(7) . . ?
Fe1 C1 Yb1 87.0(2) . . ?
Fe1 C1 Li1 152.2(5) . . ?
C2 C1 Yb1 120.5(5) . . ?
C2 C1 Fe1 67.7(4) . . ?
C2 C1 Li1 112.4(6) . . ?
C5 C1 Yb1 116.0(5) . . ?
C5 C1 Fe1 67.4(4) . . ?
C5 C1 C2 102.8(6) . . ?
C5 C1 Li1 135.0(7) . . ?
Li1 C1 Yb1 68.8(4) . . ?
Fe1 C2 H2 126.4 . . ?
C1 C2 Fe1 71.2(4) . . ?
C1 C2 H2 124.3 . . ?
C3 C2 Fe1 69.7(4) . . ?
C3 C2 C1 111.4(7) . . ?
C3 C2 H2 124.3 . . ?
Fe1 C3 H3 126.3 . . ?
C2 C3 Fe1 69.5(4) . . ?
C2 C3 H3 126.2 . . ?
C2 C3 C4 107.6(6) . . ?
C4 C3 Fe1 69.6(4) . . ?
C4 C3 H3 126.2 . . ?
Fe1 C4 H4 126.2 . . ?
C3 C4 Fe1 69.6(4) . . ?
C3 C4 H4 126.9 . . ?
C3 C4 C5 106.2(7) . . ?
C5 C4 Fe1 68.9(4) . . ?
C5 C4 H4 126.9 . . ?
Fe1 C5 H5 126.1 . . ?
C1 C5 Fe1 71.8(4) . . ?
C1 C5 C4 112.0(7) . . ?
C1 C5 H5 124.0 . . ?
C4 C5 Fe1 69.8(4) . . ?
C4 C5 H5 124.0 . . ?
Fe1 C6 Yb1 87.6(3) . . ?
Fe1 C6 Li2 152.4(5) . . ?
C7 C6 Yb1 118.9(5) . . ?
C7 C6 Fe1 68.4(4) . . ?
C7 C6 C10 103.1(6) . . ?
C7 C6 Li2 136.1(7) . . ?
C10 C6 Yb1 118.6(5) . . ?
C10 C6 Fe1 67.8(4) . . ?
C10 C6 Li2 108.9(6) . . ?
Li2 C6 Yb1 69.6(4) . . ?
Fe1 C7 H7 124.3 . . ?
C6 C7 Fe1 70.9(4) . . ?
C6 C7 H7 124.3 . . ?
C8 C7 Fe1 69.4(4) . . ?
C8 C7 C6 111.3(7) . . ?
C8 C7 H7 124.3 . . ?
Fe1 C8 H8 125.7 . . ?
C7 C8 Fe1 69.6(4) . . ?
C7 C8 H8 126.3 . . ?
C9 C8 Fe1 69.9(4) . . ?
C9 C8 C7 107.4(7) . . ?
C9 C8 H8 126.3 . . ?
Fe1 C9 H9 126.3 . . ?
C8 C9 Fe1 69.5(4) . . ?
C8 C9 H9 126.5 . . ?
C8 C9 C10 107.0(6) . . ?
C10 C9 Fe1 69.3(4) . . ?
C10 C9 H9 126.5 . . ?
Fe1 C10 H10 126.4 . . ?
C6 C10 Fe1 70.9(4) . . ?
C6 C10 H10 124.4 . . ?
C9 C10 Fe1 69.9(4) . . ?
C9 C10 C6 111.2(6) . . ?
C9 C10 H10 124.4 . . ?
Fe2 C11 Yb1 88.3(3) . . ?
Fe2 C11 Li1 154.6(5) . . ?
C12 C11 Yb1 121.1(5) . . ?
C12 C11 Fe2 68.0(4) . . ?
C12 C11 C15 103.2(7) . . ?
C12 C11 Li1 113.2(7) . . ?
C15 C11 Yb1 117.1(6) . . ?
C15 C11 Fe2 68.5(4) . . ?
C15 C11 Li1 131.8(7) . . ?
Li1 C11 Yb1 69.1(4) . . ?
Fe2 C12 H12 126.5 . . ?
C11 C12 Fe2 71.0(4) . . ?
C11 C12 H12 124.4 . . ?
C13 C12 Fe2 69.6(5) . . ?
C13 C12 C11 111.2(8) . . ?
C13 C12 H12 124.4 . . ?
Fe2 C13 H13 125.9 . . ?
C12 C13 Fe2 69.5(5) . . ?
C12 C13 H13 126.3 . . ?
C14 C13 Fe2 70.0(5) . . ?
C14 C13 C12 107.5(8) . . ?
C14 C13 H13 126.3 . . ?
Fe2 C14 H14 125.8 . . ?
C13 C14 Fe2 69.6(5) . . ?
C13 C14 H14 126.2 . . ?
C13 C14 C15 107.7(7) . . ?
C15 C14 Fe2 70.0(4) . . ?
C15 C14 H14 126.2 . . ?
Fe2 C15 H15 127.3 . . ?
C11 C15 Fe2 70.2(4) . . ?
C11 C15 H15 124.8 . . ?
C14 C15 Fe2 69.3(5) . . ?
C14 C15 C11 110.4(8) . . ?
C14 C15 H15 124.8 . . ?
Fe2 C16 Yb1 88.4(2) . . ?
Fe2 C16 Li2 153.9(5) . . ?
C17 C16 Yb1 118.7(5) . . ?
C17 C16 Fe2 67.3(4) . . ?
C17 C16 C20 102.3(6) . . ?
C17 C16 Li2 135.4(6) . . ?
C20 C16 Yb1 119.7(5) . . ?
C20 C16 Fe2 67.9(4) . . ?
C20 C16 Li2 110.1(6) . . ?
Li2 C16 Yb1 69.8(4) . . ?
Fe2 C17 H17 125.9 . . ?
C16 C17 Fe2 71.5(4) . . ?
C16 C17 H17 123.9 . . ?
C18 C17 Fe2 70.3(4) . . ?
C18 C17 C16 112.2(7) . . ?
C18 C17 H17 123.9 . . ?
Fe2 C18 H18 126.5 . . ?
C17 C18 Fe2 68.8(4) . . ?
C17 C18 H18 126.8 . . ?
C17 C18 C19 106.4(7) . . ?
C19 C18 Fe2 69.4(4) . . ?
C19 C18 H18 126.8 . . ?
Fe2 C19 H19 125.9 . . ?
C18 C19 Fe2 69.8(4) . . ?
C18 C19 H19 126.2 . . ?
C20 C19 Fe2 69.7(4) . . ?
C20 C19 C18 107.6(7) . . ?
C20 C19 H19 126.2 . . ?
Fe2 C20 H20 126.7 . . ?
C16 C20 Fe2 71.0(4) . . ?
C16 C20 H20 124.3 . . ?
C19 C20 Fe2 69.6(4) . . ?
C19 C20 C16 111.5(7) . . ?
C19 C20 H20 124.3 . . ?
Fe3 C21 Yb1 88.6(3) . . ?
Fe3 C21 Li1 151.9(5) . . ?
C22 C21 Yb1 126.8(6) . . ?
C22 C21 Fe3 67.1(5) . . ?
C22 C21 Li1 113.2(7) . . ?
C25 C21 Yb1 111.5(5) . . ?
C25 C21 Fe3 67.8(5) . . ?
C25 C21 C22 102.0(7) . . ?
C25 C21 Li1 135.0(7) . . ?
Li1 C21 Yb1 68.5(4) . . ?
Fe3 C22 H22 125.5 . . ?
C21 C22 Fe3 71.7(5) . . ?
C21 C22 H22 124.2 . . ?
C23 C22 Fe3 70.2(5) . . ?
C23 C22 C21 111.5(9) . . ?
C23 C22 H22 124.2 . . ?
Fe3 C23 H23 126.5 . . ?
C22 C23 Fe3 68.8(5) . . ?
C22 C23 H23 126.3 . . ?
C22 C23 C24 107.4(8) . . ?
C24 C23 Fe3 70.0(5) . . ?
C24 C23 H23 126.3 . . ?
Fe3 C24 H24 126.2 . . ?
C23 C24 Fe3 69.2(5) . . ?
C23 C24 H24 127.0 . . ?
C25 C24 Fe3 69.1(5) . . ?
C25 C24 C23 105.9(8) . . ?
C25 C24 H24 127.0 . . ?
Fe3 C25 H25 126.5 . . ?
C21 C25 Fe3 71.5(5) . . ?
C21 C25 H25 123.4 . . ?
C24 C25 Fe3 70.3(5) . . ?
C24 C25 C21 113.2(8) . . ?
C24 C25 H25 123.4 . . ?
Fe3 C26 Yb1 88.0(3) . . ?
Fe3 C26 Li2 150.5(5) . . ?
C27 C26 Yb1 113.9(6) . . ?
C27 C26 Fe3 68.2(4) . . ?
C27 C26 Li2 137.4(7) . . ?
C30 C26 Yb1 123.9(6) . . ?
C30 C26 Fe3 67.7(5) . . ?
C30 C26 C27 102.9(7) . . ?
C30 C26 Li2 109.3(7) . . ?
Li2 C26 Yb1 69.1(4) . . ?
Fe3 C27 H27 127.6 . . ?
C26 C27 Fe3 70.1(5) . . ?
C26 C27 H27 124.1 . . ?
C28 C27 Fe3 69.9(5) . . ?
C28 C27 C26 111.9(9) . . ?
C28 C27 H27 124.1 . . ?
Fe3 C28 H28 125.6 . . ?
C27 C28 Fe3 70.3(5) . . ?
C27 C28 H28 126.5 . . ?
C27 C28 C29 107.0(8) . . ?
C29 C28 Fe3 69.2(5) . . ?
C29 C28 H28 126.5 . . ?
Fe3 C29 H29 126.2 . . ?
C28 C29 Fe3 70.5(6) . . ?
C28 C29 H29 125.9 . . ?
C28 C29 C30 108.2(8) . . ?
C30 C29 Fe3 69.0(5) . . ?
C30 C29 H29 125.9 . . ?
Fe3 C30 H30 125.7 . . ?
C26 C30 Fe3 71.6(5) . . ?
C26 C30 C29 110.0(9) . . ?
C26 C30 H30 125.0 . . ?
C29 C30 Fe3 69.2(5) . . ?
C29 C30 H30 125.0 . . ?
O1 C31 H31A 110.9 . . ?
O1 C31 H31B 110.9 . . ?
O1 C31 C32 104.3(10) . . ?
H31A C31 H31B 108.9 . . ?
C32 C31 H31A 110.9 . . ?
C32 C31 H31B 110.9 . . ?
C31 C32 H32A 110.3 . . ?
C31 C32 H32B 110.3 . . ?
H32A C32 H32B 108.5 . . ?
C33 C32 C31 107.1(11) . . ?
C33 C32 H32A 110.3 . . ?
C33 C32 H32B 110.3 . . ?
C32 C33 H33A 111.5 . . ?
C32 C33 H33B 111.5 . . ?
C32 C33 C34 101.6(11) . . ?
H33A C33 H33B 109.3 . . ?
C34 C33 H33A 111.5 . . ?
C34 C33 H33B 111.5 . . ?
O1 C34 C33 103.8(10) . . ?
O1 C34 H34A 111.0 . . ?
O1 C34 H34B 111.0 . . ?
C33 C34 H34A 111.0 . . ?
C33 C34 H34B 111.0 . . ?
H34A C34 H34B 109.0 . . ?
O2 C35 H35A 110.5 . . ?
O2 C35 H35B 110.5 . . ?
O2 C35 C36 106.1(9) . . ?
H35A C35 H35B 108.7 . . ?
C36 C35 H35A 110.5 . . ?
C36 C35 H35B 110.5 . . ?
C35 C36 H36A 110.7 . . ?
C35 C36 H36B 110.7 . . ?
H36A C36 H36B 108.8 . . ?
C37 C36 C35 105.2(8) . . ?
C37 C36 H36A 110.7 . . ?
C37 C36 H36B 110.7 . . ?
C36 C37 H37A 110.8 . . ?
C36 C37 H37B 110.8 . . ?
C36 C37 C38 104.8(8) . . ?
H37A C37 H37B 108.9 . . ?
C38 C37 H37A 110.8 . . ?
C38 C37 H37B 110.8 . . ?
O2 C38 C37 104.8(7) . . ?
O2 C38 H38A 110.8 . . ?
O2 C38 H38B 110.8 . . ?
C37 C38 H38A 110.8 . . ?
C37 C38 H38B 110.8 . . ?
H38A C38 H38B 108.9 . . ?
O1 Li1 Yb1 168.6(7) . . ?
O1 Li1 C1 128.2(8) . . ?
O1 Li1 C11 108.9(7) . . ?
O1 Li1 C21 120.3(7) . . ?
C1 Li1 Yb1 61.0(4) . . ?
C1 Li1 C21 96.8(6) . . ?
C11 Li1 Yb1 60.8(4) . . ?
C11 Li1 C1 97.2(6) . . ?
C11 Li1 C21 100.2(6) . . ?
C21 Li1 Yb1 60.2(4) . . ?
O2 Li2 Yb1 165.4(8) . . ?
O2 Li2 C6 116.5(7) . . ?
O2 Li2 C16 108.4(7) . . ?
O2 Li2 C26 132.5(8) . . ?
C6 Li2 Yb1 60.2(4) . . ?
C6 Li2 C16 97.7(6) . . ?
C6 Li2 C26 99.0(6) . . ?
C16 Li2 Yb1 59.9(4) . . ?
C16 Li2 C26 96.1(6) . . ?
C26 Li2 Yb1 60.9(4) . . ?
Fe5 Yb2 Fe4 121.15(3) . . ?
Fe6 Yb2 Fe4 119.13(3) . . ?
Fe6 Yb2 Fe5 119.71(3) . . ?
C39 Yb2 Fe4 40.28(17) . . ?
C39 Yb2 Fe5 120.57(19) . . ?
C39 Yb2 Fe6 105.21(19) . . ?
C39 Yb2 C44 80.3(2) . . ?
C39 Yb2 Li5 51.4(3) . . ?
C39 Yb2 Li6 128.5(3) . . ?
C44 Yb2 Fe4 40.04(16) . . ?
C44 Yb2 Fe5 105.19(19) . . ?
C44 Yb2 Fe6 120.16(19) . . ?
C44 Yb2 Li5 129.3(3) . . ?
C44 Yb2 Li6 50.4(3) . . ?
C49 Yb2 Fe4 106.80(19) . . ?
C49 Yb2 Fe5 40.72(17) . . ?
C49 Yb2 Fe6 119.2(2) . . ?
C49 Yb2 C39 84.8(3) . . ?
C49 Yb2 C44 120.7(3) . . ?
C49 Yb2 C54 81.3(2) . . ?
C49 Yb2 C59 83.4(3) . . ?
C49 Yb2 Li5 49.8(4) . . ?
C49 Yb2 Li6 129.6(3) . . ?
C54 Yb2 Fe4 119.90(18) . . ?
C54 Yb2 Fe5 40.60(17) . . ?
C54 Yb2 Fe6 105.18(17) . . ?
C54 Yb2 C39 149.6(3) . . ?
C54 Yb2 C44 83.8(2) . . ?
C54 Yb2 C59 121.7(3) . . ?
C54 Yb2 Li5 129.2(4) . . ?
C54 Yb2 Li6 50.4(3) . . ?
C59 Yb2 Fe4 118.39(19) . . ?
C59 Yb2 Fe5 105.86(18) . . ?
C59 Yb2 Fe6 41.05(17) . . ?
C59 Yb2 C39 83.0(3) . . ?
C59 Yb2 C44 148.9(3) . . ?
C59 Yb2 Li5 50.1(4) . . ?
C59 Yb2 Li6 130.6(3) . . ?
C64 Yb2 Fe4 103.85(17) . . ?
C64 Yb2 Fe5 119.22(17) . . ?
C64 Yb2 Fe6 41.54(16) . . ?
C64 Yb2 C39 120.2(3) . . ?
C64 Yb2 C44 83.4(2) . . ?
C64 Yb2 C49 149.3(3) . . ?
C64 Yb2 C54 83.1(2) . . ?
C64 Yb2 C59 82.6(2) . . ?
C64 Yb2 Li5 130.9(4) . . ?
C64 Yb2 Li6 49.9(3) . . ?
Li5 Yb2 Fe4 90.7(3) . . ?
Li5 Yb2 Fe5 89.6(3) . . ?
Li5 Yb2 Fe6 90.4(3) . . ?
Li6 Yb2 Fe4 89.1(3) . . ?
Li6 Yb2 Fe5 89.9(3) . . ?
Li6 Yb2 Fe6 90.4(3) . . ?
Li6 Yb2 Li5 179.2(5) . . ?
C39 Fe4 Yb2 51.0(2) . . ?
C40 Fe4 Yb2 75.4(3) . . ?
C40 Fe4 C39 40.8(3) . . ?
C40 Fe4 C44 117.3(3) . . ?
C41 Fe4 Yb2 115.6(3) . . ?
C41 Fe4 C39 70.0(3) . . ?
C41 Fe4 C40 41.0(4) . . ?
C41 Fe4 C44 153.9(4) . . ?
C42 Fe4 Yb2 119.3(3) . . ?
C42 Fe4 C39 70.1(3) . . ?
C42 Fe4 C40 68.3(4) . . ?
C42 Fe4 C41 40.7(4) . . ?
C42 Fe4 C43 41.0(4) . . ?
C42 Fe4 C44 161.5(4) . . ?
C42 Fe4 C45 157.2(4) . . ?
C42 Fe4 C46 122.0(4) . . ?
C42 Fe4 C47 108.8(4) . . ?
C42 Fe4 C48 126.6(4) . . ?
C43 Fe4 Yb2 80.8(3) . . ?
C43 Fe4 C39 41.1(3) . . ?
C43 Fe4 C40 67.4(4) . . ?
C43 Fe4 C41 68.4(4) . . ?
C43 Fe4 C44 122.6(4) . . ?
C43 Fe4 C46 156.5(4) . . ?
C43 Fe4 C47 121.0(4) . . ?
C43 Fe4 C48 107.6(4) . . ?
C44 Fe4 Yb2 51.1(2) . . ?
C44 Fe4 C39 102.1(3) . . ?
C45 Fe4 Yb2 79.5(2) . . ?
C45 Fe4 C39 122.8(3) . . ?
C45 Fe4 C40 108.0(4) . . ?
C45 Fe4 C41 121.7(4) . . ?
C45 Fe4 C43 160.3(3) . . ?
C45 Fe4 C44 40.8(3) . . ?
C45 Fe4 C46 41.2(3) . . ?
C45 Fe4 C47 68.5(4) . . ?
C45 Fe4 C48 67.1(3) . . ?
C46 Fe4 Yb2 118.7(3) . . ?
C46 Fe4 C39 162.1(4) . . ?
C46 Fe4 C40 127.5(4) . . ?
C46 Fe4 C41 109.7(4) . . ?
C46 Fe4 C44 70.0(3) . . ?
C46 Fe4 C47 40.2(4) . . ?
C46 Fe4 C48 67.7(4) . . ?
C47 Fe4 Yb2 117.3(3) . . ?
C47 Fe4 C39 153.9(4) . . ?
C47 Fe4 C40 164.6(4) . . ?
C47 Fe4 C41 127.1(4) . . ?
C47 Fe4 C44 70.5(3) . . ?
C48 Fe4 Yb2 77.4(3) . . ?
C48 Fe4 C39 117.4(4) . . ?
C48 Fe4 C40 152.8(4) . . ?
C48 Fe4 C41 164.5(4) . . ?
C48 Fe4 C44 41.1(3) . . ?
C48 Fe4 C47 41.1(4) . . ?
C49 Fe5 Yb2 51.1(2) . . ?
C50 Fe5 Yb2 77.9(2) . . ?
C50 Fe5 C49 41.2(3) . . ?
C50 Fe5 C54 119.5(3) . . ?
C50 Fe5 C56 124.3(4) . . ?
C51 Fe5 Yb2 117.2(2) . . ?
C51 Fe5 C49 69.8(3) . . ?
C51 Fe5 C50 40.7(3) . . ?
C51 Fe5 C54 157.0(3) . . ?
C51 Fe5 C56 109.2(3) . . ?
C51 Fe5 C57 124.9(3) . . ?
C52 Fe5 Yb2 118.3(2) . . ?
C52 Fe5 C49 70.2(3) . . ?
C52 Fe5 C50 68.0(4) . . ?
C52 Fe5 C51 40.1(4) . . ?
C52 Fe5 C53 40.6(3) . . ?
C52 Fe5 C54 159.1(3) . . ?
C52 Fe5 C56 123.6(3) . . ?
C52 Fe5 C57 109.1(3) . . ?
C52 Fe5 C58 124.3(4) . . ?
C53 Fe5 Yb2 79.5(2) . . ?
C53 Fe5 C49 41.5(3) . . ?
C53 Fe5 C50 67.7(4) . . ?
C53 Fe5 C51 67.7(3) . . ?
C53 Fe5 C54 121.2(3) . . ?
C53 Fe5 C56 159.3(3) . . ?
C53 Fe5 C57 123.4(4) . . ?
C54 Fe5 Yb2 51.1(2) . . ?
C54 Fe5 C49 102.2(3) . . ?
C55 Fe5 Yb2 78.7(2) . . ?
C55 Fe5 C49 120.8(3) . . ?
C55 Fe5 C50 107.7(3) . . ?
C55 Fe5 C51 123.7(3) . . ?
C55 Fe5 C52 159.4(3) . . ?
C55 Fe5 C53 158.3(3) . . ?
C55 Fe5 C54 40.9(3) . . ?
C55 Fe5 C56 40.8(3) . . ?
C55 Fe5 C57 68.0(3) . . ?
C55 Fe5 C58 67.9(3) . . ?
C56 Fe5 Yb2 118.0(2) . . ?
C56 Fe5 C49 158.6(4) . . ?
C56 Fe5 C54 70.1(3) . . ?
C57 Fe5 Yb2 117.9(2) . . ?
C57 Fe5 C49 157.4(3) . . ?
C57 Fe5 C50 160.9(3) . . ?
C57 Fe5 C54 70.3(3) . . ?
C57 Fe5 C56 40.3(3) . . ?
C58 Fe5 Yb2 78.4(2) . . ?
C58 Fe5 C49 119.5(3) . . ?
C58 Fe5 C50 156.3(3) . . ?
C58 Fe5 C51 161.0(3) . . ?
C58 Fe5 C53 107.3(3) . . ?
C58 Fe5 C54 41.6(3) . . ?
C58 Fe5 C56 68.6(3) . . ?
C58 Fe5 C57 41.2(3) . . ?
C59 Fe6 Yb2 51.9(2) . . ?
C59 Fe6 C64 103.6(3) . . ?
C60 Fe6 Yb2 77.9(2) . . ?
C60 Fe6 C59 41.3(3) . . ?
C60 Fe6 C61 40.9(3) . . ?
C60 Fe6 C62 68.2(3) . . ?
C60 Fe6 C63 67.5(3) . . ?
C60 Fe6 C64 120.2(3) . . ?
C60 Fe6 C65 108.6(3) . . ?
C60 Fe6 C66 125.2(3) . . ?
C60 Fe6 C67 161.8(3) . . ?
C60 Fe6 C68 156.3(3) . . ?
C61 Fe6 Yb2 117.9(2) . . ?
C61 Fe6 C59 70.7(3) . . ?
C61 Fe6 C63 68.7(3) . . ?
C61 Fe6 C64 156.2(3) . . ?
C61 Fe6 C67 124.2(3) . . ?
C61 Fe6 C68 161.3(3) . . ?
C62 Fe6 Yb2 119.9(2) . . ?
C62 Fe6 C59 70.4(3) . . ?
C62 Fe6 C61 40.8(4) . . ?
C62 Fe6 C63 41.1(3) . . ?
C62 Fe6 C64 160.6(3) . . ?
C62 Fe6 C65 157.4(3) . . ?
C62 Fe6 C66 121.2(3) . . ?
C62 Fe6 C67 107.3(3) . . ?
C62 Fe6 C68 124.6(3) . . ?
C63 Fe6 Yb2 80.8(2) . . ?
C63 Fe6 C59 41.2(3) . . ?
C63 Fe6 C64 122.8(3) . . ?
C63 Fe6 C67 121.5(3) . . ?
C63 Fe6 C68 107.7(3) . . ?
C64 Fe6 Yb2 51.74(19) . . ?
C65 Fe6 Yb2 79.5(2) . . ?
C65 Fe6 C59 122.9(3) . . ?
C65 Fe6 C61 121.9(3) . . ?
C65 Fe6 C63 160.3(3) . . ?
C65 Fe6 C64 41.0(3) . . ?
C65 Fe6 C66 41.0(3) . . ?
C65 Fe6 C67 68.4(3) . . ?
C65 Fe6 C68 67.6(3) . . ?
C66 Fe6 Yb2 118.9(2) . . ?
C66 Fe6 C59 160.8(3) . . ?
C66 Fe6 C61 107.3(3) . . ?
C66 Fe6 C63 157.1(3) . . ?
C66 Fe6 C64 70.2(3) . . ?
C66 Fe6 C67 40.8(3) . . ?
C66 Fe6 C68 68.4(3) . . ?
C67 Fe6 Yb2 117.9(2) . . ?
C67 Fe6 C59 155.7(3) . . ?
C67 Fe6 C64 70.1(3) . . ?
C67 Fe6 C68 40.8(3) . . ?
C68 Fe6 Yb2 78.4(2) . . ?
C68 Fe6 C59 119.5(3) . . ?
C68 Fe6 C64 41.3(3) . . ?
C69 O3 C72 104.5(6) . . ?
C69 O3 Li5 117.4(7) . . ?
C72 O3 Li5 118.7(7) . . ?
C73 O4 Li6 115.7(7) . . ?
C76 O4 C73 108.4(6) . . ?
C76 O4 Li6 119.4(6) . . ?
Fe4 C39 Yb2 88.7(3) . . ?
Fe4 C39 Li5 152.5(5) . . ?
C40 C39 Yb2 113.7(5) . . ?
C40 C39 Fe4 68.3(5) . . ?
C40 C39 C43 103.5(7) . . ?
C40 C39 Li5 133.9(7) . . ?
C43 C39 Yb2 124.2(6) . . ?
C43 C39 Fe4 67.8(4) . . ?
C43 C39 Li5 112.3(7) . . ?
Li5 C39 Yb2 68.2(4) . . ?
Fe4 C40 H40 126.8 . . ?
C39 C40 Fe4 70.8(5) . . ?
C39 C40 H40 124.5 . . ?
C41 C40 Fe4 69.5(5) . . ?
C41 C40 C39 111.0(8) . . ?
C41 C40 H40 124.5 . . ?
Fe4 C41 H41 126.3 . . ?
C40 C41 Fe4 69.6(5) . . ?
C40 C41 H41 126.5 . . ?
C42 C41 Fe4 69.1(5) . . ?
C42 C41 C40 107.0(8) . . ?
C42 C41 H41 126.5 . . ?
Fe4 C42 H42 125.6 . . ?
C41 C42 Fe4 70.2(5) . . ?
C41 C42 H42 126.2 . . ?
C41 C42 C43 107.6(8) . . ?
C43 C42 Fe4 69.6(4) . . ?
C43 C42 H42 126.2 . . ?
Fe4 C43 H43 126.5 . . ?
C39 C43 Fe4 71.1(4) . . ?
C39 C43 H43 124.6 . . ?
C42 C43 Fe4 69.4(5) . . ?
C42 C43 C39 110.9(8) . . ?
C42 C43 H43 124.6 . . ?
Fe4 C44 Yb2 88.8(3) . . ?
Fe4 C44 Li6 151.7(5) . . ?
C45 C44 Yb2 121.7(6) . . ?
C45 C44 Fe4 68.2(4) . . ?
C45 C44 C48 103.3(7) . . ?
C45 C44 Li6 108.5(7) . . ?
C48 C44 Yb2 117.1(6) . . ?
C48 C44 Fe4 68.4(4) . . ?
C48 C44 Li6 136.6(7) . . ?
Li6 C44 Yb2 68.7(4) . . ?
Fe4 C45 H45 126.4 . . ?
C44 C45 Fe4 71.0(4) . . ?
C44 C45 H45 124.6 . . ?
C44 C45 C46 110.9(8) . . ?
C46 C45 Fe4 69.7(5) . . ?
C46 C45 H45 124.6 . . ?
Fe4 C46 H46 126.4 . . ?
C45 C46 Fe4 69.1(5) . . ?
C45 C46 H46 126.1 . . ?
C47 C46 Fe4 70.0(5) . . ?
C47 C46 C45 107.9(8) . . ?
C47 C46 H46 126.1 . . ?
Fe4 C47 H47 125.7 . . ?
C46 C47 Fe4 69.8(5) . . ?
C46 C47 H47 126.7 . . ?
C46 C47 C48 106.6(7) . . ?
C48 C47 Fe4 69.4(5) . . ?
C48 C47 H47 126.7 . . ?
Fe4 C48 H48 127.3 . . ?
C44 C48 Fe4 70.5(4) . . ?
C44 C48 H48 124.3 . . ?
C47 C48 Fe4 69.5(5) . . ?
C47 C48 C44 111.3(8) . . ?
C47 C48 H48 124.3 . . ?
Fe5 C49 Yb2 88.2(2) . . ?
Fe5 C49 Li5 153.5(5) . . ?
C50 C49 Yb2 117.8(6) . . ?
C50 C49 Fe5 68.2(4) . . ?
C50 C49 C53 102.7(7) . . ?
C50 C49 Li5 134.6(7) . . ?
C53 C49 Yb2 120.4(5) . . ?
C53 C49 Fe5 67.7(4) . . ?
C53 C49 Li5 110.6(6) . . ?
Li5 C49 Yb2 69.6(4) . . ?
Fe5 C50 H50 126.7 . . ?
C49 C50 Fe5 70.7(4) . . ?
C49 C50 H50 124.8 . . ?
C51 C50 Fe5 69.5(5) . . ?
C51 C50 C49 110.4(8) . . ?
C51 C50 H50 124.8 . . ?
Fe5 C51 H51 126.2 . . ?
C50 C51 Fe5 69.8(4) . . ?
C50 C51 H51 125.9 . . ?
C52 C51 Fe5 69.7(5) . . ?
C52 C51 C50 108.2(7) . . ?
C52 C51 H51 125.9 . . ?
Fe5 C52 H52 125.5 . . ?
C51 C52 Fe5 70.2(5) . . ?
C51 C52 H52 126.1 . . ?
C51 C52 C53 107.8(8) . . ?
C53 C52 Fe5 69.8(4) . . ?
C53 C52 H52 126.1 . . ?
Fe5 C53 H53 126.6 . . ?
C49 C53 Fe5 70.8(4) . . ?
C49 C53 H53 124.6 . . ?
C52 C53 Fe5 69.6(4) . . ?
C52 C53 C49 110.8(8) . . ?
C52 C53 H53 124.6 . . ?
Fe5 C54 Yb2 88.3(2) . . ?
Fe5 C54 Li6 152.8(5) . . ?
C55 C54 Yb2 119.7(5) . . ?
C55 C54 Fe5 68.0(4) . . ?
C55 C54 C58 103.3(7) . . ?
C55 C54 Li6 109.3(6) . . ?
C58 C54 Yb2 118.0(5) . . ?
C58 C54 Fe5 67.9(4) . . ?
C58 C54 Li6 136.0(6) . . ?
Li6 C54 Yb2 69.2(4) . . ?
Fe5 C55 H55 126.2 . . ?
C54 C55 Fe5 71.1(4) . . ?
C54 C55 H55 124.1 . . ?
C56 C55 Fe5 70.1(4) . . ?
C56 C55 C54 111.8(7) . . ?
C56 C55 H55 124.1 . . ?
Fe5 C56 H56 126.3 . . ?
C55 C56 Fe5 69.0(4) . . ?
C55 C56 H56 126.4 . . ?
C57 C56 Fe5 69.8(4) . . ?
C57 C56 C55 107.1(7) . . ?
C57 C56 H56 126.4 . . ?
Fe5 C57 H57 126.5 . . ?
C56 C57 Fe5 69.9(4) . . ?
C56 C57 H57 126.0 . . ?
C56 C57 C58 108.0(7) . . ?
C58 C57 Fe5 69.1(4) . . ?
C58 C57 H57 126.0 . . ?
Fe5 C58 H58 126.3 . . ?
C54 C58 Fe5 70.5(4) . . ?
C54 C58 H58 125.1 . . ?
C57 C58 Fe5 69.7(4) . . ?
C57 C58 C54 109.9(7) . . ?
C57 C58 H58 125.1 . . ?
Fe6 C59 Yb2 87.1(2) . . ?
Fe6 C59 Li5 153.2(5) . . ?
C60 C59 Yb2 115.6(5) . . ?
C60 C59 Fe6 67.7(4) . . ?
C60 C59 C63 102.7(7) . . ?
C60 C59 Li5 133.5(7) . . ?
C63 C59 Yb2 121.6(5) . . ?
C63 C59 Fe6 68.1(4) . . ?
C63 C59 Li5 113.1(7) . . ?
Li5 C59 Yb2 69.3(4) . . ?
Fe6 C60 H60 126.9 . . ?
C59 C60 Fe6 71.0(4) . . ?
C59 C60 H60 124.0 . . ?
C61 C60 Fe6 69.8(5) . . ?
C61 C60 C59 112.1(7) . . ?
C61 C60 H60 124.0 . . ?
Fe6 C61 H61 126.1 . . ?
C60 C61 Fe6 69.2(4) . . ?
C60 C61 H61 126.7 . . ?
C62 C61 Fe6 69.5(5) . . ?
C62 C61 C60 106.5(7) . . ?
C62 C61 H61 126.7 . . ?
Fe6 C62 H62 126.1 . . ?
C61 C62 Fe6 69.7(5) . . ?
C61 C62 H62 126.1 . . ?
C61 C62 C63 107.8(7) . . ?
C63 C62 Fe6 69.6(4) . . ?
C63 C62 H62 126.1 . . ?
Fe6 C63 H63 127.1 . . ?
C59 C63 Fe6 70.7(4) . . ?
C59 C63 H63 124.5 . . ?
C62 C63 Fe6 69.3(4) . . ?
C62 C63 C59 110.9(7) . . ?
C62 C63 H63 124.5 . . ?
Fe6 C64 Yb2 86.7(2) . . ?
Fe6 C64 Li6 151.9(5) . . ?
C65 C64 Yb2 119.3(5) . . ?
C65 C64 Fe6 67.3(4) . . ?
C65 C64 C68 102.8(6) . . ?
C65 C64 Li6 110.8(6) . . ?
C68 C64 Yb2 116.8(5) . . ?
C68 C64 Fe6 67.8(4) . . ?
C68 C64 Li6 136.1(7) . . ?
Li6 C64 Yb2 69.6(4) . . ?
Fe6 C65 H65 126.1 . . ?
C64 C65 Fe6 71.8(4) . . ?
C64 C65 H65 124.2 . . ?
C66 C65 Fe6 69.6(4) . . ?
C66 C65 C64 111.6(7) . . ?
C66 C65 H65 124.2 . . ?
Fe6 C66 H66 126.0 . . ?
C65 C66 Fe6 69.4(4) . . ?
C65 C66 H66 126.4 . . ?
C67 C66 Fe6 69.7(4) . . ?
C67 C66 C65 107.1(7) . . ?
C67 C66 H66 126.4 . . ?
Fe6 C67 H67 125.8 . . ?
C66 C67 Fe6 69.5(4) . . ?
C66 C67 H67 126.2 . . ?
C66 C67 C68 107.7(7) . . ?
C68 C67 Fe6 70.1(4) . . ?
C68 C67 H67 126.2 . . ?
Fe6 C68 H68 124.6 . . ?
C64 C68 Fe6 70.9(4) . . ?
C64 C68 H68 124.6 . . ?
C67 C68 Fe6 69.1(5) . . ?
C67 C68 C64 110.8(7) . . ?
C67 C68 H68 124.6 . . ?
O3 C69 H69A 110.9 . . ?
O3 C69 H69B 110.9 . . ?
O3 C69 C70 104.5(7) . . ?
H69A C69 H69B 108.9 . . ?
C70 C69 H69A 110.9 . . ?
C70 C69 H69B 110.9 . . ?
C69 C70 H70A 111.1 . . ?
C69 C70 H70B 111.1 . . ?
C69 C70 C71 103.5(8) . . ?
H70A C70 H70B 109.0 . . ?
C71 C70 H70A 111.1 . . ?
C71 C70 H70B 111.1 . . ?
C70 C71 H71A 110.8 . . ?
C70 C71 H71B 110.8 . . ?
H71A C71 H71B 108.9 . . ?
C72 C71 C70 104.9(8) . . ?
C72 C71 H71A 110.8 . . ?
C72 C71 H71B 110.8 . . ?
O3 C72 C71 105.4(7) . . ?
O3 C72 H72A 110.7 . . ?
O3 C72 H72B 110.7 . . ?
C71 C72 H72A 110.7 . . ?
C71 C72 H72B 110.7 . . ?
H72A C72 H72B 108.8 . . ?
O4 C73 H73A 110.3 . . ?
O4 C73 H73B 110.3 . . ?
O4 C73 C74 107.0(7) . . ?
H73A C73 H73B 108.6 . . ?
C74 C73 H73A 110.3 . . ?
C74 C73 H73B 110.3 . . ?
C73 C74 H74A 111.1 . . ?
C73 C74 H74B 111.1 . . ?
C73 C74 C75 103.4(7) . . ?
H74A C74 H74B 109.0 . . ?
C75 C74 H74A 111.1 . . ?
C75 C74 H74B 111.1 . . ?
C74 C75 H75A 111.5 . . ?
C74 C75 H75B 111.5 . . ?
H75A C75 H75B 109.3 . . ?
C76 C75 C74 101.2(8) . . ?
C76 C75 H75A 111.5 . . ?
C76 C75 H75B 111.5 . . ?
O4 C76 C75 105.4(7) . . ?
O4 C76 H76A 110.7 . . ?
O4 C76 H76B 110.7 . . ?
C75 C76 H76A 110.7 . . ?
C75 C76 H76B 110.7 . . ?
H76A C76 H76B 108.8 . . ?
O3 Li5 Yb2 170.1(8) . . ?
O3 Li5 C39 123.4(7) . . ?
O3 Li5 C49 109.6(7) . . ?
O3 Li5 C59 125.0(7) . . ?
C39 Li5 Yb2 60.4(4) . . ?
C49 Li5 Yb2 60.6(4) . . ?
C49 Li5 C39 98.8(6) . . ?
C49 Li5 C59 98.5(6) . . ?
C59 Li5 Yb2 60.6(4) . . ?
C59 Li5 C39 96.3(6) . . ?
O4 Li6 Yb2 167.3(7) . . ?
O4 Li6 C44 114.4(7) . . ?
O4 Li6 C54 110.8(7) . . ?
O4 Li6 C64 131.8(7) . . ?
C44 Li6 Yb2 60.9(4) . . ?
C54 Li6 Yb2 60.4(4) . . ?
C54 Li6 C44 98.2(6) . . ?
C64 Li6 Yb2 60.6(4) . . ?
C64 Li6 C44 98.3(6) . . ?
C64 Li6 C54 97.6(6) . . ?
Fe8 Yb3 Fe7 119.61(3) . . ?
Fe9 Yb3 Fe7 120.00(3) . . ?
Fe9 Yb3 Fe8 120.36(3) . . ?
C77 Yb3 Fe7 39.96(17) . . ?
C77 Yb3 Fe8 118.6(2) . . ?
C77 Yb3 Fe9 107.6(2) . . ?
C77 Yb3 C92 146.3(3) . . ?
C77 Yb3 C97 84.1(3) . . ?
C77 Yb3 C102 122.4(3) . . ?
C77 Yb3 Li3 51.1(3) . . ?
C77 Yb3 Li4 128.0(4) . . ?
C82 Yb3 Fe7 39.70(17) . . ?
C82 Yb3 Fe8 105.04(18) . . ?
C82 Yb3 Fe9 119.13(18) . . ?
C82 Yb3 C77 79.6(2) . . ?
C82 Yb3 C92 82.5(2) . . ?
C82 Yb3 C97 146.9(2) . . ?
C82 Yb3 C102 83.1(2) . . ?
C82 Yb3 Li3 129.1(3) . . ?
C82 Yb3 Li4 49.8(4) . . ?
C87 Yb3 Fe7 108.18(18) . . ?
C87 Yb3 Fe8 40.65(17) . . ?
C87 Yb3 Fe9 117.68(18) . . ?
C87 Yb3 C77 84.8(3) . . ?
C87 Yb3 C82 123.2(3) . . ?
C87 Yb3 C92 81.3(2) . . ?
C87 Yb3 C97 83.3(2) . . ?
C87 Yb3 C102 147.0(2) . . ?
C87 Yb3 Li3 50.1(4) . . ?
C87 Yb3 Li4 129.6(3) . . ?
C92 Yb3 Fe7 117.59(18) . . ?
C92 Yb3 Fe8 40.69(17) . . ?
C92 Yb3 Fe9 106.06(18) . . ?
C92 Yb3 C97 124.2(2) . . ?
C92 Yb3 Li3 130.4(4) . . ?
C92 Yb3 Li4 49.7(3) . . ?
C97 Yb3 Fe7 118.15(18) . . ?
C97 Yb3 Fe8 108.01(18) . . ?
C97 Yb3 Fe9 40.74(16) . . ?
C97 Yb3 Li3 50.7(4) . . ?
C97 Yb3 Li4 130.6(3) . . ?
C102 Yb3 Fe7 104.83(17) . . ?
C102 Yb3 Fe8 118.89(17) . . ?
C102 Yb3 Fe9 41.04(17) . . ?
C102 Yb3 C92 83.1(2) . . ?
C102 Yb3 C97 81.8(2) . . ?
C102 Yb3 Li3 130.9(4) . . ?
C102 Yb3 Li4 50.1(3) . . ?
Li3 Yb3 Fe7 90.4(3) . . ?
Li3 Yb3 Fe8 90.4(3) . . ?
Li3 Yb3 Fe9 90.9(3) . . ?
Li3 Yb3 Li4 178.7(5) . . ?
Li4 Yb3 Fe7 88.6(3) . . ?
Li4 Yb3 Fe8 89.5(3) . . ?
Li4 Yb3 Fe9 90.3(3) . . ?
C77 Fe7 Yb3 50.2(2) . . ?
C78 Fe7 Yb3 76.7(3) . . ?
C78 Fe7 C77 41.1(3) . . ?
C78 Fe7 C79 41.1(4) . . ?
C78 Fe7 C80 68.2(4) . . ?
C78 Fe7 C81 67.3(4) . . ?
C78 Fe7 C82 118.4(3) . . ?
C78 Fe7 C83 106.9(4) . . ?
C78 Fe7 C84 124.7(4) . . ?
C78 Fe7 C85 161.9(4) . . ?
C78 Fe7 C86 155.3(4) . . ?
C79 Fe7 Yb3 116.6(3) . . ?
C79 Fe7 C77 70.5(3) . . ?
C79 Fe7 C80 40.4(4) . . ?
C79 Fe7 C81 68.1(4) . . ?
C79 Fe7 C82 156.6(4) . . ?
C79 Fe7 C83 123.6(4) . . ?
C79 Fe7 C84 110.2(4) . . ?
C79 Fe7 C85 126.3(4) . . ?
C79 Fe7 C86 162.1(4) . . ?
C80 Fe7 Yb3 118.2(3) . . ?
C80 Fe7 C77 70.5(3) . . ?
C80 Fe7 C82 158.1(4) . . ?
C80 Fe7 C84 125.5(3) . . ?
C80 Fe7 C85 110.7(4) . . ?
C81 Fe7 Yb3 79.3(2) . . ?
C81 Fe7 C77 41.4(3) . . ?
C81 Fe7 C80 40.8(3) . . ?
C81 Fe7 C82 119.7(3) . . ?
C81 Fe7 C83 156.5(3) . . ?
C81 Fe7 C84 161.1(4) . . ?
C81 Fe7 C85 124.5(4) . . ?
C81 Fe7 C86 108.0(4) . . ?
C82 Fe7 Yb3 50.2(2) . . ?
C82 Fe7 C77 100.4(3) . . ?
C83 Fe7 Yb3 77.2(2) . . ?
C83 Fe7 C77 119.0(3) . . ?
C83 Fe7 C80 160.5(4) . . ?
C83 Fe7 C82 41.2(3) . . ?
C83 Fe7 C84 40.6(3) . . ?
C83 Fe7 C85 67.8(3) . . ?
C83 Fe7 C86 67.1(3) . . ?
C84 Fe7 Yb3 116.3(2) . . ?
C84 Fe7 C77 157.4(4) . . ?
C84 Fe7 C82 69.9(3) . . ?
C84 Fe7 C85 40.1(4) . . ?
C85 Fe7 Yb3 117.1(3) . . ?
C85 Fe7 C77 156.9(4) . . ?
C85 Fe7 C82 69.8(3) . . ?
C86 Fe7 Yb3 78.5(2) . . ?
C86 Fe7 C77 119.0(3) . . ?
C86 Fe7 C80 125.3(4) . . ?
C86 Fe7 C82 41.0(3) . . ?
C86 Fe7 C84 67.5(4) . . ?
C86 Fe7 C85 40.5(4) . . ?
C87 Fe8 Yb3 51.0(2) . . ?
C87 Fe8 C92 102.6(3) . . ?
C88 Fe8 Yb3 77.7(2) . . ?
C88 Fe8 C87 41.8(3) . . ?
C88 Fe8 C92 120.4(3) . . ?
C88 Fe8 C94 124.4(4) . . ?
C89 Fe8 Yb3 117.1(3) . . ?
C89 Fe8 C87 70.3(3) . . ?
C89 Fe8 C88 40.6(4) . . ?
C89 Fe8 C90 40.4(4) . . ?
C89 Fe8 C91 68.1(3) . . ?
C89 Fe8 C92 157.6(4) . . ?
C89 Fe8 C93 123.9(3) . . ?
C89 Fe8 C94 108.8(3) . . ?
C89 Fe8 C95 124.6(4) . . ?
C89 Fe8 C96 160.5(4) . . ?
C90 Fe8 Yb3 118.6(2) . . ?
C90 Fe8 C87 70.2(3) . . ?
C90 Fe8 C88 68.2(4) . . ?
C90 Fe8 C92 158.7(3) . . ?
C90 Fe8 C93 159.6(3) . . ?
C90 Fe8 C94 123.3(3) . . ?
C90 Fe8 C95 108.2(4) . . ?
C90 Fe8 C96 123.5(4) . . ?
C91 Fe8 Yb3 79.6(2) . . ?
C91 Fe8 C87 41.0(3) . . ?
C91 Fe8 C88 67.7(3) . . ?
C91 Fe8 C90 40.8(3) . . ?
C91 Fe8 C92 121.1(3) . . ?
C91 Fe8 C93 158.4(3) . . ?
C91 Fe8 C94 159.0(3) . . ?
C91 Fe8 C95 122.6(4) . . ?
C91 Fe8 C96 106.8(3) . . ?
C92 Fe8 Yb3 51.7(2) . . ?
C93 Fe8 Yb3 78.8(2) . . ?
C93 Fe8 C87 121.7(3) . . ?
C93 Fe8 C88 108.5(4) . . ?
C93 Fe8 C92 40.9(3) . . ?
C93 Fe8 C94 40.7(3) . . ?
C94 Fe8 Yb3 118.1(2) . . ?
C94 Fe8 C87 159.4(4) . . ?
C94 Fe8 C92 70.1(3) . . ?
C95 Fe8 Yb3 118.4(2) . . ?
C95 Fe8 C87 156.4(3) . . ?
C95 Fe8 C88 161.0(3) . . ?
C95 Fe8 C92 70.0(3) . . ?
C95 Fe8 C93 68.0(3) . . ?
C95 Fe8 C94 40.8(4) . . ?
C96 Fe8 Yb3 79.1(2) . . ?
C96 Fe8 C87 119.1(3) . . ?
C96 Fe8 C88 156.8(3) . . ?
C96 Fe8 C92 41.4(3) . . ?
C96 Fe8 C93 67.7(3) . . ?
C96 Fe8 C94 68.8(4) . . ?
C96 Fe8 C95 41.0(3) . . ?
C97 Fe9 Yb3 52.1(2) . . ?
C97 Fe9 C102 103.9(3) . . ?
C98 Fe9 Yb3 77.8(2) . . ?
C98 Fe9 C97 40.9(3) . . ?
C98 Fe9 C99 41.1(3) . . ?
C98 Fe9 C100 68.6(3) . . ?
C98 Fe9 C101 67.4(3) . . ?
C98 Fe9 C102 120.9(3) . . ?
C98 Fe9 C103 109.5(3) . . ?
C98 Fe9 C104 125.5(3) . . ?
C98 Fe9 C105 161.6(3) . . ?
C98 Fe9 C106 156.8(3) . . ?
C99 Fe9 Yb3 117.8(2) . . ?
C99 Fe9 C97 70.2(3) . . ?
C99 Fe9 C101 68.7(3) . . ?
C99 Fe9 C102 157.9(3) . . ?
C99 Fe9 C103 123.6(3) . . ?
C99 Fe9 C104 108.4(3) . . ?
C99 Fe9 C105 123.8(3) . . ?
C100 Fe9 Yb3 119.2(2) . . ?
C100 Fe9 C97 69.9(3) . . ?
C100 Fe9 C99 41.2(3) . . ?
C100 Fe9 C101 40.9(3) . . ?
C100 Fe9 C102 158.3(3) . . ?
C100 Fe9 C103 159.2(3) . . ?
C100 Fe9 C104 122.6(3) . . ?
C100 Fe9 C105 106.9(3) . . ?
C101 Fe9 Yb3 80.0(2) . . ?
C101 Fe9 C97 40.7(3) . . ?
C101 Fe9 C102 121.2(3) . . ?
C101 Fe9 C103 159.1(3) . . ?
C101 Fe9 C104 158.2(3) . . ?
C101 Fe9 C105 121.6(3) . . ?
C102 Fe9 Yb3 51.8(2) . . ?
C103 Fe9 Yb3 79.2(2) . . ?
C103 Fe9 C97 123.2(3) . . ?
C103 Fe9 C102 41.0(3) . . ?
C104 Fe9 Yb3 118.2(2) . . ?
C104 Fe9 C97 160.5(3) . . ?
C104 Fe9 C102 69.8(3) . . ?
C104 Fe9 C103 40.4(3) . . ?
C105 Fe9 Yb3 118.3(2) . . ?
C105 Fe9 C97 156.1(3) . . ?
C105 Fe9 C102 70.1(3) . . ?
C105 Fe9 C103 68.0(3) . . ?
C105 Fe9 C104 40.7(3) . . ?
C106 Fe9 Yb3 79.0(2) . . ?
C106 Fe9 C97 119.7(3) . . ?
C106 Fe9 C99 159.9(3) . . ?
C106 Fe9 C100 122.5(3) . . ?
C106 Fe9 C101 106.4(3) . . ?
C106 Fe9 C102 41.5(3) . . ?
C106 Fe9 C103 67.7(3) . . ?
C106 Fe9 C104 68.4(3) . . ?
C106 Fe9 C105 40.8(3) . . ?
C107 O5 Li3 116.4(7) . . ?
C110 O5 C107 106.2(8) . . ?
C110 O5 Li3 120.7(8) . . ?
C111 O6 C114 106.2(8) . . ?
C111 O6 Li4 116.2(7) . . ?
C114 O6 Li4 120.9(8) . . ?
Fe7 C77 Yb3 89.8(3) . . ?
Fe7 C77 Li3 155.2(5) . . ?
C78 C77 Yb3 117.4(6) . . ?
C78 C77 Fe7 67.3(5) . . ?
C78 C77 C81 101.9(7) . . ?
C78 C77 Li3 132.8(7) . . ?
C81 C77 Yb3 122.3(6) . . ?
C81 C77 Fe7 67.4(4) . . ?
C81 C77 Li3 113.3(7) . . ?
Li3 C77 Yb3 68.5(4) . . ?
Fe7 C78 H78 126.3 . . ?
C77 C78 Fe7 71.6(5) . . ?
C77 C78 H78 124.1 . . ?
C79 C78 Fe7 69.7(5) . . ?
C79 C78 C77 111.9(8) . . ?
C79 C78 H78 124.1 . . ?
Fe7 C79 H79 125.9 . . ?
C78 C79 Fe7 69.2(5) . . ?
C78 C79 H79 126.4 . . ?
C80 C79 Fe7 70.0(5) . . ?
C80 C79 C78 107.3(8) . . ?
C80 C79 H79 126.4 . . ?
Fe7 C80 H80 126.3 . . ?
C79 C80 Fe7 69.5(5) . . ?
C79 C80 H80 126.4 . . ?
C79 C80 C81 107.2(8) . . ?
C81 C80 Fe7 69.3(4) . . ?
C81 C80 H80 126.4 . . ?
Fe7 C81 H81 126.5 . . ?
C77 C81 Fe7 71.2(4) . . ?
C77 C81 H81 124.1 . . ?
C80 C81 Fe7 69.8(5) . . ?
C80 C81 C77 111.7(8) . . ?
C80 C81 H81 124.1 . . ?
Fe7 C82 Yb3 90.1(3) . . ?
Fe7 C82 Li4 155.4(5) . . ?
C83 C82 Yb3 118.5(5) . . ?
C83 C82 Fe7 68.1(4) . . ?
C83 C82 Li4 108.3(6) . . ?
C86 C82 Yb3 121.8(6) . . ?
C86 C82 Fe7 68.3(5) . . ?
C86 C82 C83 102.7(7) . . ?
C86 C82 Li4 134.2(7) . . ?
Li4 C82 Yb3 69.9(4) . . ?
Fe7 C83 H83 126.2 . . ?
C82 C83 Fe7 70.7(4) . . ?
C82 C83 H83 124.5 . . ?
C84 C83 Fe7 70.2(5) . . ?
C84 C83 C82 110.9(8) . . ?
C84 C83 H83 124.5 . . ?
Fe7 C84 H84 125.9 . . ?
C83 C84 Fe7 69.2(5) . . ?
C83 C84 H84 126.2 . . ?
C85 C84 Fe7 70.3(5) . . ?
C85 C84 C83 107.7(8) . . ?
C85 C84 H84 126.2 . . ?
Fe7 C85 H85 126.4 . . ?
C84 C85 Fe7 69.6(5) . . ?
C84 C85 H85 126.5 . . ?
C84 C85 C86 107.0(7) . . ?
C86 C85 Fe7 69.0(5) . . ?
C86 C85 H85 126.5 . . ?
Fe7 C86 H86 126.2 . . ?
C82 C86 Fe7 70.8(5) . . ?
C82 C86 H86 124.2 . . ?
C85 C86 Fe7 70.5(5) . . ?
C85 C86 C82 111.7(8) . . ?
C85 C86 H86 124.2 . . ?
Fe8 C87 Yb3 88.4(3) . . ?
Fe8 C87 Li3 156.1(5) . . ?
C88 C87 Yb3 116.8(5) . . ?
C88 C87 Fe8 68.0(4) . . ?
C88 C87 Li3 129.5(7) . . ?
C91 C87 Yb3 121.7(5) . . ?
C91 C87 Fe8 67.9(4) . . ?
C91 C87 C88 102.7(7) . . ?
C91 C87 Li3 115.7(6) . . ?
Li3 C87 Yb3 69.5(4) . . ?
Fe8 C88 H88 127.3 . . ?
C87 C88 Fe8 70.3(4) . . ?
C87 C88 H88 124.9 . . ?
C89 C88 Fe8 69.2(5) . . ?
C89 C88 C87 110.2(8) . . ?
C89 C88 H88 124.9 . . ?
Fe8 C89 H89 125.6 . . ?
C88 C89 Fe8 70.2(5) . . ?
C88 C89 H89 125.8 . . ?
C90 C89 Fe8 69.9(5) . . ?
C90 C89 C88 108.3(7) . . ?
C90 C89 H89 125.8 . . ?
Fe8 C90 H90 126.0 . . ?
C89 C90 Fe8 69.7(5) . . ?
C89 C90 H90 126.3 . . ?
C89 C90 C91 107.3(8) . . ?
C91 C90 Fe8 69.5(4) . . ?
C91 C90 H90 126.3 . . ?
Fe8 C91 H91 126.7 . . ?
C87 C91 Fe8 71.1(4) . . ?
C87 C91 H91 124.3 . . ?
C90 C91 Fe8 69.6(4) . . ?
C90 C91 C87 111.5(7) . . ?
C90 C91 H91 124.3 . . ?
Fe8 C92 Yb3 87.6(3) . . ?
Fe8 C92 Li4 153.2(6) . . ?
C93 C92 Yb3 118.6(5) . . ?
C93 C92 Fe8 68.0(4) . . ?
C93 C92 C96 103.4(7) . . ?
C93 C92 Li4 109.9(6) . . ?
C96 C92 Yb3 118.4(5) . . ?
C96 C92 Fe8 67.8(4) . . ?
C96 C92 Li4 135.3(7) . . ?
Li4 C92 Yb3 69.7(4) . . ?
Fe8 C93 H93 126.5 . . ?
C92 C93 Fe8 71.1(4) . . ?
C92 C93 H93 124.1 . . ?
C94 C93 Fe8 70.0(4) . . ?
C94 C93 C92 111.9(8) . . ?
C94 C93 H93 124.1 . . ?
Fe8 C94 H94 126.2 . . ?
C93 C94 Fe8 69.3(4) . . ?
C93 C94 H94 126.7 . . ?
C93 C94 C95 106.5(7) . . ?
C95 C94 Fe8 69.3(5) . . ?
C95 C94 H94 126.7 . . ?
Fe8 C95 H95 126.2 . . ?
C94 C95 Fe8 70.0(5) . . ?
C94 C95 H95 125.9 . . ?
C94 C95 C96 108.1(7) . . ?
C96 C95 Fe8 69.4(4) . . ?
C96 C95 H95 125.9 . . ?
Fe8 C96 H96 126.2 . . ?
C92 C96 Fe8 70.8(4) . . ?
C92 C96 H96 124.9 . . ?
C95 C96 Fe8 69.6(5) . . ?
C95 C96 C92 110.1(8) . . ?
C95 C96 H96 124.9 . . ?
Fe9 C97 Yb3 87.1(3) . . ?
Fe9 C97 Li3 153.2(5) . . ?
C98 C97 Yb3 115.6(5) . . ?
C98 C97 Fe9 67.5(4) . . ?
C98 C97 Li3 132.2(7) . . ?
C101 C97 Yb3 120.4(5) . . ?
C101 C97 Fe9 68.2(4) . . ?
C101 C97 C98 103.8(7) . . ?
C101 C97 Li3 114.3(6) . . ?
Li3 C97 Yb3 68.4(4) . . ?
Fe9 C98 H98 125.9 . . ?
C97 C98 Fe9 71.6(4) . . ?
C97 C98 H98 124.2 . . ?
C99 C98 Fe9 69.9(4) . . ?
C99 C98 C97 111.5(7) . . ?
C99 C98 H98 124.2 . . ?
Fe9 C99 H99 126.5 . . ?
C98 C99 Fe9 69.0(4) . . ?
C98 C99 H99 126.9 . . ?
C98 C99 C100 106.3(7) . . ?
C100 C99 Fe9 69.2(4) . . ?
C100 C99 H99 126.9 . . ?
Fe9 C100 H100 125.7 . . ?
C99 C100 Fe9 69.6(4) . . ?
C99 C100 H100 126.3 . . ?
C101 C100 Fe9 70.0(4) . . ?
C101 C100 C99 107.5(7) . . ?
C101 C100 H100 126.3 . . ?
Fe9 C101 H101 126.9 . . ?
C97 C101 Fe9 71.1(4) . . ?
C97 C101 H101 124.5 . . ?
C100 C101 Fe9 69.1(4) . . ?
C100 C101 C97 110.9(7) . . ?
C100 C101 H101 124.5 . . ?
Fe9 C102 Yb3 87.2(3) . . ?
Fe9 C102 Li4 152.9(5) . . ?
C103 C102 Yb3 119.0(5) . . ?
C103 C102 Fe9 68.0(4) . . ?
C103 C102 C106 102.6(6) . . ?
C103 C102 Li4 110.7(6) . . ?
C106 C102 Yb3 117.7(5) . . ?
C106 C102 Fe9 66.9(4) . . ?
C106 C102 Li4 136.0(7) . . ?
Li4 C102 Yb3 69.5(4) . . ?
Fe9 C103 H103 124.2 . . ?
C102 C103 Fe9 71.0(4) . . ?
C102 C103 H103 124.2 . . ?
C104 C103 Fe9 69.7(4) . . ?
C104 C103 C102 111.4(7) . . ?
C104 C103 H103 124.2 . . ?
Fe9 C104 H104 126.3 . . ?
C103 C104 Fe9 69.9(4) . . ?
C103 C104 H104 126.3 . . ?
C103 C104 C105 107.5(7) . . ?
C105 C104 Fe9 69.5(4) . . ?
C105 C104 H104 126.3 . . ?
Fe9 C105 H10A 72.3 . . ?
Fe9 C105 H10B 179.1 . . ?
C104 C105 Fe9 69.8(4) . . ?
C104 C105 H10A 110.2 . . ?
C104 C105 H10B 110.2 . . ?
H10A C105 H10B 108.5 . . ?
C106 C105 Fe9 68.9(4) . . ?
C106 C105 C104 107.3(7) . . ?
C106 C105 H10A 110.2 . . ?
C106 C105 H10B 110.2 . . ?
C102 C106 Fe9 71.7(4) . . ?
C105 C106 Fe9 70.3(5) . . ?
C105 C106 C102 111.1(7) . . ?
O5 C107 H10C 110.7 . . ?
O5 C107 H10D 110.7 . . ?
O5 C107 C108 105.5(9) . . ?
H10C C107 H10D 108.8 . . ?
C108 C107 H10C 110.7 . . ?
C108 C107 H10D 110.7 . . ?
C107 C108 H10E 110.6 . . ?
C107 C108 H10F 110.6 . . ?
H10E C108 H10F 108.8 . . ?
C109 C108 C107 105.6(10) . . ?
C109 C108 H10E 110.6 . . ?
C109 C108 H10F 110.6 . . ?
C108 C109 H10G 110.6 . . ?
C108 C109 H10H 110.6 . . ?
C108 C109 C110 105.9(11) . . ?
H10G C109 H10H 108.7 . . ?
C110 C109 H10G 110.6 . . ?
C110 C109 H10H 110.6 . . ?
O5 C110 C109 105.3(9) . . ?
O5 C110 H11A 110.7 . . ?
O5 C110 H11B 110.7 . . ?
C109 C110 H11A 110.7 . . ?
C109 C110 H11B 110.7 . . ?
H11A C110 H11B 108.8 . . ?
O6 C111 H11C 110.0 . . ?
O6 C111 H11D 110.0 . . ?
O6 C111 C112 108.4(9) . . ?
H11C C111 H11D 108.4 . . ?
C112 C111 H11C 110.0 . . ?
C112 C111 H11D 110.0 . . ?
C111 C112 H11E 111.3 . . ?
C111 C112 H11F 111.3 . . ?
C111 C112 C113 102.2(10) . . ?
H11E C112 H11F 109.2 . . ?
C113 C112 H11E 111.3 . . ?
C113 C112 H11F 111.3 . . ?
C112 C113 H11G 110.8 . . ?
C112 C113 H11H 110.8 . . ?
H11G C113 H11H 108.9 . . ?
C114 C113 C112 104.6(10) . . ?
C114 C113 H11G 110.8 . . ?
C114 C113 H11H 110.8 . . ?
O6 C114 C113 104.4(9) . . ?
O6 C114 H11I 110.9 . . ?
O6 C114 H11J 110.9 . . ?
C113 C114 H11I 110.9 . . ?
C113 C114 H11J 110.9 . . ?
H11I C114 H11J 108.9 . . ?
O5 Li3 Yb3 167.7(8) . . ?
O5 Li3 C77 116.7(7) . . ?
O5 Li3 C87 110.1(7) . . ?
O5 Li3 C97 130.6(8) . . ?
C77 Li3 Yb3 60.4(4) . . ?
C87 Li3 Yb3 60.4(4) . . ?
C87 Li3 C77 98.7(6) . . ?
C87 Li3 C97 97.4(6) . . ?
C97 Li3 Yb3 60.9(4) . . ?
C97 Li3 C77 97.6(6) . . ?
O6 Li4 Yb3 167.7(8) . . ?
O6 Li4 C82 111.5(7) . . ?
O6 Li4 C92 114.2(7) . . ?
O6 Li4 C102 131.9(8) . . ?
C82 Li4 Yb3 60.4(4) . . ?
C82 Li4 C102 97.7(6) . . ?
C92 Li4 Yb3 60.7(4) . . ?
C92 Li4 C82 97.7(6) . . ?
C92 Li4 C102 98.0(6) . . ?
C102 Li4 Yb3 60.3(4) . . ?
C1C O1C Li1C 125.2(8) . . ?
C4C O1C C1C 109.9(8) . . ?
C4C O1C Li1C 124.9(8) . . ?
C5C O2C C8C 109.7(8) . . ?
C5C O2C Li1C 126.2(8) . . ?
C8C O2C Li1C 120.7(8) . . ?
C9C O3C Li1C 131.0(7) . . ?
C12C O3C C9C 109.4(6) . . ?
C12C O3C Li1C 118.6(7) . . ?
C13C O4C C16C 108.0(9) . . ?
C13C O4C Li1C 123.1(9) . . ?
C16C O4C Li1C 128.7(8) . . ?
O1C C1C H1CA 110.4 . . ?
O1C C1C H1CB 110.4 . . ?
O1C C1C C2C 106.8(8) . . ?
H1CA C1C H1CB 108.6 . . ?
C2C C1C H1CA 110.4 . . ?
C2C C1C H1CB 110.4 . . ?
C1C C2C H2CA 111.0 . . ?
C1C C2C H2CB 111.0 . . ?
C1C C2C C3C 103.7(8) . . ?
H2CA C2C H2CB 109.0 . . ?
C3C C2C H2CA 111.0 . . ?
C3C C2C H2CB 111.0 . . ?
C2C C3C H3CA 110.9 . . ?
C2C C3C H3CB 110.9 . . ?
H3CA C3C H3CB 108.9 . . ?
C4C C3C C2C 104.3(9) . . ?
C4C C3C H3CA 110.9 . . ?
C4C C3C H3CB 110.9 . . ?
O1C C4C C3C 108.7(9) . . ?
O1C C4C H4CA 109.9 . . ?
O1C C4C H4CB 109.9 . . ?
C3C C4C H4CA 109.9 . . ?
C3C C4C H4CB 109.9 . . ?
H4CA C4C H4CB 108.3 . . ?
O2C C5C H5CA 110.7 . . ?
O2C C5C H5CB 110.7 . . ?
O2C C5C C6C 105.4(10) . . ?
H5CA C5C H5CB 108.8 . . ?
C6C C5C H5CA 110.7 . . ?
C6C C5C H5CB 110.7 . . ?
C5C C6C H6CA 110.0 . . ?
C5C C6C H6CB 110.0 . . ?
H6CA C6C H6CB 108.3 . . ?
C7C C6C C5C 108.6(10) . . ?
C7C C6C H6CA 110.0 . . ?
C7C C6C H6CB 110.0 . . ?
C6C C7C H7CA 110.2 . . ?
C6C C7C H7CB 110.2 . . ?
C6C C7C C8C 107.7(11) . . ?
H7CA C7C H7CB 108.5 . . ?
C8C C7C H7CA 110.2 . . ?
C8C C7C H7CB 110.2 . . ?
O2C C8C C7C 106.5(9) . . ?
O2C C8C H8CA 110.4 . . ?
O2C C8C H8CB 110.4 . . ?
C7C C8C H8CA 110.4 . . ?
C7C C8C H8CB 110.4 . . ?
H8CA C8C H8CB 108.6 . . ?
O3C C9C H9CA 110.8 . . ?
O3C C9C H9CB 110.8 . . ?
O3C C9C C10C 104.8(7) . . ?
H9CA C9C H9CB 108.9 . . ?
C10C C9C H9CA 110.8 . . ?
C10C C9C H9CB 110.8 . . ?
C9C C10C H10I 111.5 . . ?
C9C C10C H10J 111.5 . . ?
C9C C10C C11C 101.3(7) . . ?
H10I C10C H10J 109.3 . . ?
C11C C10C H10I 111.5 . . ?
C11C C10C H10J 111.5 . . ?
C10C C11C H11K 111.2 . . ?
C10C C11C H11L 111.2 . . ?
H11K C11C H11L 109.1 . . ?
C12C C11C C10C 102.7(7) . . ?
C12C C11C H11K 111.2 . . ?
C12C C11C H11L 111.2 . . ?
O3C C12C C11C 106.3(7) . . ?
O3C C12C H12A 110.5 . . ?
O3C C12C H12B 110.5 . . ?
C11C C12C H12A 110.5 . . ?
C11C C12C H12B 110.5 . . ?
H12A C12C H12B 108.7 . . ?
O4C C13C H13A 110.1 . . ?
O4C C13C H13B 110.1 . . ?
O4C C13C C14C 108.0(10) . . ?
H13A C13C H13B 108.4 . . ?
C14C C13C H13A 110.1 . . ?
C14C C13C H13B 110.1 . . ?
C13C C14C H14A 111.4 . . ?
C13C C14C H14B 111.4 . . ?
H14A C14C H14B 109.3 . . ?
C15C C14C C13C 101.7(12) . . ?
C15C C14C H14A 111.4 . . ?
C15C C14C H14B 111.4 . . ?
C14C C15C H15A 111.0 . . ?
C14C C15C H15B 111.0 . . ?
C14C C15C C16C 103.8(11) . . ?
H15A C15C H15B 109.0 . . ?
C16C C15C H15A 111.0 . . ?
C16C C15C H15B 111.0 . . ?
O4C C16C C15C 107.5(9) . . ?
O4C C16C H16A 110.2 . . ?
O4C C16C H16B 110.2 . . ?
C15C C16C H16A 110.2 . . ?
C15C C16C H16B 110.2 . . ?
H16A C16C H16B 108.5 . . ?
O1C Li1C O2C 103.8(8) . . ?
O1C Li1C O4C 109.6(8) . . ?
O3C Li1C O1C 118.8(9) . . ?
O3C Li1C O2C 104.4(8) . . ?
O3C Li1C O4C 106.1(8) . . ?
O4C Li1C O2C 114.3(8) . . ?
C2S O1S C5S 108.2(8) . . ?
O1S C2S H2SA 110.3 . . ?
O1S C2S H2SB 110.3 . . ?
O1S C2S C3S 107.0(9) . . ?
H2SA C2S H2SB 108.6 . . ?
C3S C2S H2SA 110.3 . . ?
C3S C2S H2SB 110.3 . . ?
C2S C3S H3SA 111.3 . . ?
C2S C3S H3SB 111.3 . . ?
C2S C3S C4S 102.4(8) . . ?
H3SA C3S H3SB 109.2 . . ?
C4S C3S H3SA 111.3 . . ?
C4S C3S H3SB 111.3 . . ?
C3S C4S H4SA 111.3 . . ?
C3S C4S H4SB 111.3 . . ?
H4SA C4S H4SB 109.2 . . ?
C5S C4S C3S 102.6(9) . . ?
C5S C4S H4SA 111.3 . . ?
C5S C4S H4SB 111.3 . . ?
O1S C5S C4S 102.7(8) . . ?
O1S C5S H5SA 111.2 . . ?
O1S C5S H5SB 111.2 . . ?
C4S C5S H5SA 111.2 . . ?
C4S C5S H5SB 111.2 . . ?
H5SA C5S H5SB 109.1 . . ?
C17C O5C Li2C 122.6(7) . . ?
C20C O5C C17C 108.2(7) . . ?
C20C O5C Li2C 129.0(8) . . ?
C21C O6C Li2C 118.3(8) . . ?
C24C O6C C21C 109.0(8) . . ?
C24C O6C Li2C 130.6(8) . . ?
C25C O7C Li2C 123.8(7) . . ?
C28C O7C C25C 106.8(6) . . ?
C28C O7C Li2C 128.9(7) . . ?
C29C O8C Li2C 121.8(8) . . ?
C32C O8C C29C 109.8(11) . . ?
C32C O8C Li2C 124.4(9) . . ?
O5C C17C H17A 110.4 . . ?
O5C C17C H17B 110.4 . . ?
O5C C17C C18C 106.4(7) . . ?
H17A C17C H17B 108.6 . . ?
C18C C17C H17A 110.4 . . ?
C18C C17C H17B 110.4 . . ?
C17C C18C H18A 111.2 . . ?
C17C C18C H18B 111.2 . . ?
C17C C18C C19C 102.7(8) . . ?
H18A C18C H18B 109.1 . . ?
C19C C18C H18A 111.2 . . ?
C19C C18C H18B 111.2 . . ?
C18C C19C H19A 110.9 . . ?
C18C C19C H19B 110.9 . . ?
H19A C19C H19B 109.0 . . ?
C20C C19C C18C 104.1(10) . . ?
C20C C19C H19A 110.9 . . ?
C20C C19C H19B 110.9 . . ?
O5C C20C H20A 110.4 . . ?
O5C C20C H20B 110.4 . . ?
C19C C20C O5C 106.5(10) . . ?
C19C C20C H20A 110.4 . . ?
C19C C20C H20B 110.4 . . ?
H20A C20C H20B 108.6 . . ?
O6C C21C H21A 110.7 . . ?
O6C C21C H21B 110.7 . . ?
O6C C21C C22C 105.2(9) . . ?
H21A C21C H21B 108.8 . . ?
C22C C21C H21A 110.7 . . ?
C22C C21C H21B 110.7 . . ?
C21C C22C H22A 111.4 . . ?
C21C C22C H22B 111.4 . . ?
C21C C22C C23C 102.0(9) . . ?
H22A C22C H22B 109.2 . . ?
C23C C22C H22A 111.4 . . ?
C23C C22C H22B 111.4 . . ?
C22C C23C H23A 111.5 . . ?
C22C C23C H23B 111.5 . . ?
H23A C23C H23B 109.3 . . ?
C24C C23C C22C 101.2(8) . . ?
C24C C23C H23A 111.5 . . ?
C24C C23C H23B 111.5 . . ?
O6C C24C C23C 106.4(8) . . ?
O6C C24C H24A 110.4 . . ?
O6C C24C H24B 110.4 . . ?
C23C C24C H24A 110.4 . . ?
C23C C24C H24B 110.4 . . ?
H24A C24C H24B 108.6 . . ?
O7C C25C H25A 110.4 . . ?
O7C C25C H25B 110.4 . . ?
O7C C25C C26C 106.7(7) . . ?
H25A C25C H25B 108.6 . . ?
C26C C25C H25A 110.4 . . ?
C26C C25C H25B 110.4 . . ?
C25C C26C H26A 111.2 . . ?
C25C C26C H26B 111.2 . . ?
H26A C26C H26B 109.1 . . ?
C27C C26C C25C 103.0(7) . . ?
C27C C26C H26A 111.2 . . ?
C27C C26C H26B 111.2 . . ?
C26C C27C H27A 111.7 . . ?
C26C C27C H27B 111.7 . . ?
H27A C27C H27B 109.4 . . ?
C28C C27C C26C 100.5(7) . . ?
C28C C27C H27A 111.7 . . ?
C28C C27C H27B 111.7 . . ?
O7C C28C C27C 104.8(7) . . ?
O7C C28C H28A 110.8 . . ?
O7C C28C H28B 110.8 . . ?
C27C C28C H28A 110.8 . . ?
C27C C28C H28B 110.8 . . ?
H28A C28C H28B 108.9 . . ?
O8C C29C H29A 110.5 . . ?
O8C C29C H29B 110.5 . . ?
O8C C29C C30C 106.0(12) . . ?
H29A C29C H29B 108.7 . . ?
C30C C29C H29A 110.5 . . ?
C30C C29C H29B 110.5 . . ?
C29C C30C H30A 111.1 . . ?
C29C C30C H30B 111.1 . . ?
H30A C30C H30B 109.0 . . ?
C31C C30C C29C 103.4(13) . . ?
C31C C30C H30A 111.1 . . ?
C31C C30C H30B 111.1 . . ?
C30C C31C H31C 110.1 . . ?
C30C C31C H31D 110.1 . . ?
C30C C31C C32C 108.2(13) . . ?
H31C C31C H31D 108.4 . . ?
C32C C31C H31C 110.1 . . ?
C32C C31C H31D 110.1 . . ?
O8C C32C C31C 105.6(14) . . ?
O8C C32C H32C 110.6 . . ?
O8C C32C H32D 110.6 . . ?
C31C C32C H32C 110.6 . . ?
C31C C32C H32D 110.6 . . ?
H32C C32C H32D 108.7 . . ?
O5C Li2C O8C 107.8(8) . . ?
O6C Li2C O5C 110.2(8) . . ?
O6C Li2C O8C 113.2(8) . . ?
O7C Li2C O5C 111.7(8) . . ?
O7C Li2C O6C 106.9(8) . . ?
O7C Li2C O8C 107.1(8) . . ?
C7S O6S C10S 100.5(16) . . ?
O6S C7S H7SA 108.7 . . ?
O6S C7S H7SB 108.7 . . ?
O6S C7S C8S 114.1(19) . . ?
H7SA C7S H7SB 107.6 . . ?
C8S C7S H7SA 108.7 . . ?
C8S C7S H7SB 108.7 . . ?
C7S C8S H8SA 110.0 . . ?
C7S C8S H8SB 110.0 . . ?
C7S C8S C9S 108.3(18) . . ?
H8SA C8S H8SB 108.4 . . ?
C9S C8S H8SA 110.0 . . ?
C9S C8S H8SB 110.0 . . ?
C8S C9S H9SA 111.4 . . ?
C8S C9S H9SB 111.4 . . ?
C8S C9S C10S 101.8(16) . . ?
H9SA C9S H9SB 109.3 . . ?
C10S C9S H9SA 111.4 . . ?
C10S C9S H9SB 111.4 . . ?
O6S C10S H10K 110.5 . . ?
O6S C10S H10L 110.5 . . ?
C9S C10S O6S 106.0(18) . . ?
C9S C10S H10K 110.5 . . ?
C9S C10S H10L 110.5 . . ?
H10K C10S H10L 108.7 . . ?
C33C O9C C36C 108.6(7) . . ?
C33C O9C Li3C 124.4(7) . . ?
C36C O9C Li3C 126.6(8) . . ?
C37C O10C Li3C 111.6(8) . . ?
C40C O10C C37C 109.6(9) . . ?
C40C O10C Li3C 137.4(8) . . ?
C41C O11C Li3C 129.3(8) . . ?
C44C O11C C41C 108.1(8) . . ?
C44C O11C Li3C 120.5(9) . . ?
C45C O12C C48C 108.1(7) . . ?
C45C O12C Li3C 127.5(8) . . ?
C48C O12C Li3C 119.4(7) . . ?
O9C C33C H33C 110.6 . . ?
O9C C33C H33D 110.6 . . ?
O9C C33C C34C 105.7(7) . . ?
H33C C33C H33D 108.7 . . ?
C34C C33C H33C 110.6 . . ?
C34C C33C H33D 110.6 . . ?
C33C C34C H34C 111.2 . . ?
C33C C34C H34D 111.2 . . ?
C33C C34C C35C 102.7(7) . . ?
H34C C34C H34D 109.1 . . ?
C35C C34C H34C 111.2 . . ?
C35C C34C H34D 111.2 . . ?
C34C C35C H35C 111.7 . . ?
C34C C35C H35D 111.7 . . ?
H35C C35C H35D 109.4 . . ?
C36C C35C C34C 100.5(8) . . ?
C36C C35C H35C 111.7 . . ?
C36C C35C H35D 111.7 . . ?
O9C C36C C35C 105.6(8) . . ?
O9C C36C H36C 110.6 . . ?
O9C C36C H36D 110.6 . . ?
C35C C36C H36C 110.6 . . ?
C35C C36C H36D 110.6 . . ?
H36C C36C H36D 108.8 . . ?
O10C C37C H37C 110.6 . . ?
O10C C37C H37D 110.6 . . ?
O10C C37C C38C 105.5(10) . . ?
H37C C37C H37D 108.8 . . ?
C38C C37C H37C 110.6 . . ?
C38C C37C H37D 110.6 . . ?
C37C C38C H38C 110.8 . . ?
C37C C38C H38D 110.8 . . ?
H38C C38C H38D 108.9 . . ?
C39C C38C C37C 104.6(11) . . ?
C39C C38C H38C 110.8 . . ?
C39C C38C H38D 110.8 . . ?
C38C C39C H39A 111.3 . . ?
C38C C39C H39B 111.3 . . ?
H39A C39C H39B 109.2 . . ?
C40C C39C C38C 102.5(9) . . ?
C40C C39C H39A 111.3 . . ?
C40C C39C H39B 111.3 . . ?
O10C C40C C39C 106.8(9) . . ?
O10C C40C H40A 110.4 . . ?
O10C C40C H40B 110.4 . . ?
C39C C40C H40A 110.4 . . ?
C39C C40C H40B 110.4 . . ?
H40A C40C H40B 108.6 . . ?
O11C C41C H41A 110.7 . . ?
O11C C41C H41B 110.7 . . ?
O11C C41C C42C 105.0(7) . . ?
H41A C41C H41B 108.8 . . ?
C42C C41C H41A 110.7 . . ?
C42C C41C H41B 110.7 . . ?
C41C C42C H42A 111.1 . . ?
C41C C42C H42B 111.1 . . ?
H42A C42C H42B 109.1 . . ?
C43C C42C C41C 103.2(9) . . ?
C43C C42C H42A 111.1 . . ?
C43C C42C H42B 111.1 . . ?
C42C C43C H43A 111.3 . . ?
C42C C43C H43B 111.3 . . ?
C42C C43C C44C 102.4(10) . . ?
H43A C43C H43B 109.2 . . ?
C44C C43C H43A 111.3 . . ?
C44C C43C H43B 111.3 . . ?
O11C C44C C43C 108.0(10) . . ?
O11C C44C H44A 110.1 . . ?
O11C C44C H44B 110.1 . . ?
C43C C44C H44A 110.1 . . ?
C43C C44C H44B 110.1 . . ?
H44A C44C H44B 108.4 . . ?
O12C C45C H45A 110.5 . . ?
O12C C45C H45B 110.5 . . ?
O12C C45C C46C 106.0(8) . . ?
H45A C45C H45B 108.7 . . ?
C46C C45C H45A 110.5 . . ?
C46C C45C H45B 110.5 . . ?
C45C C46C H46A 111.1 . . ?
C45C C46C H46B 111.1 . . ?
C45C C46C C47C 103.1(8) . . ?
H46A C46C H46B 109.1 . . ?
C47C C46C H46A 111.1 . . ?
C47C C46C H46B 111.1 . . ?
C46C C47C H47A 111.4 . . ?
C46C C47C H47B 111.4 . . ?
C46C C47C C48C 102.1(8) . . ?
H47A C47C H47B 109.2 . . ?
C48C C47C H47A 111.4 . . ?
C48C C47C H47B 111.4 . . ?
O12C C48C C47C 107.4(7) . . ?
O12C C48C H48A 110.2 . . ?
O12C C48C H48B 110.2 . . ?
C47C C48C H48A 110.2 . . ?
C47C C48C H48B 110.2 . . ?
H48A C48C H48B 108.5 . . ?
O9C Li3C O10C 101.2(8) . . ?
O9C Li3C O11C 117.8(9) . . ?
O9C Li3C O12C 108.5(9) . . ?
O11C Li3C O10C 103.3(9) . . ?
O11C Li3C O12C 110.6(9) . . ?
O12C Li3C O10C 115.3(9) . . ?
C15S O11S C12S 112.4(15) . . ?
O11S C12S H12C 111.2 . . ?
O11S C12S H12D 111.2 . . ?
O11S C12S C13S 102.9(14) . . ?
H12C C12S H12D 109.1 . . ?
C13S C12S H12C 111.2 . . ?
C13S C12S H12D 111.2 . . ?
C12S C13S H13C 111.9 . . ?
C12S C13S H13D 111.9 . . ?
H13C C13S H13D 109.6 . . ?
C14S C13S C12S 99.6(15) . . ?
C14S C13S H13C 111.9 . . ?
C14S C13S H13D 111.9 . . ?
C13S C14S H14C 107.6 . . ?
C13S C14S H14D 107.6 . . ?
H14C C14S H14D 107.0 . . ?
C15S C14S C13S 119.0(18) . . ?
C15S C14S H14C 107.6 . . ?
C15S C14S H14D 107.6 . . ?
O11S C15S H15C 110.6 . . ?
O11S C15S H15D 110.6 . . ?
C14S C15S O11S 105.5(17) . . ?
C14S C15S H15C 110.6 . . ?
C14S C15S H15D 110.6 . . ?
H15C C15S H15D 108.8 . . ?

loop_
_geom_bond_atom_site_label_1
_geom_bond_atom_site_label_2
_geom_bond_distance
_geom_bond_site_symmetry_2
_geom_bond_publ_flag
Yb1 Fe1 3.1744(10) . ?
Yb1 Fe2 3.1934(11) . ?
Yb1 Fe3 3.2069(12) . ?
Yb1 C1 2.502(7) . ?
Yb1 C6 2.487(7) . ?
Yb1 C11 2.491(7) . ?
Yb1 C16 2.478(7) . ?
Yb1 C21 2.487(7) . ?
Yb1 C26 2.512(8) . ?
Yb1 Li1 2.666(14) . ?
Yb1 Li2 2.687(14) . ?
Fe1 C1 2.087(7) . ?
Fe1 C2 2.039(7) . ?
Fe1 C3 2.042(7) . ?
Fe1 C4 2.041(8) . ?
Fe1 C5 2.029(7) . ?
Fe1 C6 2.081(7) . ?
Fe1 C7 2.047(7) . ?
Fe1 C8 2.043(7) . ?
Fe1 C9 2.048(7) . ?
Fe1 C10 2.040(7) . ?
Fe2 C11 2.075(8) . ?
Fe2 C12 2.035(8) . ?
Fe2 C13 2.037(8) . ?
Fe2 C14 2.043(8) . ?
Fe2 C15 2.052(8) . ?
Fe2 C16 2.086(7) . ?
Fe2 C17 2.030(8) . ?
Fe2 C18 2.050(7) . ?
Fe2 C19 2.044(7) . ?
Fe2 C20 2.044(8) . ?
Fe3 C21 2.085(8) . ?
Fe3 C22 2.022(9) . ?
Fe3 C23 2.041(8) . ?
Fe3 C24 2.051(9) . ?
Fe3 C25 2.035(9) . ?
Fe3 C26 2.084(8) . ?
Fe3 C27 2.058(9) . ?
Fe3 C28 2.053(9) . ?
Fe3 C29 2.036(9) . ?
Fe3 C30 2.032(9) . ?
O1 C31 1.401(11) . ?
O1 C34 1.426(13) . ?
O1 Li1 1.920(15) . ?
O2 C35 1.428(12) . ?
O2 C38 1.450(12) . ?
O2 Li2 1.921(15) . ?
C1 C2 1.449(10) . ?
C1 C5 1.435(10) . ?
C1 Li1 2.197(15) . ?
C2 H2 0.9500 . ?
C2 C3 1.423(11) . ?
C3 H3 0.9500 . ?
C3 C4 1.423(11) . ?
C4 H4 0.9500 . ?
C4 C5 1.437(10) . ?
C5 H5 0.9500 . ?
C6 C7 1.435(10) . ?
C6 C10 1.454(10) . ?
C6 Li2 2.201(15) . ?
C7 H7 1.0000 . ?
C7 C8 1.433(11) . ?
C8 H8 0.9500 . ?
C8 C9 1.417(11) . ?
C9 H9 0.9500 . ?
C9 C10 1.427(11) . ?
C10 H10 0.9500 . ?
C11 C12 1.439(12) . ?
C11 C15 1.458(11) . ?
C11 Li1 2.188(15) . ?
C12 H12 0.9500 . ?
C12 C13 1.422(11) . ?
C13 H13 0.9500 . ?
C13 C14 1.411(13) . ?
C14 H14 0.9500 . ?
C14 C15 1.422(13) . ?
C15 H15 0.9500 . ?
C16 C17 1.448(11) . ?
C16 C20 1.451(11) . ?
C16 Li2 2.202(16) . ?
C17 H17 0.9500 . ?
C17 C18 1.424(10) . ?
C18 H18 0.9500 . ?
C18 C19 1.426(11) . ?
C19 H19 0.9500 . ?
C19 C20 1.421(11) . ?
C20 H20 0.9500 . ?
C21 C22 1.447(11) . ?
C21 C25 1.435(13) . ?
C21 Li1 2.235(17) . ?
C22 H22 0.9500 . ?
C22 C23 1.424(14) . ?
C23 H23 0.9500 . ?
C23 C24 1.426(16) . ?
C24 H24 0.9500 . ?
C24 C25 1.417(12) . ?
C25 H25 0.9500 . ?
C26 C27 1.474(11) . ?
C26 C30 1.430(13) . ?
C26 Li2 2.204(16) . ?
C27 H27 0.9500 . ?
C27 C28 1.399(13) . ?
C28 H28 0.9500 . ?
C28 C29 1.410(17) . ?
C29 H29 0.9500 . ?
C29 C30 1.452(14) . ?
C30 H30 0.9500 . ?
C31 H31A 0.9900 . ?
C31 H31B 0.9900 . ?
C31 C32 1.526(19) . ?
C32 H32A 0.9900 . ?
C32 H32B 0.9900 . ?
C32 C33 1.49(2) . ?
C33 H33A 0.9900 . ?
C33 H33B 0.9900 . ?
C33 C34 1.55(2) . ?
C34 H34A 0.9900 . ?
C34 H34B 0.9900 . ?
C35 H35A 0.9900 . ?
C35 H35B 0.9900 . ?
C35 C36 1.518(15) . ?
C36 H36A 0.9900 . ?
C36 H36B 0.9900 . ?
C36 C37 1.518(15) . ?
C37 H37A 0.9900 . ?
C37 H37B 0.9900 . ?
C37 C38 1.520(13) . ?
C38 H38A 0.9900 . ?
C38 H38B 0.9900 . ?
Yb2 Fe4 3.2206(12) . ?
Yb2 Fe5 3.1916(11) . ?
Yb2 Fe6 3.1576(11) . ?
Yb2 C39 2.503(7) . ?
Yb2 C44 2.508(8) . ?
Yb2 C49 2.484(7) . ?
Yb2 C54 2.485(7) . ?
Yb2 C59 2.488(7) . ?
Yb2 C64 2.483(7) . ?
Yb2 Li5 2.673(13) . ?
Yb2 Li6 2.673(13) . ?
Fe4 C39 2.083(7) . ?
Fe4 C40 2.049(9) . ?
Fe4 C41 2.048(9) . ?
Fe4 C42 2.034(8) . ?
Fe4 C43 2.037(8) . ?
Fe4 C44 2.072(7) . ?
Fe4 C45 2.035(8) . ?
Fe4 C46 2.043(9) . ?
Fe4 C47 2.046(8) . ?
Fe4 C48 2.044(8) . ?
Fe5 C49 2.083(7) . ?
Fe5 C50 2.049(8) . ?
Fe5 C51 2.046(7) . ?
Fe5 C52 2.039(8) . ?
Fe5 C53 2.041(8) . ?
Fe5 C54 2.078(7) . ?
Fe5 C55 2.036(8) . ?
Fe5 C56 2.051(7) . ?
Fe5 C57 2.049(8) . ?
Fe5 C58 2.041(7) . ?
Fe6 C59 2.076(7) . ?
Fe6 C60 2.032(8) . ?
Fe6 C61 2.039(8) . ?
Fe6 C62 2.036(8) . ?
Fe6 C63 2.041(7) . ?
Fe6 C64 2.097(7) . ?
Fe6 C65 2.037(8) . ?
Fe6 C66 2.039(8) . ?
Fe6 C67 2.042(8) . ?
Fe6 C68 2.054(8) . ?
O3 C69 1.442(11) . ?
O3 C72 1.443(9) . ?
O3 Li5 1.901(14) . ?
O4 C73 1.466(11) . ?
O4 C76 1.440(10) . ?
O4 Li6 1.920(14) . ?
C39 C40 1.442(12) . ?
C39 C43 1.446(12) . ?
C39 Li5 2.251(16) . ?
C40 H40 0.9500 . ?
C40 C41 1.433(12) . ?
C41 H41 0.9500 . ?
C41 C42 1.419(15) . ?
C42 H42 0.9500 . ?
C42 C43 1.425(13) . ?
C43 H43 0.9500 . ?
C44 C45 1.433(12) . ?
C44 C48 1.444(11) . ?
C44 Li6 2.211(15) . ?
C45 H45 0.9500 . ?
C45 C46 1.435(12) . ?
C46 H46 0.9500 . ?
C46 C47 1.405(15) . ?
C47 H47 0.9500 . ?
C47 C48 1.434(13) . ?
C48 H48 0.9500 . ?
C49 C50 1.453(11) . ?
C49 C53 1.462(12) . ?
C49 Li5 2.179(16) . ?
C50 H50 0.9500 . ?
C50 C51 1.424(12) . ?
C51 H51 0.9500 . ?
C51 C52 1.399(13) . ?
C52 H52 0.9500 . ?
C52 C53 1.417(11) . ?
C53 H53 0.9500 . ?
C54 C55 1.439(11) . ?
C54 C58 1.463(11) . ?
C54 Li6 2.201(16) . ?
C55 H55 0.9500 . ?
C55 C56 1.426(11) . ?
C56 H56 0.9500 . ?
C56 C57 1.412(12) . ?
C57 H57 0.9500 . ?
C57 C58 1.438(11) . ?
C58 H58 0.9500 . ?
C59 C60 1.448(11) . ?
C59 C63 1.450(11) . ?
C59 Li5 2.190(17) . ?
C60 H60 0.9500 . ?
C60 C61 1.423(11) . ?
C61 H61 0.9500 . ?
C61 C62 1.421(13) . ?
C62 H62 0.9500 . ?
C62 C63 1.430(11) . ?
C63 H63 0.9500 . ?
C64 C65 1.448(10) . ?
C64 C68 1.463(10) . ?
C64 Li6 2.180(14) . ?
C65 H65 0.9500 . ?
C65 C66 1.427(11) . ?
C66 H66 0.9500 . ?
C66 C67 1.422(12) . ?
C67 H67 0.9500 . ?
C67 C68 1.427(12) . ?
C68 H68 1.0000 . ?
C69 H69A 0.9900 . ?
C69 H69B 0.9900 . ?
C69 C70 1.519(15) . ?
C70 H70A 0.9900 . ?
C70 H70B 0.9900 . ?
C70 C71 1.537(15) . ?
C71 H71A 0.9900 . ?
C71 H71B 0.9900 . ?
C71 C72 1.510(13) . ?
C72 H72A 0.9900 . ?
C72 H72B 0.9900 . ?
C73 H73A 0.9900 . ?
C73 H73B 0.9900 . ?
C73 C74 1.500(14) . ?
C74 H74A 0.9900 . ?
C74 H74B 0.9900 . ?
C74 C75 1.535(13) . ?
C75 H75A 0.9900 . ?
C75 H75B 0.9900 . ?
C75 C76 1.518(13) . ?
C76 H76A 0.9900 . ?
C76 H76B 0.9900 . ?
Yb3 Fe7 3.2499(12) . ?
Yb3 Fe8 3.1918(11) . ?
Yb3 Fe9 3.1783(10) . ?
Yb3 C77 2.498(8) . ?
Yb3 C82 2.495(8) . ?
Yb3 C87 2.480(8) . ?
Yb3 C92 2.506(8) . ?
Yb3 C97 2.512(8) . ?
Yb3 C102 2.500(7) . ?
Yb3 Li3 2.673(12) . ?
Yb3 Li4 2.695(14) . ?
Fe7 C77 2.087(8) . ?
Fe7 C78 2.030(9) . ?
Fe7 C79 2.036(9) . ?
Fe7 C80 2.043(8) . ?
Fe7 C81 2.036(8) . ?
Fe7 C82 2.076(7) . ?
Fe7 C83 2.040(8) . ?
Fe7 C84 2.053(9) . ?
Fe7 C85 2.062(8) . ?
Fe7 C86 2.042(9) . ?
Fe8 C87 2.080(8) . ?
Fe8 C88 2.049(8) . ?
Fe8 C89 2.035(8) . ?
Fe8 C90 2.038(8) . ?
Fe8 C91 2.037(8) . ?
Fe8 C92 2.083(7) . ?
Fe8 C93 2.042(8) . ?
Fe8 C94 2.051(8) . ?
Fe8 C95 2.043(8) . ?
Fe8 C96 2.041(8) . ?
Fe9 C97 2.077(7) . ?
Fe9 C98 2.023(8) . ?
Fe9 C99 2.034(8) . ?
Fe9 C100 2.028(8) . ?
Fe9 C101 2.039(8) . ?
Fe9 C102 2.089(8) . ?
Fe9 C103 2.049(8) . ?
Fe9 C104 2.046(7) . ?
Fe9 C105 2.042(8) . ?
Fe9 C106 2.025(8) . ?
O5 C107 1.446(12) . ?
O5 C110 1.413(11) . ?
O5 Li3 1.922(14) . ?
O6 C111 1.458(12) . ?
O6 C114 1.467(13) . ?
O6 Li4 1.924(15) . ?
C77 C78 1.445(12) . ?
C77 C81 1.457(12) . ?
C77 Li3 2.235(16) . ?
C78 H78 0.9500 . ?
C78 C79 1.426(12) . ?
C79 H79 0.9500 . ?
C79 C80 1.410(14) . ?
C80 H80 0.9500 . ?
C80 C81 1.423(12) . ?
C81 H81 0.9500 . ?
C82 C83 1.448(11) . ?
C82 C86 1.441(11) . ?
C82 Li4 2.191(17) . ?
C83 H83 0.9500 . ?
C83 C84 1.422(12) . ?
C84 H84 0.9500 . ?
C84 C85 1.411(14) . ?
C85 H85 0.9500 . ?
C85 C86 1.419(13) . ?
C86 H86 0.9500 . ?
C87 C88 1.472(11) . ?
C87 C91 1.444(11) . ?
C87 Li3 2.191(16) . ?
C88 H88 0.9500 . ?
C88 C89 1.418(13) . ?
C89 H89 0.9500 . ?
C89 C90 1.408(13) . ?
C90 H90 0.9500 . ?
C90 C91 1.422(11) . ?
C91 H91 0.9500 . ?
C92 C93 1.442(11) . ?
C92 C96 1.458(11) . ?
C92 Li4 2.191(16) . ?
C93 H93 0.9500 . ?
C93 C94 1.423(11) . ?
C94 H94 0.9500 . ?
C94 C95 1.426(14) . ?
C95 H95 0.9500 . ?
C95 C96 1.429(11) . ?
C96 H96 0.9500 . ?
C97 C98 1.435(11) . ?
C97 C101 1.432(11) . ?
C97 Li3 2.223(16) . ?
C98 H98 0.9500 . ?
C98 C99 1.423(11) . ?
C99 H99 0.9500 . ?
C99 C100 1.429(12) . ?
C100 H100 0.9500 . ?
C100 C101 1.422(11) . ?
C101 H101 0.9500 . ?
C102 C103 1.450(11) . ?
C102 C106 1.457(11) . ?
C102 Li4 2.208(16) . ?
C103 H103 1.0000 . ?
C103 C104 1.415(11) . ?
C104 H104 1.0000 . ?
C104 C105 1.422(12) . ?
C105 H10A 0.9900 . ?
C105 H10B 0.9900 . ?
C105 C106 1.418(11) . ?
C107 H10C 0.9900 . ?
C107 H10D 0.9900 . ?
C107 C108 1.506(19) . ?
C108 H10E 0.9900 . ?
C108 H10F 0.9900 . ?
C108 C109 1.46(2) . ?
C109 H10G 0.9900 . ?
C109 H10H 0.9900 . ?
C109 C110 1.483(18) . ?
C110 H11A 0.9900 . ?
C110 H11B 0.9900 . ?
C111 H11C 0.9900 . ?
C111 H11D 0.9900 . ?
C111 C112 1.459(16) . ?
C112 H11E 0.9900 . ?
C112 H11F 0.9900 . ?
C112 C113 1.475(17) . ?
C113 H11G 0.9900 . ?
C113 H11H 0.9900 . ?
C113 C114 1.473(19) . ?
C114 H11I 0.9900 . ?
C114 H11J 0.9900 . ?
O1C C1C 1.418(11) . ?
O1C C4C 1.414(13) . ?
O1C Li1C 1.922(17) . ?
O2C C5C 1.434(12) . ?
O2C C8C 1.451(13) . ?
O2C Li1C 1.942(16) . ?
O3C C9C 1.448(10) . ?
O3C C12C 1.441(10) . ?
O3C Li1C 1.911(17) . ?
O4C C13C 1.385(14) . ?
O4C C16C 1.429(12) . ?
O4C Li1C 1.926(17) . ?
C1C H1CA 0.9900 . ?
C1C H1CB 0.9900 . ?
C1C C2C 1.485(14) . ?
C2C H2CA 0.9900 . ?
C2C H2CB 0.9900 . ?
C2C C3C 1.525(15) . ?
C3C H3CA 0.9900 . ?
C3C H3CB 0.9900 . ?
C3C C4C 1.466(15) . ?
C4C H4CA 0.9900 . ?
C4C H4CB 0.9900 . ?
C5C H5CA 0.9900 . ?
C5C H5CB 0.9900 . ?
C5C C6C 1.494(19) . ?
C6C H6CA 0.9900 . ?
C6C H6CB 0.9900 . ?
C6C C7C 1.41(2) . ?
C7C H7CA 0.9900 . ?
C7C H7CB 0.9900 . ?
C7C C8C 1.487(16) . ?
C8C H8CA 0.9900 . ?
C8C H8CB 0.9900 . ?
C9C H9CA 0.9900 . ?
C9C H9CB 0.9900 . ?
C9C C10C 1.516(12) . ?
C10C H10I 0.9900 . ?
C10C H10J 0.9900 . ?
C10C C11C 1.523(13) . ?
C11C H11K 0.9900 . ?
C11C H11L 0.9900 . ?
C11C C12C 1.511(12) . ?
C12C H12A 0.9900 . ?
C12C H12B 0.9900 . ?
C13C H13A 0.9900 . ?
C13C H13B 0.9900 . ?
C13C C14C 1.539(19) . ?
C14C H14A 0.9900 . ?
C14C H14B 0.9900 . ?
C14C C15C 1.47(2) . ?
C15C H15A 0.9900 . ?
C15C H15B 0.9900 . ?
C15C C16C 1.467(16) . ?
C16C H16A 0.9900 . ?
C16C H16B 0.9900 . ?
O1S C2S 1.433(12) . ?
O1S C5S 1.448(13) . ?
C2S H2SA 0.9900 . ?
C2S H2SB 0.9900 . ?
C2S C3S 1.500(17) . ?
C3S H3SA 0.9900 . ?
C3S H3SB 0.9900 . ?
C3S C4S 1.517(15) . ?
C4S H4SA 0.9900 . ?
C4S H4SB 0.9900 . ?
C4S C5S 1.476(15) . ?
C5S H5SA 0.9900 . ?
C5S H5SB 0.9900 . ?
O5C C17C 1.448(9) . ?
O5C C20C 1.429(12) . ?
O5C Li2C 1.917(15) . ?
O6C C21C 1.467(13) . ?
O6C C24C 1.416(10) . ?
O6C Li2C 1.907(17) . ?
O7C C25C 1.463(10) . ?
O7C C28C 1.446(10) . ?
O7C Li2C 1.906(16) . ?
O8C C29C 1.448(15) . ?
O8C C32C 1.417(16) . ?
O8C Li2C 1.929(19) . ?
C17C H17A 0.9900 . ?
C17C H17B 0.9900 . ?
C17C C18C 1.512(12) . ?
C18C H18A 0.9900 . ?
C18C H18B 0.9900 . ?
C18C C19C 1.547(15) . ?
C19C H19A 0.9900 . ?
C19C H19B 0.9900 . ?
C19C C20C 1.416(18) . ?
C20C H20A 0.9900 . ?
C20C H20B 0.9900 . ?
C21C H21A 0.9900 . ?
C21C H21B 0.9900 . ?
C21C C22C 1.489(16) . ?
C22C H22A 0.9900 . ?
C22C H22B 0.9900 . ?
C22C C23C 1.523(16) . ?
C23C H23A 0.9900 . ?
C23C H23B 0.9900 . ?
C23C C24C 1.504(14) . ?
C24C H24A 0.9900 . ?
C24C H24B 0.9900 . ?
C25C H25A 0.9900 . ?
C25C H25B 0.9900 . ?
C25C C26C 1.526(12) . ?
C26C H26A 0.9900 . ?
C26C H26B 0.9900 . ?
C26C C27C 1.514(12) . ?
C27C H27A 0.9900 . ?
C27C H27B 0.9900 . ?
C27C C28C 1.510(12) . ?
C28C H28A 0.9900 . ?
C28C H28B 0.9900 . ?
C29C H29A 0.9900 . ?
C29C H29B 0.9900 . ?
C29C C30C 1.51(2) . ?
C30C H30A 0.9900 . ?
C30C H30B 0.9900 . ?
C30C C31C 1.44(2) . ?
C31C H31C 0.9900 . ?
C31C H31D 0.9900 . ?
C31C C32C 1.47(2) . ?
C32C H32C 0.9900 . ?
C32C H32D 0.9900 . ?
O6S C7S 1.34(2) . ?
O6S C10S 1.48(2) . ?
C7S H7SA 0.9900 . ?
C7S H7SB 0.9900 . ?
C7S C8S 1.37(2) . ?
C8S H8SA 0.9900 . ?
C8S H8SB 0.9900 . ?
C8S C9S 1.40(3) . ?
C9S H9SA 0.9900 . ?
C9S H9SB 0.9900 . ?
C9S C10S 1.48(3) . ?
C10S H10K 0.9900 . ?
C10S H10L 0.9900 . ?
O9C C33C 1.440(10) . ?
O9C C36C 1.444(11) . ?
O9C Li3C 1.914(18) . ?
O10C C37C 1.445(14) . ?
O10C C40C 1.410(12) . ?
O10C Li3C 1.963(19) . ?
O11C C41C 1.446(11) . ?
O11C C44C 1.427(14) . ?
O11C Li3C 1.925(18) . ?
O12C C45C 1.442(12) . ?
O12C C48C 1.446(11) . ?
O12C Li3C 1.961(18) . ?
C33C H33C 0.9900 . ?
C33C H33D 0.9900 . ?
C33C C34C 1.525(13) . ?
C34C H34C 0.9900 . ?
C34C H34D 0.9900 . ?
C34C C35C 1.531(14) . ?
C35C H35C 0.9900 . ?
C35C H35D 0.9900 . ?
C35C C36C 1.481(14) . ?
C36C H36C 0.9900 . ?
C36C H36D 0.9900 . ?
C37C H37C 0.9900 . ?
C37C H37D 0.9900 . ?
C37C C38C 1.491(18) . ?
C38C H38C 0.9900 . ?
C38C H38D 0.9900 . ?
C38C C39C 1.489(19) . ?
C39C H39A 0.9900 . ?
C39C H39B 0.9900 . ?
C39C C40C 1.488(16) . ?
C40C H40A 0.9900 . ?
C40C H40B 0.9900 . ?
C41C H41A 0.9900 . ?
C41C H41B 0.9900 . ?
C41C C42C 1.528(14) . ?
C42C H42A 0.9900 . ?
C42C H42B 0.9900 . ?
C42C C43C 1.471(16) . ?
C43C H43A 0.9900 . ?
C43C H43B 0.9900 . ?
C43C C44C 1.494(18) . ?
C44C H44A 0.9900 . ?
C44C H44B 0.9900 . ?
C45C H45A 0.9900 . ?
C45C H45B 0.9900 . ?
C45C C46C 1.492(14) . ?
C46C H46A 0.9900 . ?
C46C H46B 0.9900 . ?
C46C C47C 1.512(14) . ?
C47C H47A 0.9900 . ?
C47C H47B 0.9900 . ?
C47C C48C 1.528(13) . ?
C48C H48A 0.9900 . ?
C48C H48B 0.9900 . ?
O11S C12S 1.51(2) . ?
O11S C15S 1.37(2) . ?
C12S H12C 0.9900 . ?
C12S H12D 0.9900 . ?
C12S C13S 1.60(2) . ?
C13S H13C 0.9900 . ?
C13S H13D 0.9900 . ?
C13S C14S 1.43(3) . ?
C14S H14C 0.9900 . ?
C14S H14D 0.9900 . ?
C14S C15S 1.37(2) . ?
C15S H15C 0.9900 . ?
C15S H15D 0.9900 . ?

loop_
_geom_torsion_atom_site_label_1
_geom_torsion_atom_site_label_2
_geom_torsion_atom_site_label_3
_geom_torsion_atom_site_label_4
_geom_torsion
_geom_torsion_site_symmetry_1
_geom_torsion_site_symmetry_2
_geom_torsion_site_symmetry_3
_geom_torsion_site_symmetry_4
_geom_torsion_publ_flag
Yb1 C1 C2 Fe1 72.1(4) . . . . ?
Yb1 C1 C2 C3 130.3(6) . . . . ?
Yb1 C1 C5 Fe1 -74.7(4) . . . . ?
Yb1 C1 C5 C4 -132.9(5) . . . . ?
Yb1 C6 C7 Fe1 -74.3(4) . . . . ?
Yb1 C6 C7 C8 -132.0(5) . . . . ?
Yb1 C6 C10 Fe1 74.1(4) . . . . ?
Yb1 C6 C10 C9 132.4(5) . . . . ?
Yb1 C11 C12 Fe2 73.6(5) . . . . ?
Yb1 C11 C12 C13 131.8(6) . . . . ?
Yb1 C11 C15 Fe2 -76.2(4) . . . . ?
Yb1 C11 C15 C14 -133.8(6) . . . . ?
Yb1 C16 C17 Fe2 -74.7(4) . . . . ?
Yb1 C16 C17 C18 -133.3(6) . . . . ?
Yb1 C16 C20 Fe2 74.5(4) . . . . ?
Yb1 C16 C20 C19 132.4(5) . . . . ?
Yb1 C21 C22 Fe3 69.6(6) . . . . ?
Yb1 C21 C22 C23 128.6(7) . . . . ?
Yb1 C21 C25 Fe3 -79.1(4) . . . . ?
Yb1 C21 C25 C24 -137.1(6) . . . . ?
Yb1 C26 C27 Fe3 -77.4(4) . . . . ?
Yb1 C26 C27 C28 -134.8(7) . . . . ?
Yb1 C26 C30 Fe3 71.3(5) . . . . ?
Yb1 C26 C30 C29 130.0(7) . . . . ?
Fe1 C1 C2 C3 58.2(5) . . . . ?
Fe1 C1 C5 C4 -58.3(5) . . . . ?
Fe1 C2 C3 C4 59.4(5) . . . . ?
Fe1 C3 C4 C5 59.5(5) . . . . ?
Fe1 C4 C5 C1 59.4(5) . . . . ?
Fe1 C6 C7 C8 -57.7(5) . . . . ?
Fe1 C6 C10 C9 58.4(5) . . . . ?
Fe1 C7 C8 C9 -60.0(5) . . . . ?
Fe1 C8 C9 C10 -59.4(5) . . . . ?
Fe1 C9 C10 C6 -58.9(5) . . . . ?
Fe2 C11 C12 C13 58.2(6) . . . . ?
Fe2 C11 C15 C14 -57.7(5) . . . . ?
Fe2 C12 C13 C14 59.9(5) . . . . ?
Fe2 C13 C14 C15 59.9(5) . . . . ?
Fe2 C14 C15 C11 58.2(5) . . . . ?
Fe2 C16 C17 C18 -58.6(5) . . . . ?
Fe2 C16 C20 C19 57.9(5) . . . . ?
Fe2 C17 C18 C19 -59.5(5) . . . . ?
Fe2 C18 C19 C20 -59.7(5) . . . . ?
Fe2 C19 C20 C16 -58.7(5) . . . . ?
Fe3 C21 C22 C23 59.1(6) . . . . ?
Fe3 C21 C25 C24 -58.0(6) . . . . ?
Fe3 C22 C23 C24 59.6(6) . . . . ?
Fe3 C23 C24 C25 59.7(6) . . . . ?
Fe3 C24 C25 C21 58.7(6) . . . . ?
Fe3 C26 C27 C28 -57.4(7) . . . . ?
Fe3 C26 C30 C29 58.8(6) . . . . ?
Fe3 C27 C28 C29 -59.7(6) . . . . ?
Fe3 C28 C29 C30 -58.9(6) . . . . ?
Fe3 C29 C30 C26 -60.2(6) . . . . ?
O1 C31 C32 C33 -16.8(15) . . . . ?
O2 C35 C36 C37 17.6(12) . . . . ?
C1 C2 C3 Fe1 -59.1(5) . . . . ?
C1 C2 C3 C4 0.3(8) . . . . ?
C2 C1 C5 Fe1 58.9(5) . . . . ?
C2 C1 C5 C4 0.7(8) . . . . ?
C2 C3 C4 Fe1 -59.4(5) . . . . ?
C2 C3 C4 C5 0.1(8) . . . . ?
C3 C4 C5 Fe1 -59.9(5) . . . . ?
C3 C4 C5 C1 -0.5(8) . . . . ?
C5 C1 C2 Fe1 -58.8(4) . . . . ?
C5 C1 C2 C3 -0.6(8) . . . . ?
C6 C7 C8 Fe1 58.6(5) . . . . ?
C6 C7 C8 C9 -1.4(9) . . . . ?
C7 C6 C10 Fe1 -59.7(5) . . . . ?
C7 C6 C10 C9 -1.4(8) . . . . ?
C7 C8 C9 Fe1 59.8(5) . . . . ?
C7 C8 C9 C10 0.5(8) . . . . ?
C8 C9 C10 Fe1 59.5(5) . . . . ?
C8 C9 C10 C6 0.6(8) . . . . ?
C10 C6 C7 Fe1 59.4(5) . . . . ?
C10 C6 C7 C8 1.7(8) . . . . ?
C11 C12 C13 Fe2 -59.0(6) . . . . ?
C11 C12 C13 C14 1.0(9) . . . . ?
C12 C11 C15 Fe2 59.6(5) . . . . ?
C12 C11 C15 C14 1.9(8) . . . . ?
C12 C13 C14 Fe2 -59.6(5) . . . . ?
C12 C13 C14 C15 0.3(9) . . . . ?
C13 C14 C15 Fe2 -59.6(5) . . . . ?
C13 C14 C15 C11 -1.5(9) . . . . ?
C15 C11 C12 Fe2 -59.9(5) . . . . ?
C15 C11 C12 C13 -1.8(8) . . . . ?
C16 C17 C18 Fe2 59.3(5) . . . . ?
C16 C17 C18 C19 -0.2(9) . . . . ?
C17 C16 C20 Fe2 -59.1(5) . . . . ?
C17 C16 C20 C19 -1.1(8) . . . . ?
C17 C18 C19 Fe2 59.1(5) . . . . ?
C17 C18 C19 C20 -0.5(8) . . . . ?
C18 C19 C20 Fe2 59.8(5) . . . . ?
C18 C19 C20 C16 1.1(8) . . . . ?
C20 C16 C17 Fe2 59.4(4) . . . . ?
C20 C16 C17 C18 0.8(8) . . . . ?
C21 C22 C23 Fe3 -60.0(6) . . . . ?
C21 C22 C23 C24 -0.4(10) . . . . ?
C22 C21 C25 Fe3 58.8(5) . . . . ?
C22 C21 C25 C24 0.8(9) . . . . ?
C22 C23 C24 Fe3 -58.8(6) . . . . ?
C22 C23 C24 C25 0.9(10) . . . . ?
C23 C24 C25 Fe3 -59.8(6) . . . . ?
C23 C24 C25 C21 -1.1(10) . . . . ?
C25 C21 C22 Fe3 -59.3(5) . . . . ?
C25 C21 C22 C23 -0.3(9) . . . . ?
C26 C27 C28 Fe3 57.5(6) . . . . ?
C26 C27 C28 C29 -2.2(11) . . . . ?
C27 C26 C30 Fe3 -59.7(5) . . . . ?
C27 C26 C30 C29 -0.9(9) . . . . ?
C27 C28 C29 Fe3 60.5(6) . . . . ?
C27 C28 C29 C30 1.6(10) . . . . ?
C28 C29 C30 Fe3 59.8(7) . . . . ?
C28 C29 C30 C26 -0.4(10) . . . . ?
C30 C26 C27 Fe3 59.3(5) . . . . ?
C30 C26 C27 C28 1.9(10) . . . . ?
C31 O1 C34 C33 -42.7(12) . . . . ?
C31 C32 C33 C34 -7.9(14) . . . . ?
C32 C33 C34 O1 29.8(13) . . . . ?
C34 O1 C31 C32 37.1(13) . . . . ?
C35 O2 C38 C37 36.0(10) . . . . ?
C35 C36 C37 C38 4.0(12) . . . . ?
C36 C37 C38 O2 -23.8(11) . . . . ?
C38 O2 C35 C36 -33.6(11) . . . . ?
Li1 O1 C31 C32 -101.3(12) . . . . ?
Li1 O1 C34 C33 96.6(10) . . . . ?
Li1 C1 C2 Fe1 149.9(6) . . . . ?
Li1 C1 C2 C3 -151.9(6) . . . . ?
Li1 C1 C5 Fe1 -160.0(8) . . . . ?
Li1 C1 C5 C4 141.8(8) . . . . ?
Li1 C11 C12 Fe2 152.4(6) . . . . ?
Li1 C11 C12 C13 -149.4(7) . . . . ?
Li1 C11 C15 Fe2 -161.6(9) . . . . ?
Li1 C11 C15 C14 140.7(8) . . . . ?
Li1 C21 C22 Fe3 149.4(6) . . . . ?
Li1 C21 C22 C23 -151.6(7) . . . . ?
Li1 C21 C25 Fe3 -159.7(8) . . . . ?
Li1 C21 C25 C24 142.3(9) . . . . ?
Li2 O2 C35 C36 104.0(10) . . . . ?
Li2 O2 C38 C37 -106.2(8) . . . . ?
Li2 C6 C7 Fe1 -164.3(9) . . . . ?
Li2 C6 C7 C8 138.0(8) . . . . ?
Li2 C6 C10 Fe1 150.7(6) . . . . ?
Li2 C6 C10 C9 -151.0(6) . . . . ?
Li2 C16 C17 Fe2 -164.4(9) . . . . ?
Li2 C16 C17 C18 137.0(8) . . . . ?
Li2 C16 C20 Fe2 152.1(5) . . . . ?
Li2 C16 C20 C19 -150.0(6) . . . . ?
Li2 C26 C27 Fe3 -162.0(10) . . . . ?
Li2 C26 C27 C28 140.6(10) . . . . ?
Li2 C26 C30 Fe3 148.6(6) . . . . ?
Li2 C26 C30 C29 -152.6(7) . . . . ?
Yb2 C39 C40 Fe4 78.4(4) . . . . ?
Yb2 C39 C40 C41 136.3(6) . . . . ?
Yb2 C39 C43 Fe4 -72.1(5) . . . . ?
Yb2 C39 C43 C42 -130.2(6) . . . . ?
Yb2 C44 C45 Fe4 -74.2(5) . . . . ?
Yb2 C44 C45 C46 -132.5(6) . . . . ?
Yb2 C44 C48 Fe4 76.9(4) . . . . ?
Yb2 C44 C48 C47 134.4(6) . . . . ?
Yb2 C49 C50 Fe5 75.5(4) . . . . ?
Yb2 C49 C50 C51 133.8(6) . . . . ?
Yb2 C49 C53 Fe5 -73.8(4) . . . . ?
Yb2 C49 C53 C52 -131.9(6) . . . . ?
Yb2 C54 C55 Fe5 -74.5(4) . . . . ?
Yb2 C54 C55 C56 -132.9(6) . . . . ?
Yb2 C54 C58 Fe5 75.4(4) . . . . ?
Yb2 C54 C58 C57 134.1(5) . . . . ?
Yb2 C59 C60 Fe6 75.1(4) . . . . ?
Yb2 C59 C60 C61 132.9(6) . . . . ?
Yb2 C59 C63 Fe6 -71.8(4) . . . . ?
Yb2 C59 C63 C62 -129.4(6) . . . . ?
Yb2 C64 C65 Fe6 -72.2(4) . . . . ?
Yb2 C64 C65 C66 -130.5(6) . . . . ?
Yb2 C64 C68 Fe6 74.0(4) . . . . ?
Yb2 C64 C68 C67 131.7(6) . . . . ?
Fe4 C39 C40 C41 57.9(6) . . . . ?
Fe4 C39 C43 C42 -58.1(6) . . . . ?
Fe4 C40 C41 C42 59.3(6) . . . . ?
Fe4 C41 C42 C43 59.8(6) . . . . ?
Fe4 C42 C43 C39 59.1(6) . . . . ?
Fe4 C44 C45 C46 -58.4(6) . . . . ?
Fe4 C44 C48 C47 57.6(6) . . . . ?
Fe4 C45 C46 C47 -59.5(6) . . . . ?
Fe4 C46 C47 C48 -59.9(6) . . . . ?
Fe4 C47 C48 C44 -58.1(6) . . . . ?
Fe5 C49 C50 C51 58.2(5) . . . . ?
Fe5 C49 C53 C52 -58.2(5) . . . . ?
Fe5 C50 C51 C52 59.3(5) . . . . ?
Fe5 C51 C52 C53 59.9(5) . . . . ?
Fe5 C52 C53 C49 58.9(5) . . . . ?
Fe5 C54 C55 C56 -58.5(5) . . . . ?
Fe5 C54 C58 C57 58.8(5) . . . . ?
Fe5 C55 C56 C57 -59.7(5) . . . . ?
Fe5 C56 C57 C58 -58.8(5) . . . . ?
Fe5 C57 C58 C54 -59.3(5) . . . . ?
Fe6 C59 C60 C61 57.8(6) . . . . ?
Fe6 C59 C63 C62 -57.7(6) . . . . ?
Fe6 C60 C61 C62 59.8(6) . . . . ?
Fe6 C61 C62 C63 59.5(6) . . . . ?
Fe6 C62 C63 C59 58.5(5) . . . . ?
Fe6 C64 C65 C66 -58.3(6) . . . . ?
Fe6 C64 C68 C67 57.7(6) . . . . ?
Fe6 C65 C66 C67 -59.8(5) . . . . ?
Fe6 C66 C67 C68 -60.0(5) . . . . ?
Fe6 C67 C68 C64 -58.8(5) . . . . ?
O3 C69 C70 C71 -28.4(10) . . . . ?
O4 C73 C74 C75 -22.6(10) . . . . ?
C39 C40 C41 Fe4 -58.7(6) . . . . ?
C39 C40 C41 C42 0.6(10) . . . . ?
C40 C39 C43 Fe4 59.5(5) . . . . ?
C40 C39 C43 C42 1.3(9) . . . . ?
C40 C41 C42 Fe4 -59.6(6) . . . . ?
C40 C41 C42 C43 0.3(9) . . . . ?
C41 C42 C43 Fe4 -60.2(6) . . . . ?
C41 C42 C43 C39 -1.0(9) . . . . ?
C43 C39 C40 Fe4 -59.1(5) . . . . ?
C43 C39 C40 C41 -1.2(9) . . . . ?
C44 C45 C46 Fe4 59.1(6) . . . . ?
C44 C45 C46 C47 -0.4(10) . . . . ?
C45 C44 C48 Fe4 -59.8(5) . . . . ?
C45 C44 C48 C47 -2.2(9) . . . . ?
C45 C46 C47 Fe4 58.9(6) . . . . ?
C45 C46 C47 C48 -1.0(9) . . . . ?
C46 C47 C48 Fe4 60.2(6) . . . . ?
C46 C47 C48 C44 2.1(10) . . . . ?
C48 C44 C45 Fe4 59.9(5) . . . . ?
C48 C44 C45 C46 1.6(9) . . . . ?
C49 C50 C51 Fe5 -58.9(5) . . . . ?
C49 C50 C51 C52 0.4(9) . . . . ?
C50 C49 C53 Fe5 59.7(5) . . . . ?
C50 C49 C53 C52 1.5(8) . . . . ?
C50 C51 C52 Fe5 -59.4(5) . . . . ?
C50 C51 C52 C53 0.5(8) . . . . ?
C51 C52 C53 Fe5 -60.2(5) . . . . ?
C51 C52 C53 C49 -1.3(9) . . . . ?
C53 C49 C50 Fe5 -59.4(5) . . . . ?
C53 C49 C50 C51 -1.2(8) . . . . ?
C54 C55 C56 Fe5 59.0(5) . . . . ?
C54 C55 C56 C57 -0.6(9) . . . . ?
C55 C54 C58 Fe5 -59.2(5) . . . . ?
C55 C54 C58 C57 -0.4(8) . . . . ?
C55 C56 C57 Fe5 59.2(5) . . . . ?
C55 C56 C57 C58 0.3(8) . . . . ?
C56 C57 C58 Fe5 59.3(5) . . . . ?
C56 C57 C58 C54 0.1(8) . . . . ?
C58 C54 C55 Fe5 59.1(5) . . . . ?
C58 C54 C55 C56 0.6(8) . . . . ?
C59 C60 C61 Fe6 -58.5(6) . . . . ?
C59 C60 C61 C62 1.3(9) . . . . ?
C60 C59 C63 Fe6 59.4(5) . . . . ?
C60 C59 C63 C62 1.7(8) . . . . ?
C60 C61 C62 Fe6 -59.6(5) . . . . ?
C60 C61 C62 C63 -0.1(9) . . . . ?
C61 C62 C63 Fe6 -59.5(6) . . . . ?
C61 C62 C63 C59 -1.0(9) . . . . ?
C63 C59 C60 Fe6 -59.6(5) . . . . ?
C63 C59 C60 C61 -1.8(8) . . . . ?
C64 C65 C66 Fe6 59.6(5) . . . . ?
C64 C65 C66 C67 -0.2(9) . . . . ?
C65 C64 C68 Fe6 -58.6(5) . . . . ?
C65 C64 C68 C67 -0.9(8) . . . . ?
C65 C66 C67 Fe6 59.6(5) . . . . ?
C65 C66 C67 C68 -0.4(9) . . . . ?
C66 C67 C68 Fe6 59.6(6) . . . . ?
C66 C67 C68 C64 0.8(9) . . . . ?
C68 C64 C65 Fe6 59.0(5) . . . . ?
C68 C64 C65 C66 0.7(8) . . . . ?
C69 O3 C72 C71 -38.6(9) . . . . ?
C69 C70 C71 C72 5.1(10) . . . . ?
C70 C71 C72 O3 19.8(10) . . . . ?
C72 O3 C69 C70 42.0(9) . . . . ?
C73 O4 C76 C75 23.8(9) . . . . ?
C73 C74 C75 C76 35.6(10) . . . . ?
C74 C75 C76 O4 -36.7(9) . . . . ?
C76 O4 C73 C74 -0.4(10) . . . . ?
Li5 O3 C69 C70 -91.9(9) . . . . ?
Li5 O3 C72 C71 94.5(9) . . . . ?
Li5 C39 C40 Fe4 160.3(8) . . . . ?
Li5 C39 C40 C41 -141.8(8) . . . . ?
Li5 C39 C43 Fe4 -150.2(6) . . . . ?
Li5 C39 C43 C42 151.7(7) . . . . ?
Li5 C49 C50 Fe5 163.7(9) . . . . ?
Li5 C49 C50 C51 -138.1(8) . . . . ?
Li5 C49 C53 Fe5 -151.6(6) . . . . ?
Li5 C49 C53 C52 150.3(7) . . . . ?
Li5 C59 C60 Fe6 160.2(8) . . . . ?
Li5 C59 C60 C61 -142.0(8) . . . . ?
Li5 C59 C63 Fe6 -151.0(6) . . . . ?
Li5 C59 C63 C62 151.4(7) . . . . ?
Li6 O4 C73 C74 136.8(8) . . . . ?
Li6 O4 C76 C75 -111.6(8) . . . . ?
Li6 C44 C45 Fe4 -150.0(5) . . . . ?
Li6 C44 C45 C46 151.6(7) . . . . ?
Li6 C44 C48 Fe4 163.8(10) . . . . ?
Li6 C44 C48 C47 -138.6(9) . . . . ?
Li6 C54 C55 Fe5 -151.0(5) . . . . ?
Li6 C54 C55 C56 150.5(6) . . . . ?
Li6 C54 C58 Fe5 163.8(9) . . . . ?
Li6 C54 C58 C57 -137.5(8) . . . . ?
Li6 C64 C65 Fe6 -149.8(6) . . . . ?
Li6 C64 C65 C66 151.9(7) . . . . ?
Li6 C64 C68 Fe6 161.8(8) . . . . ?
Li6 C64 C68 C67 -140.5(8) . . . . ?
Yb3 C77 C78 Fe7 77.3(4) . . . . ?
Yb3 C77 C78 C79 135.4(6) . . . . ?
Yb3 C77 C81 Fe7 -74.5(5) . . . . ?
Yb3 C77 C81 C80 -132.7(6) . . . . ?
Yb3 C82 C83 Fe7 -77.5(4) . . . . ?
Yb3 C82 C83 C84 -136.3(6) . . . . ?
Yb3 C82 C86 Fe7 75.9(5) . . . . ?
Yb3 C82 C86 C85 134.7(6) . . . . ?
Yb3 C87 C88 Fe8 76.2(4) . . . . ?
Yb3 C87 C88 C89 133.9(6) . . . . ?
Yb3 C87 C91 Fe8 -73.3(5) . . . . ?
Yb3 C87 C91 C90 -131.3(6) . . . . ?
Yb3 C92 C93 Fe8 -74.3(4) . . . . ?
Yb3 C92 C93 C94 -132.4(6) . . . . ?
Yb3 C92 C96 Fe8 74.2(4) . . . . ?
Yb3 C92 C96 C95 132.9(6) . . . . ?
Yb3 C97 C98 Fe9 75.0(4) . . . . ?
Yb3 C97 C98 C99 133.6(6) . . . . ?
Yb3 C97 C101 Fe9 -72.7(4) . . . . ?
Yb3 C97 C101 C100 -130.4(6) . . . . ?
Yb3 C102 C103 Fe9 -73.5(4) . . . . ?
Yb3 C102 C103 C104 -131.5(6) . . . . ?
Yb3 C102 C106 Fe9 73.5(4) . . . . ?
Yb3 C102 C106 C105 132.9(6) . . . . ?
Fe7 C77 C78 C79 58.2(6) . . . . ?
Fe7 C77 C81 C80 -58.2(6) . . . . ?
Fe7 C78 C79 C80 60.0(6) . . . . ?
Fe7 C79 C80 C81 59.3(6) . . . . ?
Fe7 C80 C81 C77 58.9(6) . . . . ?
Fe7 C82 C83 C84 -58.8(6) . . . . ?
Fe7 C82 C86 C85 58.8(6) . . . . ?
Fe7 C83 C84 C85 -60.0(6) . . . . ?
Fe7 C84 C85 C86 -59.1(6) . . . . ?
Fe7 C85 C86 C82 -58.9(6) . . . . ?
Fe8 C87 C88 C89 57.7(6) . . . . ?
Fe8 C87 C91 C90 -58.0(6) . . . . ?
Fe8 C88 C89 C90 59.7(6) . . . . ?
Fe8 C89 C90 C91 59.6(5) . . . . ?
Fe8 C90 C91 C87 58.8(5) . . . . ?
Fe8 C92 C93 C94 -58.1(5) . . . . ?
Fe8 C92 C96 C95 58.6(6) . . . . ?
Fe8 C93 C94 C95 -59.6(5) . . . . ?
Fe8 C94 C95 C96 -59.2(5) . . . . ?
Fe8 C95 C96 C92 -59.4(5) . . . . ?
Fe9 C97 C98 C99 58.6(6) . . . . ?
Fe9 C97 C101 C100 -57.7(5) . . . . ?
Fe9 C98 C99 C100 59.4(5) . . . . ?
Fe9 C99 C100 C101 60.0(5) . . . . ?
Fe9 C100 C101 C97 58.8(5) . . . . ?
Fe9 C102 C103 C104 -58.0(6) . . . . ?
Fe9 C102 C106 C105 59.4(6) . . . . ?
Fe9 C103 C104 C105 -59.6(5) . . . . ?
Fe9 C104 C105 C106 -58.9(5) . . . . ?
Fe9 C105 C106 C102 -60.2(5) . . . . ?
O5 C107 C108 C109 -11.5(14) . . . . ?
O6 C111 C112 C113 -26.5(13) . . . . ?
C77 C78 C79 Fe7 -59.2(6) . . . . ?
C77 C78 C79 C80 0.7(10) . . . . ?
C78 C77 C81 Fe7 59.1(5) . . . . ?
C78 C77 C81 C80 0.9(9) . . . . ?
C78 C79 C80 Fe7 -59.5(6) . . . . ?
C78 C79 C80 C81 -0.1(10) . . . . ?
C79 C80 C81 Fe7 -59.5(6) . . . . ?
C79 C80 C81 C77 -0.5(10) . . . . ?
C81 C77 C78 Fe7 -59.2(5) . . . . ?
C81 C77 C78 C79 -1.0(9) . . . . ?
C82 C83 C84 Fe7 59.1(6) . . . . ?
C82 C83 C84 C85 -0.9(9) . . . . ?
C83 C82 C86 Fe7 -59.9(5) . . . . ?
C83 C82 C86 C85 -1.1(9) . . . . ?
C83 C84 C85 Fe7 59.3(6) . . . . ?
C83 C84 C85 C86 0.2(9) . . . . ?
C84 C85 C86 Fe7 59.5(6) . . . . ?
C84 C85 C86 C82 0.6(10) . . . . ?
C86 C82 C83 Fe7 60.0(5) . . . . ?
C86 C82 C83 C84 1.2(9) . . . . ?
C87 C88 C89 Fe8 -58.3(5) . . . . ?
C87 C88 C89 C90 1.4(9) . . . . ?
C88 C87 C91 Fe8 59.6(5) . . . . ?
C88 C87 C91 C90 1.6(8) . . . . ?
C88 C89 C90 Fe8 -60.0(6) . . . . ?
C88 C89 C90 C91 -0.4(9) . . . . ?
C89 C90 C91 Fe8 -59.7(5) . . . . ?
C89 C90 C91 C87 -0.8(9) . . . . ?
C91 C87 C88 Fe8 -59.5(5) . . . . ?
C91 C87 C88 C89 -1.8(8) . . . . ?
C92 C93 C94 Fe8 58.8(5) . . . . ?
C92 C93 C94 C95 -0.8(9) . . . . ?
C93 C92 C96 Fe8 -59.2(5) . . . . ?
C93 C92 C96 C95 -0.6(8) . . . . ?
C93 C94 C95 Fe8 59.6(5) . . . . ?
C93 C94 C95 C96 0.4(9) . . . . ?
C94 C95 C96 Fe8 59.5(6) . . . . ?
C94 C95 C96 C92 0.1(9) . . . . ?
C96 C92 C93 Fe8 59.0(5) . . . . ?
C96 C92 C93 C94 0.9(8) . . . . ?
C97 C98 C99 Fe9 -59.6(6) . . . . ?
C97 C98 C99 C100 -0.1(9) . . . . ?
C98 C97 C101 Fe9 58.5(5) . . . . ?
C98 C97 C101 C100 0.9(8) . . . . ?
C98 C99 C100 Fe9 -59.3(5) . . . . ?
C98 C99 C100 C101 0.6(9) . . . . ?
C99 C100 C101 Fe9 -59.8(5) . . . . ?
C99 C100 C101 C97 -1.0(9) . . . . ?
C101 C97 C98 Fe9 -59.0(5) . . . . ?
C101 C97 C98 C99 -0.4(9) . . . . ?
C102 C103 C104 Fe9 58.8(6) . . . . ?
C102 C103 C104 C105 -0.8(9) . . . . ?
C103 C102 C106 Fe9 -59.1(5) . . . . ?
C103 C102 C106 C105 0.2(9) . . . . ?
C103 C104 C105 Fe9 59.9(5) . . . . ?
C103 C104 C105 C106 0.9(9) . . . . ?
C104 C105 C106 Fe9 59.5(6) . . . . ?
C104 C105 C106 C102 -0.7(9) . . . . ?
C106 C102 C103 Fe9 58.4(5) . . . . ?
C106 C102 C103 C104 0.4(8) . . . . ?
C107 O5 C110 C109 -35.0(13) . . . . ?
C107 C108 C109 C110 -9.2(16) . . . . ?
C108 C109 C110 O5 27.2(15) . . . . ?
C110 O5 C107 C108 29.0(11) . . . . ?
C111 O6 C114 C113 17.9(12) . . . . ?
C111 C112 C113 C114 37.4(14) . . . . ?
C112 C113 C114 O6 -34.6(13) . . . . ?
C114 O6 C111 C112 5.5(12) . . . . ?
Li3 O5 C107 C108 -108.5(9) . . . . ?
Li3 O5 C110 C109 100.3(12) . . . . ?
Li3 C77 C78 Fe7 162.5(8) . . . . ?
Li3 C77 C78 C79 -139.3(8) . . . . ?
Li3 C77 C81 Fe7 -153.0(6) . . . . ?
Li3 C77 C81 C80 148.8(7) . . . . ?
Li3 C87 C88 Fe8 160.9(8) . . . . ?
Li3 C87 C88 C89 -141.4(8) . . . . ?
Li3 C87 C91 Fe8 -154.1(6) . . . . ?
Li3 C87 C91 C90 147.9(7) . . . . ?
Li3 C97 C98 Fe9 158.3(8) . . . . ?
Li3 C97 C98 C99 -143.1(8) . . . . ?
Li3 C97 C101 Fe9 -151.0(6) . . . . ?
Li3 C97 C101 C100 151.3(6) . . . . ?
Li4 O6 C111 C112 143.2(9) . . . . ?
Li4 O6 C114 C113 -117.3(10) . . . . ?
Li4 C82 C83 Fe7 -154.1(6) . . . . ?
Li4 C82 C83 C84 147.1(7) . . . . ?
Li4 C82 C86 Fe7 168.1(9) . . . . ?
Li4 C82 C86 C85 -133.2(9) . . . . ?
Li4 C92 C93 Fe8 -151.4(6) . . . . ?
Li4 C92 C93 C94 150.5(7) . . . . ?
Li4 C92 C96 Fe8 163.3(9) . . . . ?
Li4 C92 C96 C95 -138.1(8) . . . . ?
Li4 C102 C103 Fe9 -150.9(6) . . . . ?
Li4 C102 C103 C104 151.1(7) . . . . ?
Li4 C102 C106 Fe9 162.0(9) . . . . ?
Li4 C102 C106 C105 -138.6(9) . . . . ?
O1C C1C C2C C3C 24.8(12) . . . . ?
O2C C5C C6C C7C -15.0(17) . . . . ?
O3C C9C C10C C11C 36.1(9) . . . . ?
O4C C13C C14C C15C -23.5(19) . . . . ?
C1C O1C C4C C3C 0.3(15) . . . . ?
C1C C2C C3C C4C -24.1(13) . . . . ?
C2C C3C C4C O1C 15.2(15) . . . . ?
C4C O1C C1C C2C -16.3(14) . . . . ?
C5C O2C C8C C7C -6.2(14) . . . . ?
C5C C6C C7C C8C 11.3(19) . . . . ?
C6C C7C C8C O2C -3.4(17) . . . . ?
C8C O2C C5C C6C 12.8(14) . . . . ?
C9C O3C C12C C11C -4.2(9) . . . . ?
C9C C10C C11C C12C -38.0(9) . . . . ?
C10C C11C C12C O3C 26.8(9) . . . . ?
C12C O3C C9C C10C -20.4(9) . . . . ?
C13C O4C C16C C15C 16.2(15) . . . . ?
C13C C14C C15C C16C 32.0(16) . . . . ?
C14C C15C C16C O4C -31.2(15) . . . . ?
C16C O4C C13C C14C 4.8(18) . . . . ?
Li1C O1C C1C C2C 162.8(9) . . . . ?
Li1C O1C C4C C3C -178.8(10) . . . . ?
Li1C O2C C5C C6C -146.4(11) . . . . ?
Li1C O2C C8C C7C 154.3(11) . . . . ?
Li1C O3C C9C C10C 147.1(9) . . . . ?
Li1C O3C C12C C11C -173.5(7) . . . . ?
Li1C O4C C13C C14C -170.3(12) . . . . ?
Li1C O4C C16C C15C -169.1(10) . . . . ?
O1S C2S C3S C4S -16.3(12) . . . . ?
C2S O1S C5S C4S 32.0(12) . . . . ?
C2S C3S C4S C5S 35.3(11) . . . . ?
C3S C4S C5S O1S -41.3(11) . . . . ?
C5S O1S C2S C3S -9.4(13) . . . . ?
O5C C17C C18C C19C 10.9(11) . . . . ?
O6C C21C C22C C23C -32.7(12) . . . . ?
O7C C25C C26C C27C -20.0(10) . . . . ?
O8C C29C C30C C31C 21.8(16) . . . . ?
C17C O5C C20C C19C -29.5(16) . . . . ?
C17C C18C C19C C20C -28.3(14) . . . . ?
C18C C19C C20C O5C 35.7(16) . . . . ?
C20C O5C C17C C18C 10.2(12) . . . . ?
C21C O6C C24C C23C 13.0(11) . . . . ?
C21C C22C C23C C24C 39.6(11) . . . . ?
C22C C23C C24C O6C -32.8(11) . . . . ?
C24C O6C C21C C22C 12.8(12) . . . . ?
C25C O7C C28C C27C 30.9(10) . . . . ?
C25C C26C C27C C28C 37.2(10) . . . . ?
C26C C27C C28C O7C -42.6(10) . . . . ?
C28C O7C C25C C26C -6.5(9) . . . . ?
C29C O8C C32C C31C -7.3(16) . . . . ?
C29C C30C C31C C32C -26.8(19) . . . . ?
C30C C31C C32C O8C 21.9(19) . . . . ?
C32C O8C C29C C30C -9.0(15) . . . . ?
Li2C O5C C17C C18C -166.5(9) . . . . ?
Li2C O5C C20C C19C 146.8(12) . . . . ?
Li2C O6C C21C C22C -152.2(9) . . . . ?
Li2C O6C C24C C23C 175.7(9) . . . . ?
Li2C O7C C25C C26C 166.1(8) . . . . ?
Li2C O7C C28C C27C -141.2(9) . . . . ?
Li2C O8C C29C C30C -167.4(10) . . . . ?
Li2C O8C C32C C31C 150.4(11) . . . . ?
O6S C7S C8S C9S -2(3) . . . . ?
C7S O6S C10S C9S -30(2) . . . . ?
C7S C8S C9S C10S -17(3) . . . . ?
C8S C9S C10S O6S 28(3) . . . . ?
C10S O6S C7S C8S 20(3) . . . . ?
O9C C33C C34C C35C 23.8(9) . . . . ?
O10C C37C C38C C39C -23.4(16) . . . . ?
O11C C41C C42C C43C 31.0(12) . . . . ?
O12C C45C C46C C47C 35.6(11) . . . . ?
C33C O9C C36C C35C -25.9(11) . . . . ?
C33C C34C C35C C36C -38.1(10) . . . . ?
C34C C35C C36C O9C 39.5(11) . . . . ?
C36C O9C C33C C34C 0.5(10) . . . . ?
C37C O10C C40C C39C 16.4(15) . . . . ?
C37C C38C C39C C40C 32.4(15) . . . . ?
C38C C39C C40C O10C -30.3(14) . . . . ?
C40C O10C C37C C38C 4.5(16) . . . . ?
C41C O11C C44C C43C -10.0(15) . . . . ?
C41C C42C C43C C44C -35.9(13) . . . . ?
C42C C43C C44C O11C 29.4(15) . . . . ?
C44C O11C C41C C42C -12.9(12) . . . . ?
C45C O12C C48C C47C -0.3(10) . . . . ?
C45C C46C C47C C48C -34.3(10) . . . . ?
C46C C47C C48C O12C 21.8(10) . . . . ?
C48C O12C C45C C46C -22.1(11) . . . . ?
Li3C O9C C33C C34C -173.1(8) . . . . ?
Li3C O9C C36C C35C 147.6(9) . . . . ?
Li3C O10C C37C C38C -164.4(11) . . . . ?
Li3C O10C C40C C39C -179.0(11) . . . . ?
Li3C O11C C41C C42C 150.3(10) . . . . ?
Li3C O11C C44C C43C -174.9(10) . . . . ?
Li3C O12C C45C C46C -176.4(9) . . . . ?
Li3C O12C C48C C47C 156.5(9) . . . . ?
O11S C12S C13S C14S 1(2) . . . . ?
C12S O11S C15S C14S 8(2) . . . . ?
C12S C13S C14S C15S 4(3) . . . . ?
C13S C14S C15S O11S -7(3) . . . . ?
C15S O11S C12S C13S -6(2) . . . . ?
